data_1516738
loop_
_publ_author_name
'Clark, Joanna L.'
'Peinado, Jessica'
'Stezowski, John J.'
'Vold, Robert L.'
'Huang, Yuanyuan'
'Hoatson, Gina L.'

_publ_section_title
;
 Molecular recognition in cyclodextrin complexes of amino acid
 derivatives: the effects of kinetic energy on the molecular recognition
 of a pseudopeptide in a nonconstraining host environment as revealed by a
 temperature-dependent crystallographic study.
;
_journal_issue 51
_journal_name_full 'The journal of physical chemistry. B'
_journal_page_first 26375
_journal_page_last 26387
_journal_paper_doi 10.1021/jp0652244
_journal_volume 110
_journal_year 2006
_chemical_formula_sum 'C108 H170 N2 O100'
_chemical_formula_weight 3096.46
_chemical_name_common N-acetyl-L-phe-methylester/Beta-Cyclodextrin
_chemical_name_systematic
; 
 ? 
;
_space_group_IT_number 1
_symmetry_cell_setting triclinic
_symmetry_space_group_name_Hall 'P 1'
_symmetry_space_group_name_H-M 'P 1'
_atom_sites_solution_hydrogens geom
_atom_sites_solution_primary direct
_atom_sites_solution_secondary difmap
_audit_creation_method SHELXL-97
_cell_angle_alpha 103.010(10)
_cell_angle_beta 113.430(10)
_cell_angle_gamma 99.070(10)
_cell_formula_units_Z 1
_cell_length_a 17.896(2)
_cell_length_b 15.389(3)
_cell_length_c 15.519(2)
_cell_measurement_temperature 220(2)
_cell_volume 3672.0(11)
_computing_molecular_graphics 'InsightII-98.0 MSI'
_computing_publication_material 'SHELXL-97 (Sheldrick, 1997)'
_computing_structure_refinement 'SHELXL-97 (Sheldrick, 1997)'
_computing_structure_solution 'SHELXS-97 (Sheldrick, 1990)'
_diffrn_ambient_temperature 220(2)
_diffrn_measured_fraction_theta_full 0.898
_diffrn_measured_fraction_theta_max 0.898
_diffrn_radiation_monochromator graphite
_diffrn_radiation_source 'fine-focus sealed tube'
_diffrn_radiation_type MoK\a
_diffrn_radiation_wavelength 0.71073
_diffrn_reflns_av_R_equivalents 0.0000
_diffrn_reflns_av_sigmaI/netI 0.0415
_diffrn_reflns_limit_h_max 23
_diffrn_reflns_limit_h_min 0
_diffrn_reflns_limit_k_max 19
_diffrn_reflns_limit_k_min -19
_diffrn_reflns_limit_l_max 18
_diffrn_reflns_limit_l_min -20
_diffrn_reflns_number 16796
_diffrn_reflns_theta_full 27.49
_diffrn_reflns_theta_max 27.49
_diffrn_reflns_theta_min 1.29
_exptl_absorpt_coefficient_mu 0.126
_exptl_absorpt_correction_type 'not applied'
_exptl_crystal_colour colorless
_exptl_crystal_density_diffrn 1.400
_exptl_crystal_density_method 'not measured'
_exptl_crystal_description parallelepiped
_exptl_crystal_F_000 1632
_exptl_crystal_size_max 0.7
_exptl_crystal_size_mid 0.4
_exptl_crystal_size_min 0.4
_refine_diff_density_max 1.025
_refine_diff_density_min -0.536
_refine_diff_density_rms 0.100
_refine_ls_abs_structure_details 'Flack H D (1983), Acta Cryst. A39, 876-881'
_refine_ls_abs_structure_Flack 1.1(8)
_refine_ls_extinction_method none
_refine_ls_goodness_of_fit_ref 1.028
_refine_ls_hydrogen_treatment mixed
_refine_ls_matrix_type fullcycle
_refine_ls_number_parameters 1782
_refine_ls_number_reflns 15117
_refine_ls_number_restraints 67
_refine_ls_restrained_S_all 1.027
_refine_ls_R_factor_all 0.0826
_refine_ls_R_factor_gt 0.0741
_refine_ls_shift/su_max 0.058
_refine_ls_shift/su_mean 0.007
_refine_ls_structure_factor_coef Fsqd
_refine_ls_weighting_details 'calc w=1/[\s^2^(Fo^2^)+(0.1477P)^2^+3.2456P] where P=(Fo^2^+2Fc^2^)/3'
_refine_ls_weighting_scheme calc
_refine_ls_wR_factor_gt 0.2002
_refine_ls_wR_factor_ref 0.2143
_reflns_number_gt 12804
_reflns_number_total 15117
_reflns_threshold_expression >2sigma(I)
_cod_data_source_file jp0652244si20061206_020454.cif
_cod_data_source_block '_N-Ac-L-phe-OME_(110K)'
_cod_depositor_comments
;
The following automatic conversions were performed:
'_atom_site_symetry_multiplicity' tag replaced with
'_atom_site_symmetry_multiplicity'.

Automatic conversion script
Id: cif_correct_tags 1440 2010-10-19 06:21:57Z saulius 
;
_cod_original_cell_volume 3672.0(10)
_cod_original_sg_symbol_H-M P1
_cod_database_code 1516738

loop_
_symmetry_equiv_pos_as_xyz
'x, y, z'

loop_
_atom_site_label
_atom_site_type_symbol
_atom_site_fract_x
_atom_site_fract_y
_atom_site_fract_z
_atom_site_U_iso_or_equiv
_atom_site_adp_type
_atom_site_occupancy
_atom_site_symmetry_multiplicity
_atom_site_calc_flag
_atom_site_refinement_flags
_atom_site_disorder_assembly
_atom_site_disorder_group
C1_1 C 0.2028(3) -0.0007(4) 0.2495(4) 0.0213(10) Uani 1 1 d . B .
H1_1 H 0.1917 -0.0567 0.2687 0.026 Uiso 1 1 calc R . .
C2_1 C 0.2740(4) -0.0018(4) 0.2181(4) 0.0243(11) Uani 1 1 d . . .
H2_1 H 0.2546 -0.0578 0.1602 0.029 Uiso 1 1 calc R . .
C3_1 C 0.2886(3) 0.0837(4) 0.1854(4) 0.0256(11) Uani 1 1 d . . .
H3_1 H 0.3085 0.1408 0.2423 0.031 Uiso 1 1 calc R . .
C4_1 C 0.2065(4) 0.0835(5) 0.1027(5) 0.0304(13) Uani 1 1 d . . .
H4_1 H 0.1893 0.0307 0.0424 0.037 Uiso 1 1 calc R . .
C5_1 C 0.1370(4) 0.0787(6) 0.1371(6) 0.0392(16) Uani 1 1 d . B .
H5_1 H 0.1507 0.1362 0.1910 0.047 Uiso 1 1 calc R . .
C6_1 O 0.0492(5) 0.0630(11) 0.0507(10) 0.136(6) Uani 1 1 d . . .
H6A_1 H 0.0086 0.0622 0.0783 0.163 Uiso 1 1 calc R A 1
H6B_1 H 0.0517 0.1180 0.0290 0.163 Uiso 1 1 calc R A 1
O6A_1 O 0.0208(7) 0.0003(7) -0.0184(8) 0.035(2) Uiso 0.50 1 d P B 1
O6B_1 O -0.0170(6) 0.0404(7) 0.0674(7) 0.038(2) Uiso 0.50 1 d P B 2
O2_1 O 0.3494(3) -0.0059(3) 0.2941(3) 0.0248(8) Uani 1 1 d . . .
O3_1 O 0.3506(3) 0.0821(3) 0.1482(4) 0.0327(9) Uani 1 1 d . . .
O4_1 O 0.2207(3) 0.1706(3) 0.0832(3) 0.0295(9) Uani 1 1 d . . .
O5_1 O 0.1275(3) -0.0011(3) 0.1700(3) 0.0308(9) Uani 1 1 d . . .
C1_2 C 0.2007(3) 0.1690(4) -0.0155(4) 0.0254(11) Uani 1 1 d . . .
H1_2 H 0.1860 0.1042 -0.0578 0.031 Uiso 1 1 calc R . .
C2_2 C 0.2807(4) 0.2254(4) -0.0119(4) 0.0242(11) Uani 1 1 d . . .
H2_2 H 0.2672 0.2281 -0.0794 0.029 Uiso 1 1 calc R . .
C3_2 C 0.3040(3) 0.3239(4) 0.0555(4) 0.0234(10) Uani 1 1 d . . .
H3_2 H 0.3170 0.3235 0.1236 0.028 Uiso 1 1 calc R . .
C4_2 C 0.2293(3) 0.3639(4) 0.0166(4) 0.0207(10) Uani 1 1 d . . .
H4_2 H 0.2215 0.3720 -0.0476 0.025 Uiso 1 1 calc R . .
C5_2 C 0.1466(3) 0.3022(4) 0.0033(4) 0.0234(10) Uani 1 1 d . . .
H5_2 H 0.1513 0.3038 0.0694 0.028 Uiso 1 1 calc R . .
C6_2 C 0.0692(3) 0.3312(4) -0.0510(4) 0.0262(11) Uani 1 1 d . . .
H6A_2 H 0.0183 0.2851 -0.0640 0.031 Uiso 1 1 calc R . .
H6B_2 H 0.0712 0.3909 -0.0099 0.031 Uiso 1 1 calc R . .
O2_2 O 0.3480(3) 0.1833(3) 0.0168(4) 0.0302(9) Uani 1 1 d . . .
O3_2 O 0.3761(3) 0.3784(3) 0.0556(3) 0.0261(8) Uani 1 1 d . . .
O4_2 O 0.2501(3) 0.4530(3) 0.0877(3) 0.0263(8) Uani 1 1 d . . .
O5_2 O 0.1321(3) 0.2066(3) -0.0537(3) 0.0248(8) Uani 1 1 d . . .
O6_2 O 0.0652(3) 0.3394(3) -0.1424(3) 0.0279(8) Uani 1 1 d . . .
C1_3 C 0.2368(4) 0.5281(4) 0.0520(4) 0.0256(11) Uani 1 1 d . . .
H1_3 H 0.2172 0.5067 -0.0205 0.031 Uiso 1 1 calc R . .
C2_3 C 0.3193(4) 0.6037(4) 0.0998(4) 0.0272(11) Uani 1 1 d . . .
H2_3 H 0.3103 0.6538 0.0697 0.033 Uiso 1 1 calc R . .
C3_3 C 0.3489(3) 0.6442(4) 0.2110(4) 0.0234(10) Uani 1 1 d . . .
H3_3 H 0.3602 0.5958 0.2432 0.028 Uiso 1 1 calc R . .
C4_3 C 0.2782(3) 0.6803(4) 0.2247(4) 0.0221(10) Uani 1 1 d . . .
H4_3 H 0.2684 0.7300 0.1941 0.027 Uiso 1 1 calc R . .
C5_3 C 0.1970(3) 0.5999(4) 0.1752(4) 0.0275(12) Uani 1 1 d . . .
H5_3 H 0.2074 0.5508 0.2066 0.033 Uiso 1 1 calc R . .
C6_3 C 0.1225(4) 0.6297(6) 0.1826(5) 0.0415(17) Uani 1 1 d . . .
H6A_3 H 0.0717 0.5767 0.1469 0.050 Uiso 1 1 calc R . .
H6B_3 H 0.1339 0.6504 0.2522 0.050 Uiso 1 1 calc R . .
O2_3 O 0.3822(3) 0.5667(3) 0.0810(3) 0.0298(9) Uani 1 1 d . . .
O3_3 O 0.4229(3) 0.7210(3) 0.2551(3) 0.0285(9) Uani 1 1 d . . .
O4_3 O 0.3022(3) 0.7159(3) 0.3281(3) 0.0203(7) Uani 1 1 d . . .
O5_3 O 0.1740(3) 0.5622(3) 0.0713(3) 0.0312(9) Uani 1 1 d . . .
O6_3 O 0.1080(4) 0.7042(5) 0.1412(4) 0.0562(16) Uani 1 1 d . . .
C1_4 C 0.3005(3) 0.8093(4) 0.3634(4) 0.0196(9) Uani 1 1 d . . .
H1_4 H 0.2938 0.8388 0.3113 0.024 Uiso 1 1 calc R . .
C2_4 C 0.3857(3) 0.8598(3) 0.4533(4) 0.0180(9) Uani 1 1 d . . .
H2_4 H 0.3859 0.9248 0.4789 0.022 Uiso 1 1 calc R . .
C3_4 C 0.3967(3) 0.8154(4) 0.5341(4) 0.0181(9) Uani 1 1 d . . .
H3_4 H 0.3987 0.7508 0.5106 0.022 Uiso 1 1 calc R . .
C4_4 C 0.3218(3) 0.8146(3) 0.5585(4) 0.0178(9) Uani 1 1 d . . .
H4_4 H 0.3257 0.8787 0.5935 0.021 Uiso 1 1 calc R . .
C5_4 C 0.2365(3) 0.7732(4) 0.4660(4) 0.0214(10) Uani 1 1 d . . .
H5_4 H 0.2270 0.7054 0.4402 0.026 Uiso 1 1 calc R . .
C6_4 C 0.1631(4) 0.7915(4) 0.4869(4) 0.0245(10) Uani 1 1 d . . .
H6A_4 H 0.1102 0.7652 0.4253 0.029 Uiso 1 1 calc R . .
H6B_4 H 0.1585 0.7601 0.5337 0.029 Uiso 1 1 calc R . .
O2_4 O 0.4536(2) 0.8606(3) 0.4269(3) 0.0219(7) Uani 1 1 d . . .
O3_4 O 0.4719(2) 0.8653(3) 0.6229(3) 0.0238(8) Uani 1 1 d . . .
O4_4 O 0.3294(3) 0.7591(3) 0.6232(3) 0.0202(7) Uani 1 1 d . . .
O5_4 O 0.2333(2) 0.8137(3) 0.3896(3) 0.0217(7) Uani 1 1 d . . .
O6_4 O 0.1738(3) 0.8887(3) 0.5273(3) 0.0313(9) Uani 1 1 d . . .
C1_5 C 0.3272(4) 0.7960(4) 0.7135(4) 0.0240(10) Uani 1 1 d . D .
H1_5 H 0.3288 0.8623 0.7243 0.029 Uiso 1 1 calc R . .
C2_5 C 0.4055(4) 0.7878(4) 0.7969(4) 0.0224(10) Uani 1 1 d . . .
H2_5 H 0.4045 0.8155 0.8603 0.027 Uiso 1 1 calc R . .
C3_5 C 0.4019(3) 0.6859(4) 0.7849(4) 0.0211(10) Uani 1 1 d . . .
H3_5 H 0.4039 0.6567 0.7224 0.025 Uiso 1 1 calc R . .
C4_5 C 0.3200(4) 0.6365(4) 0.7821(4) 0.0215(10) Uani 1 1 d . . .
H4_5 H 0.3203 0.6616 0.8469 0.026 Uiso 1 1 calc R . .
C5_5 C 0.2434(4) 0.6503(4) 0.6998(5) 0.0281(12) Uani 1 1 d . D .
H5_5 H 0.2404 0.6195 0.6347 0.034 Uiso 1 1 calc R . .
C6_5 C 0.1602(5) 0.6119(7) 0.6999(8) 0.055(2) Uani 1 1 d . . .
H6A_5 H 0.1138 0.6212 0.6453 0.066 Uiso 1 1 calc R C 1
H6B_5 H 0.1503 0.5451 0.6893 0.066 Uiso 1 1 calc R C 1
O2_5 O 0.4819(3) 0.8369(3) 0.8016(3) 0.0265(8) Uani 1 1 d . . .
O3_5 O 0.4726(3) 0.6779(3) 0.8674(3) 0.0240(8) Uani 1 1 d . . .
H3B_5 H 0.539(4) 0.711(4) 0.874(4) 0.010 Uiso 1 1 d . . .
O4_5 O 0.3141(3) 0.5397(3) 0.7620(3) 0.0214(7) Uani 1 1 d . . .
O5_5 O 0.2523(3) 0.7475(3) 0.7127(4) 0.0324(9) Uani 1 1 d . . .
O6A_5 O 0.1607(8) 0.6553(14) 0.7887(10) 0.118(6) Uani 0.70 1 d P D 1
O6B_5 O 0.0911(12) 0.632(3) 0.625(4) 0.14(2) Uani 0.30 1 d P D 2
C1_6 C 0.3039(3) 0.4970(3) 0.8299(4) 0.0186(9) Uani 1 1 d . . .
H1_6 H 0.3090 0.5450 0.8880 0.022 Uiso 1 1 calc R . .
C2_6 C 0.3757(3) 0.4493(4) 0.8639(4) 0.0195(9) Uani 1 1 d . . .
H2_6 H 0.3672 0.4161 0.9084 0.023 Uiso 1 1 calc R . .
C3_6 C 0.3678(3) 0.3775(4) 0.7722(4) 0.0193(9) Uani 1 1 d . . .
H3_6 H 0.3740 0.4087 0.7252 0.023 Uiso 1 1 calc R . .
C4_6 C 0.2803(3) 0.3077(4) 0.7234(4) 0.0185(9) Uani 1 1 d . . .
H4_6 H 0.2767 0.2717 0.7677 0.022 Uiso 1 1 calc R . .
C5_6 C 0.2095(3) 0.3565(4) 0.7003(4) 0.0187(9) Uani 1 1 d . . .
H5_6 H 0.2066 0.3826 0.6467 0.022 Uiso 1 1 calc R . .
C6_6 C 0.1241(4) 0.2909(4) 0.6688(4) 0.0240(10) Uani 1 1 d . . .
H6A_6 H 0.0820 0.3261 0.6602 0.029 Uiso 1 1 calc R . .
H6B_6 H 0.1069 0.2447 0.6046 0.029 Uiso 1 1 calc R . .
O2_6 O 0.4569(3) 0.5130(3) 0.9156(3) 0.0214(8) Uani 1 1 d . . .
H2B_6 H 0.455(4) 0.537(5) 0.889(5) 0.010 Uiso 1 1 d . . .
O3_6 O 0.4311(3) 0.3283(3) 0.7999(3) 0.0289(9) Uani 1 1 d . . .
O4_6 O 0.2706(2) 0.2462(3) 0.6322(3) 0.0213(7) Uani 1 1 d . . .
O5_6 O 0.2250(3) 0.4306(3) 0.7869(3) 0.0213(7) Uani 1 1 d . . .
O6_6 O 0.1250(3) 0.2440(3) 0.7392(3) 0.0251(8) Uani 1 1 d . . .
C1_7 C 0.2497(4) 0.1497(4) 0.6196(4) 0.0251(11) Uani 1 1 d . . .
H1_7 H 0.2491 0.1407 0.6805 0.030 Uiso 1 1 calc R . .
C2_7 C 0.3171(4) 0.1098(4) 0.6019(4) 0.0241(10) Uani 1 1 d . . .
H2_7 H 0.3025 0.0429 0.5946 0.029 Uiso 1 1 calc R . .
C3_7 C 0.3171(3) 0.1186(4) 0.5057(4) 0.0212(10) Uani 1 1 d . . .
H3_7 H 0.3295 0.1848 0.5097 0.025 Uiso 1 1 calc R . .
C4_7 C 0.2304(3) 0.0658(4) 0.4210(4) 0.0231(10) Uani 1 1 d . B .
H4_7 H 0.2201 -0.0011 0.4141 0.028 Uiso 1 1 calc R . .
C5_7 C 0.1627(4) 0.1030(5) 0.4438(5) 0.0322(13) Uani 1 1 d . . .
H5_7 H 0.1676 0.1669 0.4402 0.039 Uiso 1 1 calc R E 1
O2_7 O 0.3986(3) 0.1526(3) 0.6840(3) 0.0259(8) Uani 1 1 d . . .
O3_7 O 0.3785(2) 0.0786(3) 0.4870(3) 0.0234(7) Uani 1 1 d . . .
O4_7 O 0.2290(3) 0.0790(3) 0.3320(3) 0.0243(8) Uani 1 1 d . . .
O5_7 O 0.1696(3) 0.1029(3) 0.5386(4) 0.0326(10) Uani 1 1 d . F .
C6A_7 C 0.0727(4) 0.0422(5) 0.3725(5) 0.0203(13) Uiso 0.75 1 d P F 1
H6A1_7 H 0.0321 0.0727 0.3847 0.024 Uiso 0.75 1 calc PR F 1
H6A2_7 H 0.0629 0.0357 0.3043 0.024 Uiso 0.75 1 calc PR F 1
O6A_7 O 0.0579(3) -0.0492(4) 0.3835(4) 0.0214(9) Uiso 0.75 1 d P F 1
C6B_7 C 0.075(2) 0.087(2) 0.344(2) 0.045(7) Uiso 0.25 1 d P F 2
H6B1_7 H 0.0888 0.1090 0.2958 0.054 Uiso 0.25 1 calc PR F 2
H6B2_7 H 0.0454 0.0205 0.3129 0.054 Uiso 0.25 1 calc PR F 2
O6B_7 O 0.021(2) 0.136(3) 0.368(3) 0.089(10) Uiso 0.25 1 d P F 2
C1_8 C 0.7267(3) 0.2687(4) 0.8615(4) 0.0187(9) Uani 1 1 d . . .
H1_8 H 0.7252 0.2062 0.8685 0.022 Uiso 1 1 calc R . .
C2_8 C 0.6586(3) 0.3031(3) 0.8845(4) 0.0177(9) Uani 1 1 d . . .
H2_8 H 0.6701 0.3060 0.9532 0.021 Uiso 1 1 calc R . .
C3_8 C 0.6618(3) 0.4002(4) 0.8749(4) 0.0176(9) Uani 1 1 d . . .
H3_8 H 0.6501 0.3980 0.8064 0.021 Uiso 1 1 calc R . .
C4_8 C 0.7500(3) 0.4637(3) 0.9471(4) 0.0167(9) Uani 1 1 d . . .
H4_8 H 0.7601 0.4709 1.0161 0.020 Uiso 1 1 calc R . .
C5_8 C 0.8179(3) 0.4241(3) 0.9270(4) 0.0182(9) Uani 1 1 d . . .
H5_8 H 0.8133 0.4269 0.8620 0.022 Uiso 1 1 calc R . .
C6_8 C 0.9077(3) 0.4756(4) 1.0073(4) 0.0230(10) Uani 1 1 d . . .
H6A_8 H 0.9484 0.4503 0.9895 0.028 Uiso 1 1 calc R . .
H6B_8 H 0.9193 0.5414 1.0122 0.028 Uiso 1 1 calc R . .
O2_8 O 0.5777(2) 0.2403(3) 0.8177(3) 0.0213(7) Uani 1 1 d . . .
H2B_8 H 0.474(4) 0.243(4) 0.806(4) 0.010 Uiso 1 1 d . . .
O3_8 O 0.5985(2) 0.4320(3) 0.8980(3) 0.0219(7) Uani 1 1 d . . .
O4_8 O 0.7533(3) 0.5517(3) 0.9299(3) 0.0211(7) Uani 1 1 d . . .
O5_8 O 0.8078(2) 0.3295(3) 0.9273(3) 0.0194(7) Uani 1 1 d . . .
O6_8 O 0.9182(3) 0.4669(3) 1.1008(3) 0.0286(8) Uani 1 1 d . . .
C1_9 C 0.7837(4) 0.6315(3) 1.0131(4) 0.0225(10) Uani 1 1 d . . .
H1_9 H 0.7946 0.6125 1.0729 0.027 Uiso 1 1 calc R . .
C2_9 C 0.7151(4) 0.6834(4) 0.9965(4) 0.0266(11) Uani 1 1 d . . .
H2_9 H 0.7361 0.7393 1.0550 0.032 Uiso 1 1 calc R . .
C3_9 C 0.6993(4) 0.7145(4) 0.9061(4) 0.0224(10) Uani 1 1 d . . .
H3_9 H 0.6785 0.6592 0.8471 0.027 Uiso 1 1 calc R . .
C4_9 C 0.7825(4) 0.7749(4) 0.9215(4) 0.0268(11) Uani 1 1 d . . .
H4_9 H 0.8017 0.8327 0.9773 0.032 Uiso 1 1 calc R . .
C5_9 C 0.8516(4) 0.7214(4) 0.9434(5) 0.0303(12) Uani 1 1 d . . .
H5_9 H 0.8345 0.6672 0.8844 0.036 Uiso 1 1 calc R . .
C6_9 C 0.9385(4) 0.7815(6) 0.9702(7) 0.052(2) Uani 1 1 d . . .
H6A_9 H 0.9801 0.7458 0.9853 0.063 Uiso 1 1 calc R G 1
H6B_9 H 0.9369 0.8021 0.9143 0.063 Uiso 1 1 calc R G 1
O2_9 O 0.6398(3) 0.6256(3) 0.9876(3) 0.0284(8) Uani 1 1 d . . .
O3_9 O 0.6358(3) 0.7642(3) 0.8925(3) 0.0276(8) Uani 1 1 d . . .
H3B_9 H 0.641(4) 0.816(4) 0.857(4) 0.010 Uiso 1 1 d . . .
O4_9 O 0.7705(3) 0.7967(3) 0.8328(3) 0.0252(8) Uani 1 1 d . . .
O5_9 O 0.8598(3) 0.6894(3) 1.0261(3) 0.0311(10) Uani 1 1 d . . .
O6A_9 O 0.9607(5) 0.8558(6) 1.0500(6) 0.0336(15) Uiso 0.60 1 d P . 1
O6B_9 O 1.000(3) 0.708(3) 0.956(3) 0.158(14) Uiso 0.40 1 d P . 2
C1_10 C 0.7886(3) 0.8926(4) 0.8398(4) 0.0228(10) Uani 1 1 d . . .
H1_10 H 0.8026 0.9310 0.9074 0.027 Uiso 1 1 calc R . .
C2_10 C 0.7094(3) 0.9074(4) 0.7657(4) 0.0224(10) Uani 1 1 d . . .
H2_10 H 0.7206 0.9735 0.7691 0.027 Uiso 1 1 calc R . .
C3_10 C 0.6877(3) 0.8476(4) 0.6617(4) 0.0204(10) Uani 1 1 d . . .
H3_10 H 0.6759 0.7812 0.6571 0.024 Uiso 1 1 calc R . .
C4_10 C 0.7624(3) 0.8743(4) 0.6407(4) 0.0210(10) Uani 1 1 d . . .
H4_10 H 0.7698 0.9383 0.6371 0.025 Uiso 1 1 calc R . .
C5_10 C 0.8442(3) 0.8672(4) 0.7209(4) 0.0226(10) Uani 1 1 d . . .
H5_10 H 0.8398 0.8011 0.7157 0.027 Uiso 1 1 calc R . .
C6_10 C 0.9227(4) 0.9083(4) 0.7109(5) 0.0264(11) Uani 1 1 d . . .
H6A_10 H 0.9738 0.9070 0.7660 0.032 Uiso 1 1 calc R . .
H6B_10 H 0.9201 0.8716 0.6489 0.032 Uiso 1 1 calc R . .
O2_10 O 0.6407(3) 0.8844(3) 0.7886(3) 0.0254(8) Uani 1 1 d . . .
O3_10 O 0.6136(2) 0.8646(3) 0.5937(3) 0.0242(8) Uani 1 1 d . . .
O4_10 O 0.7433(3) 0.8101(3) 0.5467(3) 0.0233(8) Uani 1 1 d . . .
O5_10 O 0.8582(2) 0.9177(3) 0.8188(3) 0.0237(8) Uani 1 1 d . . .
O6_10 O 0.9255(3) 1.0022(3) 0.7117(4) 0.0315(9) Uani 1 1 d . . .
C1_11 C 0.7569(3) 0.8467(4) 0.4772(4) 0.0217(10) Uani 1 1 d . . .
H1_11 H 0.7748 0.9154 0.5037 0.026 Uiso 1 1 calc R . .
C2_11 C 0.6730(4) 0.8145(4) 0.3818(4) 0.0236(10) Uani 1 1 d . . .
H2_11 H 0.6807 0.8432 0.3338 0.028 Uiso 1 1 calc R . .
C3_11 C 0.6476(3) 0.7095(4) 0.3369(4) 0.0219(10) Uani 1 1 d . . .
H3_11 H 0.6367 0.6803 0.3830 0.026 Uiso 1 1 calc R . .
C4_11 C 0.7193(4) 0.6795(4) 0.3191(4) 0.0234(10) Uani 1 1 d . . .
H4_11 H 0.7286 0.7059 0.2704 0.028 Uiso 1 1 calc R . .
C5_11 C 0.8008(4) 0.7143(4) 0.4178(5) 0.0298(12) Uani 1 1 d . . .
H5_11 H 0.7915 0.6864 0.4655 0.036 Uiso 1 1 calc R . .
O6_11 O 0.8896(6) 0.7241(6) 0.3340(8) 0.089(3) Uani 1 1 d . . .
C6_11 C 0.8768(5) 0.6936(6) 0.4077(8) 0.059(3) Uani 1 1 d . . .
H6A_11 H 0.9273 0.7238 0.4714 0.070 Uiso 1 1 calc R . .
H6B_11 H 0.8695 0.6265 0.3913 0.070 Uiso 1 1 calc R . .
O2_11 O 0.6107(3) 0.8458(3) 0.4056(3) 0.0238(8) Uani 1 1 d . . .
O3_11 O 0.5709(3) 0.6835(3) 0.2456(3) 0.0257(8) Uani 1 1 d . . .
O4_11 O 0.6964(3) 0.5812(3) 0.2824(3) 0.0221(7) Uani 1 1 d . . .
O5_11 O 0.8211(3) 0.8150(3) 0.4568(3) 0.0296(9) Uani 1 1 d . . .
C1_12 C 0.6940(3) 0.5414(4) 0.1891(4) 0.0204(10) Uani 1 1 d . . .
H1_12 H 0.7002 0.5909 0.1593 0.024 Uiso 1 1 calc R . .
C2_12 C 0.6089(3) 0.4713(4) 0.1228(4) 0.0196(9) Uani 1 1 d . . .
H2_12 H 0.6063 0.4432 0.0573 0.023 Uiso 1 1 calc R . .
C3_12 C 0.5982(3) 0.3952(4) 0.1689(4) 0.0186(9) Uani 1 1 d . . .
H3_12 H 0.5986 0.4224 0.2334 0.022 Uiso 1 1 calc R . .
C4_12 C 0.6709(3) 0.3509(4) 0.1842(4) 0.0169(9) Uani 1 1 d . . .
H4_12 H 0.6645 0.3145 0.1191 0.020 Uiso 1 1 calc R . .
C5_12 C 0.7573(4) 0.4239(4) 0.2409(4) 0.0207(10) Uani 1 1 d . . .
H5_12 H 0.7687 0.4504 0.3106 0.025 Uiso 1 1 calc R . .
C6_12 C 0.8290(4) 0.3829(4) 0.2381(5) 0.0268(11) Uani 1 1 d . . .
H6A_12 H 0.8825 0.4323 0.2721 0.032 Uiso 1 1 calc R . .
H6B_12 H 0.8346 0.3370 0.2734 0.032 Uiso 1 1 calc R . .
O2_12 O 0.5418(3) 0.5156(3) 0.1102(3) 0.0239(8) Uani 1 1 d . . .
O3_12 O 0.5209(3) 0.3237(3) 0.1050(3) 0.0236(8) Uani 1 1 d . . .
H3B_12 H 0.472(4) 0.343(4) 0.097(4) 0.010 Uiso 1 1 d . . .
O4_12 O 0.6663(3) 0.2900(3) 0.2412(3) 0.0204(7) Uani 1 1 d . . .
O5_12 O 0.7595(3) 0.4980(3) 0.1977(3) 0.0224(7) Uani 1 1 d . . .
O6_12 O 0.8138(3) 0.3398(3) 0.1393(4) 0.0315(9) Uani 1 1 d . . .
C1_13 C 0.6668(4) 0.1974(4) 0.2049(4) 0.0220(10) Uani 1 1 d . . .
H1_13 H 0.6660 0.1871 0.1393 0.026 Uiso 1 1 calc R . .
C2_13 C 0.5862(3) 0.1330(4) 0.1927(4) 0.0207(10) Uani 1 1 d . . .
H2_13 H 0.5864 0.0683 0.1659 0.025 Uiso 1 1 calc R . .
C3_13 C 0.5871(3) 0.1447(4) 0.2924(4) 0.0203(9) Uani 1 1 d . . .
H3_13 H 0.5871 0.2090 0.3210 0.024 Uiso 1 1 calc R . .
C4_13 C 0.6676(3) 0.1254(4) 0.3617(4) 0.0180(9) Uani 1 1 d . . .
H4_13 H 0.6646 0.0590 0.3378 0.022 Uiso 1 1 calc R . .
C5_13 C 0.7476(3) 0.1861(4) 0.3671(4) 0.0236(10) Uani 1 1 d . . .
H5_13 H 0.7564 0.2517 0.4030 0.028 Uiso 1 1 calc R . .
C6_13 C 0.8256(4) 0.1556(5) 0.4187(5) 0.0319(13) Uani 1 1 d . . .
H6A_13 H 0.8754 0.1956 0.4213 0.038 Uiso 1 1 calc R . .
H6B_13 H 0.8356 0.1610 0.4868 0.038 Uiso 1 1 calc R . .
O2_13 O 0.5118(3) 0.1475(3) 0.1239(3) 0.0257(8) Uani 1 1 d . . .
O3_13 O 0.5127(3) 0.0810(3) 0.2798(3) 0.0249(8) Uani 1 1 d . . .
O4_13 O 0.6719(2) 0.1476(3) 0.4583(3) 0.0177(7) Uani 1 1 d . . .
O5_13 O 0.7392(3) 0.1783(3) 0.2687(3) 0.0240(8) Uani 1 1 d . . .
O6_13 O 0.8130(4) 0.0604(4) 0.3649(5) 0.0531(15) Uani 1 1 d . . .
C1_14 C 0.6779(3) 0.0772(3) 0.5038(4) 0.0181(9) Uani 1 1 d . . .
H1_14 H 0.6725 0.0190 0.4557 0.022 Uiso 1 1 calc R . .
C2_14 C 0.6036(3) 0.0615(3) 0.5305(4) 0.0169(9) Uani 1 1 d . . .
H2_14 H 0.6054 0.0101 0.5591 0.020 Uiso 1 1 calc R . .
C3_14 C 0.6111(3) 0.1486(3) 0.6061(4) 0.0161(9) Uani 1 1 d . . .
H3_14 H 0.6074 0.1997 0.5769 0.019 Uiso 1 1 calc R . .
C4_14 C 0.6982(3) 0.1745(3) 0.6962(4) 0.0155(8) Uani 1 1 d . . .
H4_14 H 0.7003 0.1270 0.7302 0.019 Uiso 1 1 calc R . .
C5_14 C 0.7699(3) 0.1840(3) 0.6660(4) 0.0172(9) Uani 1 1 d . . .
H5_14 H 0.7725 0.2377 0.6411 0.021 Uiso 1 1 calc R . .
C6_14 C 0.8554(3) 0.1966(4) 0.7513(4) 0.0219(10) Uani 1 1 d . . .
H6A_14 H 0.8986 0.1993 0.7274 0.026 Uiso 1 1 calc R . .
H6B_14 H 0.8708 0.2558 0.8026 0.026 Uiso 1 1 calc R . .
O2_14 O 0.5252(2) 0.0371(3) 0.4433(3) 0.0212(7) Uani 1 1 d . . .
O3_14 O 0.5439(2) 0.1315(3) 0.6320(3) 0.0233(8) Uani 1 1 d . . .
O4_14 O 0.7076(2) 0.2628(2) 0.7616(3) 0.0168(6) Uani 1 1 d . . .
O5_14 O 0.7556(2) 0.1003(3) 0.5888(3) 0.0183(7) Uani 1 1 d . . .
O6_14 O 0.8551(3) 0.1234(3) 0.7936(3) 0.0243(8) Uani 1 1 d . . .
O_15 O 0.4665(3) 0.0234(3) 0.7568(4) 0.0383(10) Uani 1 1 d . . .
O_16 O 0.0517(3) 0.0579(3) 0.6653(4) 0.0373(10) Uani 1 1 d . . .
O_17 O 0.9569(4) 0.6362(4) 0.2288(5) 0.0497(13) Uani 1 1 d . . .
O_18 O 0.7683(4) 0.1515(4) 0.0510(4) 0.0502(13) Uani 1 1 d . . .
O_19 O 0.8936(4) 0.1469(4) 0.9864(4) 0.0486(13) Uani 1 1 d . . .
O_20 O 0.5257(5) 0.8923(4) 0.2403(4) 0.067(2) Uani 1 1 d . . .
O_21 O 0.4966(6) 1.0054(5) 0.9523(6) 0.070(2) Uani 0.85 1 d P . .
O_22 O 0.4478(5) 0.7201(6) 0.0436(5) 0.075(2) Uani 1 1 d . . .
O_23 O 0.6077(6) -0.0938(5) 0.0288(5) 0.0542(18) Uani 0.80 1 d P . .
O_24 O 0.1783(4) 0.9666(4) 0.7058(4) 0.0515(13) Uani 1 1 d . . .
OA_25 O 0.6413(4) 1.0533(4) 0.8655(5) 0.0395(13) Uani 0.80 1 d P . .
OB_25 O 0.6243(18) 1.0487(19) 0.913(2) 0.045(6) Uiso 0.20 1 d P . .
OA_26 O 0.0957(16) 0.8058(15) 0.739(2) 0.107(8) Uani 0.45 1 d P . .
OC_26 O 0.1984(12) 0.8782(11) 0.8412(14) 0.074(5) Uani 0.45 1 d P . .
OA_28 O 0.2901(12) 0.7728(14) -0.0294(14) 0.081(5) Uiso 0.45 1 d P . .
OB_28 O 0.3572(9) 0.8230(10) 0.0686(11) 0.042(3) Uiso 0.35 1 d P . .
O_29 O 0.0861(5) 0.8618(6) 0.9122(6) 0.0320(18) Uani 0.50 1 d P . 1
O_30 O 0.1787(8) 0.7733(8) 0.0334(10) 0.050(4) Uani 0.40 1 d P . 1
O_31 O 0.0094(4) 0.3184(5) 0.1210(5) 0.0444(14) Uiso 0.80 1 d P H 1
OA_32 O 0.3399(13) 0.9477(12) 0.9770(13) 0.056(4) Uiso 0.40 1 d P . .
OB_32 O 0.3757(12) 0.9629(12) 0.9978(13) 0.058(4) Uiso 0.44 1 d P . .
OA_33 O 0.054(4) 0.839(4) 0.266(4) 0.094(15) Uiso 0.20 1 d P . .
OB_33 O 0.0388(11) 0.8128(11) 0.2216(12) 0.028(4) Uiso 0.40 1 d P . .
OC_33 O 0.0213(9) 0.8037(10) 0.2236(11) 0.040(4) Uiso 0.50 1 d P . .
OA_34 O 0.5180(5) 0.1911(6) 0.9381(6) 0.0273(16) Uiso 0.50 1 d P . .
OB_34 O 0.4815(6) 0.2204(7) 0.9173(7) 0.039(2) Uiso 0.50 1 d P . .
OA_35 O 0.7730(6) 1.0194(6) 0.1526(7) 0.057(2) Uiso 0.70 1 d P . .
OB_35 O 0.748(4) 0.950(5) 0.211(5) 0.13(2) Uiso 0.20 1 d P . .
OC_35 O 0.878(5) 1.110(6) 0.223(6) 0.14(2) Uiso 0.20 1 d P . .
OA_36 O 0.6404(9) 0.7757(10) 1.1320(10) 0.037(3) Uiso 0.45 1 d P . .
OB_36 O 0.6181(15) 0.7539(14) 1.1136(15) 0.042(5) Uiso 0.35 1 d P . .
OC_36 O 0.563(4) 0.730(4) 1.085(4) 0.091(13) Uiso 0.20 1 d P . .
OA_37 O 0.3299(6) 0.0946(7) 0.8353(7) 0.048(2) Uiso 0.60 1 d P . .
OB_37 O 0.3425(12) 0.0477(14) 0.8416(14) 0.066(4) Uiso 0.40 1 d P . .
OA_38 O 0.9422(4) -0.0253(4) 0.4601(4) 0.0282(11) Uiso 0.70 1 d P . .
OB_38 O 0.9667(16) 0.0408(18) 0.4715(18) 0.067(6) Uiso 0.30 1 d P . .
O_39 O 0.9765(8) 0.7100(9) 0.7343(10) 0.073(3) Uiso 0.60 1 d P I 1
OA_41 O 0.8218(9) 0.8410(11) 0.2527(11) 0.045(3) Uiso 0.40 1 d P . .
OB_41 O 0.8628(17) 0.8764(19) 0.203(2) 0.074(6) Uiso 0.30 1 d P . .
OC_41 O 0.8959(8) 0.9413(9) 0.1671(9) 0.038(2) Uiso 0.40 1 d P . .
OD_41 O 0.823(7) 0.886(9) 0.286(9) 0.10(3) Uiso 0.10 1 d P . .
OE_41 O 0.9458(12) 0.8766(13) 0.0850(14) 0.047(4) Uiso 0.30 1 d P . .
N_47 N 0.0917(3) 0.3020(3) 0.3139(3) 0.045(3) Uiso 0.50 1 d PG H .
C01_47 C 0.1540(3) 0.3731(3) 0.3909(3) 0.042(3) Uiso 0.50 1 d PG . .
C02_47 C 0.1399(3) 0.4590(3) 0.3899(4) 0.053(4) Uiso 0.50 1 d PG H .
O01_47 O 0.1660(3) 0.5090(4) 0.3630(5) 0.099(6) Uiso 0.50 1 d PG H .
C03_47 C 0.2270(3) 0.3590(4) 0.3646(4) 0.037(3) Uiso 0.50 1 d PG . .
C04_47 C 0.3135(3) 0.4273(4) 0.4363(4) 0.043(3) Uiso 0.50 1 d PG . .
C05_47 C 0.3588(3) 0.4173(5) 0.5278(5) 0.042(3) Uiso 0.50 1 d PG . .
C06_47 C 0.3457(3) 0.5019(5) 0.4134(5) 0.074(5) Uiso 0.50 1 d PG . .
C07_47 C 0.4348(3) 0.4819(6) 0.5960(6) 0.067(5) Uiso 0.50 1 d PG . .
C08_47 C 0.4224(3) 0.5661(5) 0.4814(6) 0.083(6) Uiso 0.50 1 d PG . .
C09_47 C 0.4669(3) 0.5562(5) 0.5728(6) 0.059(4) Uiso 0.50 1 d PG . .
O02_47 O 0.0907(3) 0.4849(3) 0.4350(5) 0.058(3) Uiso 0.50 1 d PG . .
C10_47 C 0.0621(4) 0.5640(4) 0.4081(8) 0.063(4) Uiso 0.50 1 d PG . .
C11_47 C 0.0287(3) 0.2550(3) 0.3404(4) 0.036(3) Uiso 0.50 1 d PG . .
O03_47 O 0.0495(3) 0.2673(4) 0.4319(4) 0.042(2) Uiso 0.50 1 d PG . .
C12_47 C -0.0514(3) 0.1831(4) 0.2638(5) 0.040(3) Uiso 0.50 1 d PG . .
N_48 N 0.1273(9) 0.3259(15) 0.3083(13) 0.069(10) Uiso 0.20 1 d PGU H .
C01_48 C 0.2201(9) 0.3503(11) 0.3599(11) 0.10(2) Uiso 0.20 1 d PGU . .
C02_48 C 0.2572(11) 0.4527(11) 0.4191(15) 0.060(10) Uiso 0.20 1 d PGU . .
O01_48 O 0.2198(13) 0.5131(13) 0.394(2) 0.118(17) Uiso 0.20 1 d PGU H .
C03_48 C 0.2565(10) 0.3283(15) 0.2828(10) 0.15(3) Uiso 0.20 1 d PGU . .
C04_48 C 0.3539(10) 0.3600(13) 0.3245(11) 0.14(2) Uiso 0.20 1 d PGU . .
C05_48 C 0.3920(12) 0.4407(17) 0.3116(17) 0.16(3) Uiso 0.20 1 d PGU . .
C06_48 C 0.4045(10) 0.3073(12) 0.3707(15) 0.13(2) Uiso 0.20 1 d PGU . .
C07_48 C 0.4797(12) 0.4672(17) 0.344(2) 0.13(2) Uiso 0.20 1 d PGU . .
C08_48 C 0.4925(10) 0.3345(14) 0.4033(16) 0.023(5) Uiso 0.20 1 d PGU . .
C09_48 C 0.5299(10) 0.4142(16) 0.3896(17) 0.050(8) Uiso 0.20 1 d PGU . .
C10_48 C -0.0162(10) 0.2810(19) 0.295(2) 0.092(17) Uiso 0.20 1 d PGU H .
C11_48 C 0.0798(10) 0.3026(15) 0.3514(17) 0.046(8) Uiso 0.20 1 d PGU . .
O02_48 O 0.1142(12) 0.2985(17) 0.4374(18) 0.078(10) Uiso 0.20 1 d PGU . .
O03_48 O 0.3370(11) 0.4773(13) 0.5059(14) 0.107(14) Uiso 0.20 1 d PGU . .
C12_48 C 0.3821(13) 0.5719(13) 0.528(2) 0.11(2) Uiso 0.20 1 d PGU . .
N_49 N 0.192(2) 0.350(3) 0.305(3) 0.13(2) Uiso 0.20 1 d PGU . .
C01_49 C 0.2798(19) 0.408(2) 0.364(2) 0.110(19) Uiso 0.20 1 d PGU . .
C02_49 C 0.336(2) 0.366(2) 0.333(2) 0.15(2) Uiso 0.20 1 d PGU . .
O01_49 O 0.335(3) 0.286(2) 0.310(3) 0.19(3) Uiso 0.20 1 d PGU . .
C03_49 C 0.306(2) 0.426(3) 0.477(2) 0.106(19) Uiso 0.20 1 d PGU . .
C04_49 C 0.397(2) 0.486(3) 0.550(2) 0.12(2) Uiso 0.20 1 d PGU . .
C05_49 C 0.444(3) 0.462(4) 0.634(2) 0.14(3) Uiso 0.20 1 d PGU . .
C06_49 C 0.431(2) 0.567(2) 0.537(3) 0.096(18) Uiso 0.20 1 d PGU . .
C07_49 C 0.524(3) 0.519(4) 0.704(2) 0.19(3) Uiso 0.20 1 d PGU . .
C08_49 C 0.512(3) 0.624(3) 0.606(3) 0.14(3) Uiso 0.20 1 d PGU . .
C09_49 C 0.559(3) 0.600(4) 0.690(3) 0.20(3) Uiso 0.20 1 d PGU . .
C10_49 C 0.0396(19) 0.320(5) 0.214(4) 0.23(4) Uiso 0.20 1 d PGU . .
C11_49 C 0.1273(19) 0.387(4) 0.281(3) 0.20(3) Uiso 0.20 1 d PGU H .
O02_49 O 0.136(2) 0.473(4) 0.317(4) 0.25(4) Uiso 0.20 1 d PGU . .
O03_49 O 0.393(2) 0.433(3) 0.328(2) 0.15(2) Uiso 0.20 1 d PGU . .
C12_49 C 0.476(2) 0.417(4) 0.344(3) 0.093(18) Uiso 0.20 1 d PGU . .
N_51 N 0.8991(3) 0.5407(3) 0.7361(3) 0.036(2) Uiso 0.50 1 d PG . .
C01_51 C 0.8211(2) 0.4777(3) 0.6544(3) 0.036(3) Uiso 0.50 1 d PG . .
C02_51 C 0.8393(3) 0.4648(3) 0.5639(3) 0.040(3) Uiso 0.50 1 d PG . .
O01_51 O 0.8222(3) 0.5017(5) 0.5056(4) 0.062(3) Uiso 0.50 1 d PG . .
C03_51 C 0.7482(3) 0.5238(4) 0.6411(4) 0.047(4) Uiso 0.50 1 d PG . .
C04_51 C 0.6635(3) 0.4684(4) 0.5522(4) 0.036(3) Uiso 0.50 1 d PG . .
C05_51 C 0.6148(2) 0.3910(5) 0.5560(5) 0.045(3) Uiso 0.50 1 d PG . .
C06_51 C 0.6362(3) 0.4917(5) 0.4660(4) 0.068(5) Uiso 0.50 1 d PG . .
C07_51 C 0.5402(2) 0.3368(6) 0.4742(6) 0.068(5) Uiso 0.50 1 d PG . .
C08_51 C 0.5612(3) 0.4378(6) 0.3844(5) 0.140(14) Uiso 0.50 1 d PG . .
C09_51 C 0.5133(3) 0.3604(7) 0.3883(5) 0.083(7) Uiso 0.50 1 d PG . .
O02_51 O 0.8962(3) 0.4098(4) 0.5623(3) 0.046(2) Uiso 0.50 1 d PG . .
C10_51 C 0.9328(4) 0.4068(6) 0.5055(4) 0.053(4) Uiso 0.50 1 d PG . .
C11_51 C 0.9498(3) 0.4988(4) 0.7893(3) 0.033(2) Uiso 0.50 1 d PG . .
O03_51 O 0.9324(3) 0.4101(4) 0.7787(4) 0.0323(17) Uiso 0.50 1 d PG . .
C12_51 C 1.0254(3) 0.5631(5) 0.8646(4) 0.045(4) Uiso 0.50 1 d PG . .
N_52 N 0.9414(6) 0.5130(8) 0.6728(8) 0.051(6) Uiso 0.25 1 d PGU . .
C01_52 C 0.8889(7) 0.4519(8) 0.5702(7) 0.050(7) Uiso 0.25 1 d PGU . .
C02_52 C 0.9391(8) 0.4489(11) 0.5105(9) 0.046(6) Uiso 0.25 1 d PGU . .
O01_52 O 0.9555(10) 0.5146(14) 0.4779(12) 0.090(9) Uiso 0.25 1 d PGU . .
C03_52 C 0.8103(7) 0.4872(10) 0.5184(8) 0.15(2) Uiso 0.25 1 d PGU . .
C04_52 C 0.7488(7) 0.4903(9) 0.5658(9) 0.047(6) Uiso 0.25 1 d PGU . .
C05_52 C 0.7374(9) 0.5760(10) 0.6055(12) 0.055(7) Uiso 0.25 1 d PGU . .
C06_52 C 0.7066(6) 0.4093(10) 0.5736(10) 0.068(9) Uiso 0.25 1 d PGU . .
C07_52 C 0.6858(9) 0.5809(12) 0.6537(13) 0.069(9) Uiso 0.25 1 d PGU . .
C08_52 C 0.6545(7) 0.4140(12) 0.6214(13) 0.065(11) Uiso 0.25 1 d PGU . .
C09_52 C 0.6442(8) 0.4998(13) 0.6616(13) 0.048(7) Uiso 0.25 1 d PGU . .
C10_52 C 1.0143(8) 0.5483(14) 0.8541(8) 0.15(3) Uiso 0.25 1 d PGU . .
C11_52 C 0.9637(7) 0.4808(10) 0.7492(8) 0.050(7) Uiso 0.25 1 d PGU . .
O02_52 O 0.9430(8) 0.3957(11) 0.7345(10) 0.045(5) Uiso 0.25 1 d PGU . .
O03_52 O 0.9669(10) 0.3670(12) 0.4932(11) 0.080(8) Uiso 0.25 1 d PGU . .
C12_52 C 1.0202(12) 0.3770(16) 0.4448(13) 0.14(2) Uiso 0.25 1 d PGU . .
N_53 N 0.9921(12) 0.6882(15) 0.7904(17) 0.116(18) Uiso 0.20 1 d PGU . .
C01_53 C 0.9261(10) 0.6001(13) 0.7301(13) 0.075(12) Uiso 0.20 1 d PGU I .
C02_53 C 0.9396(11) 0.5513(17) 0.6430(16) 0.094(16) Uiso 0.20 1 d PGU I .
O01_53 O 0.9567(14) 0.594(2) 0.5884(18) 0.114(17) Uiso 0.20 1 d PGU I .
C03_53 C 0.8366(11) 0.6178(11) 0.6890(14) 0.059(10) Uiso 0.20 1 d PGU I .
C04_53 C 0.7600(10) 0.5311(13) 0.6237(14) 0.028(5) Uiso 0.20 1 d PGU I .
C05_53 C 0.7208(12) 0.4825(17) 0.6687(17) 0.096(17) Uiso 0.20 1 d PGU I .
C06_53 C 0.7315(12) 0.4979(15) 0.5203(13) 0.094(16) Uiso 0.20 1 d PGU I .
C07_53 C 0.6549(13) 0.4012(19) 0.611(2) 0.11(2) Uiso 0.20 1 d PGU I .
C08_53 C 0.6651(13) 0.4168(18) 0.4631(15) 0.077(13) Uiso 0.20 1 d PGU I .
C09_53 C 0.6268(13) 0.3683(17) 0.509(2) 0.076(13) Uiso 0.20 1 d PGU I .
C10_53 C 1.1135(16) 0.794(2) 0.943(2) 0.11(2) Uiso 0.20 1 d PGU . .
C11_53 C 1.0376(14) 0.7086(19) 0.8874(17) 0.106(18) Uiso 0.20 1 d PGU . .
O02_53 O 1.0171(15) 0.658(2) 0.9315(14) 0.109(15) Uiso 0.20 1 d PGU . .
O03_53 O 0.9318(13) 0.4539(17) 0.626(2) 0.123(17) Uiso 0.20 1 d PGU I .
C12_53 C 0.9379(17) 0.415(2) 0.536(2) 0.14(3) Uiso 0.20 1 d PGU I .

loop_
_atom_site_aniso_label
_atom_site_aniso_U_11
_atom_site_aniso_U_22
_atom_site_aniso_U_33
_atom_site_aniso_U_23
_atom_site_aniso_U_13
_atom_site_aniso_U_12
C1_1 0.019(2) 0.021(2) 0.016(2) 0.0078(19) 0.0028(19) -0.0034(18)
C2_1 0.021(2) 0.028(3) 0.019(2) 0.012(2) 0.005(2) -0.001(2)
C3_1 0.016(2) 0.034(3) 0.023(2) 0.016(2) 0.003(2) 0.001(2)
C4_1 0.016(2) 0.046(3) 0.032(3) 0.028(3) 0.006(2) 0.005(2)
C5_1 0.025(3) 0.055(4) 0.048(4) 0.040(3) 0.015(3) 0.009(3)
C6_1 0.048(4) 0.248(16) 0.168(11) 0.175(12) 0.044(6) 0.041(7)
O2_1 0.0252(19) 0.0254(19) 0.0237(18) 0.0144(15) 0.0074(16) 0.0075(15)
O3_1 0.0233(19) 0.045(3) 0.037(2) 0.028(2) 0.0129(18) 0.0082(18)
O4_1 0.026(2) 0.036(2) 0.026(2) 0.0210(17) 0.0067(16) 0.0030(17)
O5_1 0.0196(18) 0.038(2) 0.027(2) 0.0185(18) 0.0031(16) -0.0036(16)
C1_2 0.015(2) 0.032(3) 0.025(3) 0.017(2) 0.0021(19) 0.003(2)
C2_2 0.021(2) 0.030(3) 0.029(3) 0.020(2) 0.013(2) 0.009(2)
C3_2 0.016(2) 0.031(3) 0.022(2) 0.015(2) 0.0064(19) 0.000(2)
C4_2 0.015(2) 0.023(2) 0.018(2) 0.0055(19) 0.0041(18) 0.0014(18)
C5_2 0.017(2) 0.033(3) 0.020(2) 0.008(2) 0.0093(19) 0.003(2)
C6_2 0.016(2) 0.033(3) 0.025(3) 0.006(2) 0.008(2) 0.003(2)
O2_2 0.0224(19) 0.034(2) 0.042(2) 0.0246(19) 0.0137(18) 0.0102(16)
O3_2 0.0195(18) 0.0243(19) 0.037(2) 0.0159(16) 0.0126(16) 0.0021(15)
O4_2 0.0263(19) 0.027(2) 0.0175(17) 0.0014(15) 0.0085(15) -0.0012(16)
O5_2 0.0185(17) 0.0266(19) 0.0254(19) 0.0145(16) 0.0047(15) 0.0013(15)
O6_2 0.0255(19) 0.031(2) 0.032(2) 0.0160(17) 0.0140(17) 0.0097(16)
C1_3 0.019(2) 0.031(3) 0.022(2) 0.005(2) 0.008(2) 0.005(2)
C2_3 0.030(3) 0.028(3) 0.022(2) 0.002(2) 0.014(2) 0.004(2)
C3_3 0.014(2) 0.024(2) 0.021(2) -0.0017(19) 0.0054(19) -0.0040(19)
C4_3 0.016(2) 0.025(2) 0.018(2) 0.0007(19) 0.0063(19) -0.0005(19)
C5_3 0.015(2) 0.031(3) 0.022(2) -0.003(2) 0.004(2) -0.002(2)
C6_3 0.016(3) 0.054(4) 0.033(3) -0.014(3) 0.008(2) 0.000(3)
O2_3 0.029(2) 0.026(2) 0.033(2) 0.0009(16) 0.0187(18) 0.0014(16)
O3_3 0.0234(19) 0.0219(18) 0.033(2) -0.0002(16) 0.0134(17) -0.0030(15)
O4_3 0.0238(18) 0.0163(16) 0.0204(17) 0.0065(13) 0.0096(14) 0.0043(14)
O5_3 0.0172(18) 0.038(2) 0.025(2) -0.0049(17) 0.0055(15) 0.0031(16)
O6_3 0.044(3) 0.084(5) 0.041(3) 0.016(3) 0.014(2) 0.035(3)
C1_4 0.019(2) 0.019(2) 0.021(2) 0.0092(19) 0.0076(19) 0.0072(18)
C2_4 0.020(2) 0.014(2) 0.022(2) 0.0087(18) 0.0100(19) 0.0040(17)
C3_4 0.016(2) 0.017(2) 0.016(2) 0.0040(17) 0.0026(18) 0.0039(17)
C4_4 0.025(2) 0.015(2) 0.021(2) 0.0122(18) 0.012(2) 0.0080(18)
C5_4 0.021(2) 0.022(2) 0.017(2) 0.0037(18) 0.0069(19) 0.0019(19)
C6_4 0.025(3) 0.023(3) 0.026(3) 0.007(2) 0.013(2) 0.004(2)
O2_4 0.0172(16) 0.0250(18) 0.0227(17) 0.0081(14) 0.0093(14) 0.0019(14)
O3_4 0.0167(17) 0.030(2) 0.0196(17) 0.0067(15) 0.0052(14) 0.0021(15)
O4_4 0.0288(19) 0.0173(16) 0.0211(17) 0.0125(14) 0.0126(15) 0.0104(14)
O5_4 0.0167(17) 0.0291(19) 0.0198(17) 0.0093(15) 0.0077(14) 0.0071(14)
O6_4 0.031(2) 0.033(2) 0.035(2) 0.0123(18) 0.0174(19) 0.0131(18)
C1_5 0.035(3) 0.019(2) 0.027(3) 0.012(2) 0.017(2) 0.014(2)
C2_5 0.030(3) 0.016(2) 0.022(2) 0.0064(18) 0.013(2) 0.0054(19)
C3_5 0.021(2) 0.019(2) 0.027(2) 0.0107(19) 0.011(2) 0.0068(19)
C4_5 0.025(2) 0.023(2) 0.026(2) 0.013(2) 0.017(2) 0.008(2)
C5_5 0.021(3) 0.032(3) 0.041(3) 0.021(3) 0.018(2) 0.009(2)
C6_5 0.032(4) 0.066(5) 0.084(6) 0.047(5) 0.028(4) 0.014(4)
O2_5 0.031(2) 0.0208(18) 0.0261(19) 0.0119(15) 0.0115(16) -0.0004(15)
O3_5 0.0227(18) 0.0234(18) 0.0255(18) 0.0152(15) 0.0075(15) 0.0039(14)
O4_5 0.0270(19) 0.0206(17) 0.0212(17) 0.0114(14) 0.0133(15) 0.0055(14)
O5_5 0.038(2) 0.038(2) 0.046(3) 0.028(2) 0.029(2) 0.024(2)
O6A_5 0.060(7) 0.194(17) 0.085(8) 0.010(10) 0.053(7) -0.013(9)
O6B_5 0.010(8) 0.20(4) 0.25(5) 0.18(4) 0.033(15) 0.018(14)
C1_6 0.023(2) 0.015(2) 0.020(2) 0.0067(18) 0.0127(19) 0.0020(18)
C2_6 0.019(2) 0.016(2) 0.019(2) 0.0062(18) 0.0044(18) 0.0027(18)
C3_6 0.014(2) 0.019(2) 0.020(2) 0.0033(18) 0.0068(18) -0.0017(17)
C4_6 0.020(2) 0.018(2) 0.016(2) 0.0040(18) 0.0081(18) 0.0009(18)
C5_6 0.018(2) 0.022(2) 0.016(2) 0.0084(18) 0.0062(18) 0.0059(18)
C6_6 0.020(2) 0.026(3) 0.025(3) 0.011(2) 0.009(2) 0.001(2)
O2_6 0.0232(18) 0.0143(17) 0.0193(18) 0.0062(13) 0.0039(15) -0.0003(14)
O3_6 0.0199(18) 0.0183(18) 0.037(2) 0.0020(16) 0.0057(16) 0.0037(15)
O4_6 0.0210(17) 0.0194(17) 0.0177(16) 0.0009(14) 0.0082(14) -0.0010(14)
O5_6 0.0207(17) 0.0188(17) 0.0256(18) 0.0082(14) 0.0116(15) 0.0036(14)
O6_6 0.0267(19) 0.0221(18) 0.030(2) 0.0117(16) 0.0160(17) 0.0027(15)
C1_7 0.025(3) 0.017(2) 0.024(2) -0.0009(19) 0.010(2) -0.003(2)
C2_7 0.025(3) 0.013(2) 0.030(3) 0.0037(19) 0.012(2) 0.0004(19)
C3_7 0.020(2) 0.013(2) 0.026(2) 0.0023(18) 0.008(2) 0.0030(18)
C4_7 0.020(2) 0.025(3) 0.022(2) 0.005(2) 0.008(2) 0.006(2)
C5_7 0.020(3) 0.034(3) 0.030(3) -0.002(2) 0.007(2) 0.006(2)
O2_7 0.0265(19) 0.0211(18) 0.0199(18) 0.0025(14) 0.0033(15) 0.0051(15)
O3_7 0.0162(17) 0.0282(19) 0.0229(17) 0.0052(15) 0.0071(14) 0.0072(15)
O4_7 0.0258(19) 0.0188(18) 0.0241(18) 0.0076(15) 0.0077(15) 0.0032(15)
O5_7 0.0197(19) 0.029(2) 0.037(2) -0.0044(18) 0.0145(18) -0.0060(16)
C1_8 0.020(2) 0.018(2) 0.014(2) 0.0079(17) 0.0038(18) 0.0017(18)
C2_8 0.018(2) 0.015(2) 0.017(2) 0.0034(17) 0.0076(18) -0.0011(17)
C3_8 0.015(2) 0.021(2) 0.018(2) 0.0061(18) 0.0074(18) 0.0055(18)
C4_8 0.014(2) 0.014(2) 0.021(2) 0.0061(17) 0.0071(18) 0.0004(17)
C5_8 0.014(2) 0.016(2) 0.020(2) 0.0054(18) 0.0043(18) -0.0007(17)
C6_8 0.015(2) 0.024(2) 0.023(2) 0.002(2) 0.0072(19) -0.0017(19)
O2_8 0.0176(17) 0.0198(17) 0.0192(16) 0.0013(14) 0.0071(14) -0.0038(14)
O3_8 0.0162(17) 0.0199(17) 0.0267(18) 0.0053(14) 0.0085(14) 0.0032(13)
O4_8 0.0228(18) 0.0171(17) 0.0183(16) 0.0064(14) 0.0056(14) 0.0013(14)
O5_8 0.0135(16) 0.0132(16) 0.0207(17) 0.0018(13) 0.0011(13) -0.0009(13)
O6_8 0.0224(19) 0.032(2) 0.0202(18) 0.0014(15) 0.0047(15) 0.0008(16)
C1_9 0.025(3) 0.011(2) 0.020(2) 0.0037(18) 0.003(2) -0.0027(18)
C2_9 0.036(3) 0.018(2) 0.024(3) 0.010(2) 0.011(2) 0.007(2)
C3_9 0.025(2) 0.018(2) 0.022(2) 0.0112(19) 0.007(2) 0.0033(19)
C4_9 0.025(3) 0.022(2) 0.027(3) 0.015(2) 0.004(2) 0.001(2)
C5_9 0.022(3) 0.027(3) 0.037(3) 0.020(2) 0.006(2) 0.002(2)
C6_9 0.023(3) 0.046(4) 0.076(5) 0.043(4) 0.003(3) -0.003(3)
O2_9 0.038(2) 0.0210(18) 0.029(2) 0.0130(16) 0.0161(18) 0.0065(17)
O3_9 0.030(2) 0.0255(19) 0.035(2) 0.0183(17) 0.0158(17) 0.0114(16)
O4_9 0.0237(18) 0.0187(18) 0.031(2) 0.0138(15) 0.0084(16) 0.0018(14)
O5_9 0.024(2) 0.0177(18) 0.036(2) 0.0162(16) -0.0023(17) -0.0044(15)
C1_10 0.017(2) 0.021(2) 0.025(2) 0.012(2) 0.0039(19) -0.0013(18)
C2_10 0.021(2) 0.019(2) 0.026(3) 0.012(2) 0.008(2) 0.0036(19)
C3_10 0.017(2) 0.017(2) 0.023(2) 0.0086(18) 0.0042(19) 0.0013(18)
C4_10 0.020(2) 0.019(2) 0.020(2) 0.0078(19) 0.0061(19) 0.0027(18)
C5_10 0.017(2) 0.018(2) 0.029(3) 0.010(2) 0.006(2) 0.0046(18)
C6_10 0.019(2) 0.021(2) 0.037(3) 0.011(2) 0.009(2) 0.006(2)
O2_10 0.0188(18) 0.030(2) 0.030(2) 0.0140(16) 0.0115(16) 0.0039(15)
O3_10 0.0157(17) 0.035(2) 0.0243(18) 0.0154(16) 0.0072(15) 0.0110(15)
O4_10 0.0213(18) 0.0156(16) 0.0277(19) 0.0052(14) 0.0083(15) 0.0012(14)
O5_10 0.0155(17) 0.0223(18) 0.0250(18) 0.0086(15) 0.0039(14) -0.0036(14)
O6_10 0.033(2) 0.0211(19) 0.052(3) 0.0166(18) 0.026(2) 0.0088(16)
C1_11 0.019(2) 0.018(2) 0.024(2) 0.0032(19) 0.009(2) -0.0008(18)
C2_11 0.022(2) 0.023(2) 0.026(3) 0.008(2) 0.012(2) 0.004(2)
C3_11 0.021(2) 0.018(2) 0.017(2) -0.0004(18) 0.0040(19) 0.0020(19)
C4_11 0.024(2) 0.014(2) 0.029(3) 0.0012(19) 0.013(2) -0.0012(19)
C5_11 0.019(3) 0.023(3) 0.035(3) -0.002(2) 0.008(2) 0.001(2)
O6_11 0.092(6) 0.066(4) 0.135(7) 0.002(5) 0.098(6) 0.005(4)
C6_11 0.031(4) 0.048(4) 0.079(6) -0.016(4) 0.030(4) 0.005(3)
O2_11 0.0250(19) 0.0209(18) 0.0255(18) 0.0055(15) 0.0115(16) 0.0084(15)
O3_11 0.0262(19) 0.0224(18) 0.0213(18) 0.0024(14) 0.0063(16) 0.0071(15)
O4_11 0.0268(19) 0.0178(17) 0.0217(17) 0.0047(14) 0.0121(15) 0.0050(14)
O5_11 0.0197(19) 0.0229(19) 0.036(2) -0.0032(16) 0.0129(17) -0.0023(15)
C1_12 0.022(2) 0.019(2) 0.023(2) 0.0054(19) 0.014(2) 0.0029(19)
C2_12 0.022(2) 0.021(2) 0.018(2) 0.0100(19) 0.0095(19) 0.0078(19)
C3_12 0.016(2) 0.020(2) 0.018(2) 0.0056(18) 0.0064(18) 0.0032(18)
C4_12 0.018(2) 0.018(2) 0.018(2) 0.0109(18) 0.0088(18) 0.0041(18)
C5_12 0.024(2) 0.017(2) 0.021(2) 0.0065(18) 0.010(2) 0.0032(18)
C6_12 0.018(2) 0.025(3) 0.033(3) 0.005(2) 0.010(2) 0.005(2)
O2_12 0.0248(19) 0.0231(18) 0.0249(18) 0.0098(15) 0.0101(16) 0.0092(15)
O3_12 0.0172(17) 0.0162(16) 0.033(2) 0.0051(15) 0.0084(15) 0.0038(14)
O4_12 0.0254(18) 0.0188(17) 0.0213(17) 0.0096(14) 0.0131(15) 0.0058(14)
O5_12 0.0256(18) 0.0170(17) 0.0312(19) 0.0096(15) 0.0189(16) 0.0036(14)
O6_12 0.028(2) 0.033(2) 0.035(2) 0.0065(18) 0.0181(18) 0.0085(17)
C1_13 0.033(3) 0.016(2) 0.022(2) 0.0074(18) 0.016(2) 0.008(2)
C2_13 0.025(2) 0.019(2) 0.018(2) 0.0073(18) 0.0091(19) 0.0055(19)
C3_13 0.020(2) 0.020(2) 0.021(2) 0.0093(19) 0.0083(19) 0.0028(19)
C4_13 0.022(2) 0.018(2) 0.017(2) 0.0071(17) 0.0117(19) 0.0040(18)
C5_13 0.019(2) 0.029(3) 0.027(3) 0.013(2) 0.011(2) 0.006(2)
C6_13 0.022(3) 0.043(3) 0.034(3) 0.022(3) 0.010(2) 0.009(2)
O2_13 0.029(2) 0.0220(18) 0.0194(17) 0.0100(14) 0.0041(15) 0.0040(15)
O3_13 0.0169(17) 0.030(2) 0.0249(18) 0.0140(16) 0.0058(15) 0.0000(15)
O4_13 0.0209(17) 0.0165(16) 0.0169(16) 0.0070(13) 0.0091(13) 0.0043(13)
O5_13 0.0267(19) 0.0283(19) 0.0285(19) 0.0170(16) 0.0175(16) 0.0129(16)
O6_13 0.039(3) 0.042(3) 0.077(4) 0.028(3) 0.016(3) 0.020(2)
C1_14 0.021(2) 0.012(2) 0.018(2) 0.0031(17) 0.0084(19) -0.0004(17)
C2_14 0.016(2) 0.014(2) 0.015(2) 0.0049(17) 0.0026(17) -0.0014(16)
C3_14 0.013(2) 0.016(2) 0.016(2) 0.0037(17) 0.0045(17) 0.0000(16)
C4_14 0.012(2) 0.013(2) 0.017(2) 0.0048(17) 0.0033(17) 0.0004(16)
C5_14 0.016(2) 0.014(2) 0.016(2) 0.0042(17) 0.0036(18) 0.0009(17)
C6_14 0.018(2) 0.022(2) 0.022(2) 0.0059(19) 0.0071(19) 0.0040(19)
O2_14 0.0172(17) 0.0228(18) 0.0172(16) 0.0049(14) 0.0042(14) 0.0001(14)
O3_14 0.0172(17) 0.0273(19) 0.0204(17) 0.0032(14) 0.0085(14) -0.0007(14)
O4_14 0.0196(16) 0.0140(15) 0.0132(15) 0.0040(12) 0.0050(13) 0.0026(12)
O5_14 0.0192(17) 0.0156(16) 0.0175(16) 0.0048(13) 0.0055(14) 0.0062(13)
O6_14 0.0220(18) 0.0285(19) 0.0218(18) 0.0088(15) 0.0077(15) 0.0101(15)
O_15 0.044(3) 0.027(2) 0.037(2) 0.0131(18) 0.011(2) 0.0073(19)
O_16 0.034(2) 0.029(2) 0.051(3) 0.0100(19) 0.025(2) 0.0022(18)
O_17 0.049(3) 0.040(3) 0.066(3) 0.006(2) 0.038(3) 0.006(2)
O_18 0.061(3) 0.043(3) 0.047(3) 0.005(2) 0.030(3) 0.014(3)
O_19 0.052(3) 0.073(4) 0.037(3) 0.031(3) 0.022(2) 0.035(3)
O_20 0.088(5) 0.032(3) 0.042(3) 0.013(2) -0.006(3) 0.010(3)
O_21 0.105(6) 0.033(3) 0.052(4) 0.001(3) 0.027(4) 0.006(4)
O_22 0.073(4) 0.090(5) 0.040(3) 0.018(3) 0.021(3) -0.019(4)
O_23 0.082(5) 0.042(3) 0.038(3) 0.005(3) 0.035(4) 0.006(3)
O_24 0.068(4) 0.048(3) 0.045(3) 0.014(2) 0.030(3) 0.025(3)
OA_25 0.041(3) 0.029(3) 0.050(3) 0.012(3) 0.021(3) 0.014(2)
OA_26 0.132(18) 0.091(14) 0.18(2) 0.093(16) 0.117(19) 0.065(14)
OC_26 0.107(13) 0.055(8) 0.092(12) 0.019(8) 0.076(11) 0.027(9)
O_29 0.025(4) 0.042(5) 0.033(4) 0.020(4) 0.013(3) 0.008(3)
O_30 0.041(6) 0.026(5) 0.049(7) 0.021(5) -0.007(5) -0.021(5)

loop_
_atom_type_symbol
_atom_type_description
_atom_type_scat_dispersion_real
_atom_type_scat_dispersion_imag
_atom_type_scat_source
C C 0.0033 0.0016 'International Tables Vol C Tables 4.2.6.8 and 6.1.1.4'
H H 0.0000 0.0000 'International Tables Vol C Tables 4.2.6.8 and 6.1.1.4'
N N 0.0061 0.0033 'International Tables Vol C Tables 4.2.6.8 and 6.1.1.4'
O O 0.0106 0.0060 'International Tables Vol C Tables 4.2.6.8 and 6.1.1.4'

loop_
_geom_angle_atom_site_label_1
_geom_angle_atom_site_label_2
_geom_angle_atom_site_label_3
_geom_angle
_geom_angle_site_symmetry_1
_geom_angle_site_symmetry_3
O4_7 C1_1 O5_1 110.4(5) . .
O4_7 C1_1 C2_1 109.1(4) . .
O5_1 C1_1 C2_1 110.4(4) . .
O2_1 C2_1 C3_1 112.0(4) . .
O2_1 C2_1 C1_1 112.2(4) . .
C3_1 C2_1 C1_1 108.4(5) . .
O3_1 C3_1 C4_1 107.9(4) . .
O3_1 C3_1 C2_1 110.5(5) . .
C4_1 C3_1 C2_1 109.7(4) . .
O4_1 C4_1 C3_1 107.5(5) . .
O4_1 C4_1 C5_1 107.9(5) . .
C3_1 C4_1 C5_1 109.6(5) . .
O5_1 C5_1 C4_1 110.6(6) . .
O5_1 C5_1 C6_1 104.1(6) . .
C4_1 C5_1 C6_1 111.5(7) . .
O6A_1 C6_1 O6B_1 91.1(10) . .
O6A_1 C6_1 C5_1 121.8(13) . .
O6B_1 C6_1 C5_1 116.4(9) . .
C1_2 O4_1 C4_1 118.7(5) . .
C1_1 O5_1 C5_1 113.1(4) . .
O5_2 C1_2 O4_1 111.2(5) . .
O5_2 C1_2 C2_2 111.2(4) . .
O4_1 C1_2 C2_2 106.4(4) . .
O2_2 C2_2 C3_2 112.8(5) . .
O2_2 C2_2 C1_2 111.9(4) . .
C3_2 C2_2 C1_2 108.7(5) . .
O3_2 C3_2 C2_2 109.2(5) . .
O3_2 C3_2 C4_2 109.8(4) . .
C2_2 C3_2 C4_2 108.7(4) . .
O4_2 C4_2 C3_2 107.1(4) . .
O4_2 C4_2 C5_2 109.2(4) . .
C3_2 C4_2 C5_2 112.6(4) . .
O5_2 C5_2 C6_2 106.4(4) . .
O5_2 C5_2 C4_2 110.4(4) . .
C6_2 C5_2 C4_2 113.7(5) . .
O6_2 C6_2 C5_2 110.3(4) . .
C1_3 O4_2 C4_2 117.8(4) . .
C1_2 O5_2 C5_2 114.2(4) . .
O4_2 C1_3 O5_3 110.6(5) . .
O4_2 C1_3 C2_3 109.4(5) . .
O5_3 C1_3 C2_3 110.5(5) . .
O2_3 C2_3 C1_3 109.4(5) . .
O2_3 C2_3 C3_3 110.6(5) . .
C1_3 C2_3 C3_3 110.8(5) . .
O3_3 C3_3 C2_3 111.0(5) . .
O3_3 C3_3 C4_3 107.7(4) . .
C2_3 C3_3 C4_3 107.4(4) . .
O4_3 C4_3 C3_3 109.1(4) . .
O4_3 C4_3 C5_3 109.4(4) . .
C3_3 C4_3 C5_3 108.9(4) . .
O5_3 C5_3 C6_3 107.3(5) . .
O5_3 C5_3 C4_3 109.4(5) . .
C6_3 C5_3 C4_3 112.8(5) . .
O6_3 C6_3 C5_3 110.5(6) . .
C1_4 O4_3 C4_3 116.1(4) . .
C1_3 O5_3 C5_3 114.1(4) . .
O5_4 C1_4 O4_3 111.9(4) . .
O5_4 C1_4 C2_4 110.4(4) . .
O4_3 C1_4 C2_4 106.8(4) . .
O2_4 C2_4 C3_4 111.5(4) . .
O2_4 C2_4 C1_4 111.1(4) . .
C3_4 C2_4 C1_4 109.8(4) . .
O3_4 C3_4 C2_4 111.9(4) . .
O3_4 C3_4 C4_4 107.6(4) . .
C2_4 C3_4 C4_4 109.5(4) . .
O4_4 C4_4 C5_4 109.6(4) . .
O4_4 C4_4 C3_4 106.3(4) . .
C5_4 C4_4 C3_4 112.4(4) . .
O5_4 C5_4 C6_4 105.4(4) . .
O5_4 C5_4 C4_4 111.7(4) . .
C6_4 C5_4 C4_4 112.2(4) . .
O6_4 C6_4 C5_4 112.2(4) . .
C1_5 O4_4 C4_4 119.0(4) . .
C1_4 O5_4 C5_4 114.4(4) . .
O4_4 C1_5 O5_5 110.8(5) . .
O4_4 C1_5 C2_5 108.2(4) . .
O5_5 C1_5 C2_5 110.2(4) . .
O2_5 C2_5 C3_5 111.2(4) . .
O2_5 C2_5 C1_5 112.0(4) . .
C3_5 C2_5 C1_5 110.0(4) . .
O3_5 C3_5 C4_5 108.8(4) . .
O3_5 C3_5 C2_5 110.1(4) . .
C4_5 C3_5 C2_5 109.4(4) . .
O4_5 C4_5 C3_5 108.6(4) . .
O4_5 C4_5 C5_5 109.4(5) . .
C3_5 C4_5 C5_5 110.0(4) . .
O5_5 C5_5 C6_5 106.2(5) . .
O5_5 C5_5 C4_5 110.4(5) . .
C6_5 C5_5 C4_5 113.0(5) . .
O6A_5 C6_5 O6B_5 105(2) . .
O6A_5 C6_5 C5_5 111.0(9) . .
O6B_5 C6_5 C5_5 110.5(12) . .
C1_6 O4_5 C4_5 117.8(4) . .
C1_5 O5_5 C5_5 114.6(4) . .
O5_6 C1_6 O4_5 111.8(4) . .
O5_6 C1_6 C2_6 109.4(4) . .
O4_5 C1_6 C2_6 107.6(4) . .
O2_6 C2_6 C3_6 111.1(4) . .
O2_6 C2_6 C1_6 112.7(4) . .
C3_6 C2_6 C1_6 108.1(4) . .
O3_6 C3_6 C4_6 108.4(4) . .
O3_6 C3_6 C2_6 110.5(4) . .
C4_6 C3_6 C2_6 108.1(4) . .
O4_6 C4_6 C3_6 107.4(4) . .
O4_6 C4_6 C5_6 109.2(4) . .
C3_6 C4_6 C5_6 111.4(4) . .
O5_6 C5_6 C6_6 106.2(4) . .
O5_6 C5_6 C4_6 111.1(4) . .
C6_6 C5_6 C4_6 112.0(4) . .
O6_6 C6_6 C5_6 112.6(4) . .
C1_7 O4_6 C4_6 116.5(4) . .
C1_6 O5_6 C5_6 114.7(4) . .
O5_7 C1_7 O4_6 111.1(5) . .
O5_7 C1_7 C2_7 109.5(4) . .
O4_6 C1_7 C2_7 108.7(4) . .
O2_7 C2_7 C1_7 111.2(4) . .
O2_7 C2_7 C3_7 111.4(4) . .
C1_7 C2_7 C3_7 110.6(5) . .
O3_7 C3_7 C4_7 108.0(4) . .
O3_7 C3_7 C2_7 110.9(4) . .
C4_7 C3_7 C2_7 108.4(4) . .
O4_7 C4_7 C3_7 108.2(4) . .
O4_7 C4_7 C5_7 111.2(5) . .
C3_7 C4_7 C5_7 108.7(4) . .
O5_7 C5_7 C6A_7 103.3(5) . .
O5_7 C5_7 C4_7 113.1(5) . .
C6A_7 C5_7 C4_7 112.5(5) . .
O5_7 C5_7 C6B_7 126.5(12) . .
C6A_7 C5_7 C6B_7 32.9(12) . .
C4_7 C5_7 C6B_7 113.1(12) . .
C1_1 O4_7 C4_7 117.9(4) . .
C1_7 O5_7 C5_7 115.7(4) . .
O6A_7 C6A_7 C5_7 112.1(6) . .
O6B_7 C6B_7 C5_7 110(3) . .
O5_8 C1_8 O4_14 110.8(4) . .
O5_8 C1_8 C2_8 110.5(4) . .
O4_14 C1_8 C2_8 108.3(4) . .
O2_8 C2_8 C3_8 110.7(4) . .
O2_8 C2_8 C1_8 109.3(4) . .
C3_8 C2_8 C1_8 109.0(4) . .
O3_8 C3_8 C4_8 110.9(4) . .
O3_8 C3_8 C2_8 108.4(4) . .
C4_8 C3_8 C2_8 108.2(4) . .
O4_8 C4_8 C3_8 106.7(4) . .
O4_8 C4_8 C5_8 109.2(4) . .
C3_8 C4_8 C5_8 110.2(4) . .
O5_8 C5_8 C6_8 104.6(4) . .
O5_8 C5_8 C4_8 111.1(4) . .
C6_8 C5_8 C4_8 112.5(4) . .
O6_8 C6_8 C5_8 110.8(4) . .
C1_9 O4_8 C4_8 117.4(4) . .
C1_8 O5_8 C5_8 114.9(4) . .
O4_8 C1_9 O5_9 110.5(5) . .
O4_8 C1_9 C2_9 108.1(4) . .
O5_9 C1_9 C2_9 110.3(4) . .
O2_9 C2_9 C3_9 112.2(5) . .
O2_9 C2_9 C1_9 109.7(4) . .
C3_9 C2_9 C1_9 109.7(5) . .
O3_9 C3_9 C2_9 109.0(5) . .
O3_9 C3_9 C4_9 111.6(4) . .
C2_9 C3_9 C4_9 108.7(4) . .
O4_9 C4_9 C3_9 109.3(4) . .
O4_9 C4_9 C5_9 107.7(5) . .
C3_9 C4_9 C5_9 110.3(4) . .
O5_9 C5_9 C6_9 106.9(5) . .
O5_9 C5_9 C4_9 109.8(5) . .
C6_9 C5_9 C4_9 112.7(5) . .
O6A_9 C6_9 C5_9 108.6(8) . .
O6A_9 C6_9 O6B_9 126.2(16) . .
C5_9 C6_9 O6B_9 107.8(16) . .
C1_10 O4_9 C4_9 117.5(4) . .
C1_9 O5_9 C5_9 114.3(4) . .
OE_41 O6A_9 C6_9 142.1(15) 1_556 .
O02_53 O6B_9 C11_53 58(2) . .
O02_53 O6B_9 C6_9 162(4) . .
C11_53 O6B_9 C6_9 122(3) . .
O5_10 C1_10 O4_9 110.6(5) . .
O5_10 C1_10 C2_10 110.5(4) . .
O4_9 C1_10 C2_10 107.6(4) . .
O2_10 C2_10 C1_10 110.2(4) . .
O2_10 C2_10 C3_10 110.4(4) . .
C1_10 C2_10 C3_10 109.2(4) . .
O3_10 C3_10 C4_10 111.1(4) . .
O3_10 C3_10 C2_10 107.6(4) . .
C4_10 C3_10 C2_10 108.6(4) . .
O4_10 C4_10 C3_10 107.0(4) . .
O4_10 C4_10 C5_10 109.1(4) . .
C3_10 C4_10 C5_10 111.1(4) . .
O5_10 C5_10 C6_10 106.1(4) . .
O5_10 C5_10 C4_10 111.4(4) . .
C6_10 C5_10 C4_10 112.1(4) . .
O6_10 C6_10 C5_10 108.8(4) . .
C1_11 O4_10 C4_10 117.7(4) . .
C1_10 O5_10 C5_10 114.2(4) . .
O4_10 C1_11 O5_11 110.5(4) . .
O4_10 C1_11 C2_11 108.1(4) . .
O5_11 C1_11 C2_11 109.9(4) . .
O2_11 C2_11 C3_11 112.0(4) . .
O2_11 C2_11 C1_11 108.1(4) . .
C3_11 C2_11 C1_11 109.9(4) . .
O3_11 C3_11 C2_11 107.6(4) . .
O3_11 C3_11 C4_11 111.4(4) . .
C2_11 C3_11 C4_11 109.6(4) . .
O4_11 C4_11 C3_11 108.8(4) . .
O4_11 C4_11 C5_11 109.5(5) . .
C3_11 C4_11 C5_11 109.1(4) . .
O5_11 C5_11 C6_11 106.4(5) . .
O5_11 C5_11 C4_11 108.8(5) . .
C6_11 C5_11 C4_11 113.6(6) . .
O6_11 C6_11 C5_11 112.6(8) . .
C4_11 O4_11 C1_12 116.6(4) . .
C1_11 O5_11 C5_11 113.7(4) . .
O5_12 C1_12 O4_11 112.0(4) . .
O5_12 C1_12 C2_12 109.9(4) . .
O4_11 C1_12 C2_12 108.3(4) . .
O2_12 C2_12 C1_12 110.4(4) . .
O2_12 C2_12 C3_12 109.7(4) . .
C1_12 C2_12 C3_12 109.3(4) . .
O3_12 C3_12 C4_12 107.6(4) . .
O3_12 C3_12 C2_12 111.2(4) . .
C4_12 C3_12 C2_12 109.0(4) . .
O4_12 C4_12 C3_12 107.5(4) . .
O4_12 C4_12 C5_12 108.8(4) . .
C3_12 C4_12 C5_12 111.7(4) . .
O5_12 C5_12 C6_12 105.9(4) . .
O5_12 C5_12 C4_12 111.4(4) . .
C6_12 C5_12 C4_12 112.0(4) . .
O6_12 C6_12 C5_12 111.5(5) . .
C1_13 O4_12 C4_12 118.3(4) . .
C1_12 O5_12 C5_12 114.0(4) . .
O5_13 C1_13 O4_12 111.6(4) . .
O5_13 C1_13 C2_13 110.6(4) . .
O4_12 C1_13 C2_13 108.2(4) . .
O2_13 C2_13 C3_13 111.9(4) . .
O2_13 C2_13 C1_13 111.6(4) . .
C3_13 C2_13 C1_13 110.0(4) . .
O3_13 C3_13 C2_13 109.1(4) . .
O3_13 C3_13 C4_13 110.4(4) . .
C2_13 C3_13 C4_13 109.1(4) . .
O4_13 C4_13 C3_13 107.8(4) . .
O4_13 C4_13 C5_13 108.9(4) . .
C3_13 C4_13 C5_13 111.0(4) . .
O5_13 C5_13 C6_13 106.0(4) . .
O5_13 C5_13 C4_13 110.8(4) . .
C6_13 C5_13 C4_13 111.7(5) . .
O6_13 C6_13 C5_13 109.2(5) . .
C1_14 O4_13 C4_13 117.3(4) . .
C1_13 O5_13 C5_13 115.6(4) . .
O5_14 C1_14 O4_13 112.0(4) . .
O5_14 C1_14 C2_14 110.3(4) . .
O4_13 C1_14 C2_14 108.2(4) . .
O2_14 C2_14 C3_14 110.0(4) . .
O2_14 C2_14 C1_14 109.6(4) . .
C3_14 C2_14 C1_14 110.2(4) . .
O3_14 C3_14 C2_14 109.1(4) . .
O3_14 C3_14 C4_14 111.8(4) . .
C2_14 C3_14 C4_14 107.9(4) . .
O4_14 C4_14 C5_14 108.9(4) . .
O4_14 C4_14 C3_14 106.7(4) . .
C5_14 C4_14 C3_14 111.4(4) . .
O5_14 C5_14 C6_14 106.0(4) . .
O5_14 C5_14 C4_14 110.5(4) . .
C6_14 C5_14 C4_14 112.3(4) . .
O6_14 C6_14 C5_14 112.3(4) . .
C1_8 O4_14 C4_14 117.3(4) . .
C1_14 O5_14 C5_14 113.7(4) . .
OB_33 OA_33 OC_33 28(3) . .
OB_36 OC_36 OA_36 9(2) . .
N_53 O_39 C01_53 56.4(12) . .
OD_41 OA_41 OB_41 100(9) . .
OA_41 OB_41 OC_41 159(2) . .
OA_41 OB_41 OD_41 26(4) . .
OC_41 OB_41 OD_41 133(5) . .
OA_41 OD_41 OB_41 54(7) . .
C11_48 N_47 N_48 138(3) . .
C11_48 N_47 C01_47 77.7(16) . .
N_48 N_47 C01_47 60.1(15) . .
C11_48 N_47 C11_47 35.4(16) . .
N_48 N_47 C11_47 171.5(15) . .
C01_47 N_47 C11_47 113.1 . .
C11_48 N_47 C10_49 126(3) . .
N_48 N_47 C10_49 82(2) . .
C01_47 N_47 C10_49 119(3) . .
C11_47 N_47 C10_49 106.5(18) . .
C11_48 N_47 C11_49 131(3) . .
N_48 N_47 C11_49 35(2) . .
C01_47 N_47 C11_49 66.4(15) . .
C11_47 N_47 C11_49 150.2(16) . .
C10_49 N_47 C11_49 57(2) . .
C11_48 N_47 C10_48 56.0(11) . .
N_48 N_47 C10_48 152(3) . .
C01_47 N_47 C10_48 121.1(9) . .
C11_47 N_47 C10_48 35.3(10) . .
C10_49 N_47 C10_48 73(2) . .
C11_49 N_47 C10_48 117.2(16) . .
C11_48 N_47 O02_48 28.9(12) . .
N_48 N_47 O02_48 116.0(18) . .
C01_47 N_47 O02_48 62.8(7) . .
C11_47 N_47 O02_48 55.6(6) . .
C10_49 N_47 O02_48 154(2) . .
C11_49 N_47 O02_48 128.6(19) . .
C10_48 N_47 O02_48 84.0(8) . .
C11_48 N_47 N_49 137(2) . .
N_48 N_47 N_49 9(2) . .
C01_47 N_47 N_49 61.1(12) . .
C11_47 N_47 N_49 165.0(14) . .
C10_49 N_47 N_49 88(3) . .
C11_49 N_47 N_49 43.1(10) . .
C10_48 N_47 N_49 159.7(18) . .
O02_48 N_47 N_49 112.0(14) . .
N_48 C01_47 N_47 32.6(9) . .
N_48 C01_47 C11_48 61.9(9) . .
N_47 C01_47 C11_48 29.3(9) . .
N_48 C01_47 C02_47 107.9(11) . .
N_47 C01_47 C02_47 112.9 . .
C11_48 C01_47 C02_47 112.8(9) . .
N_48 C01_47 C01_48 65.1(8) . .
N_47 C01_47 C01_48 92.3(6) . .
C11_48 C01_47 C01_48 115.6(13) . .
C02_47 C01_47 C01_48 116.0(7) . .
N_48 C01_47 C03_47 69.1(8) . .
N_47 C01_47 C03_47 97.2 . .
C11_48 C01_47 C03_47 120.9(8) . .
C02_47 C01_47 C03_47 112.0 . .
C01_48 C01_47 C03_47 5.3(6) . .
N_48 C01_47 C11_49 42(2) . .
N_47 C01_47 C11_49 64.9(19) . .
C11_48 C01_47 C11_49 89.7(19) . .
C02_47 C01_47 C11_49 68(2) . .
C01_48 C01_47 C11_49 73.3(15) . .
C03_47 C01_47 C11_49 73.8(13) . .
N_48 C01_47 O02_48 100.4(12) . .
N_47 C01_47 O02_48 71.9(9) . .
C11_48 C01_47 O02_48 46.6(6) . .
C02_47 C01_47 O02_48 126.4(8) . .
C01_48 C01_47 O02_48 117.0(12) . .
C03_47 C01_47 O02_48 120.4(7) . .
C11_49 C01_47 O02_48 136.1(19) . .
N_48 C01_47 N_49 43.4(13) . .
N_47 C01_47 N_49 75.4(11) . .
C11_48 C01_47 N_49 103.9(15) . .
C02_47 C01_47 N_49 102.2(17) . .
C01_48 C01_47 N_49 27.8(14) . .
C03_47 C01_47 N_49 29.7(12) . .
C11_49 C01_47 N_49 46.1(12) . .
O02_48 C01_47 N_49 128.8(19) . .
N_48 C01_47 C02_48 105.3(10) . .
N_47 C01_47 C02_48 137.8(6) . .
C11_48 C01_47 C02_48 166.6(13) . .
C02_47 C01_47 C02_48 73.5(5) . .
C01_48 C01_47 C02_48 52.0(5) . .
C03_47 C01_47 C02_48 46.7(5) . .
C11_49 C01_47 C02_48 81.7(15) . .
O02_48 C01_47 C02_48 139.9(11) . .
N_49 C01_47 C02_48 62.8(13) . .
O01_47 C02_47 O02_49 37(3) . .
O01_47 C02_47 O02_47 117.2 . .
O02_49 C02_47 O02_47 124.7(18) . .
O01_47 C02_47 C01_47 128.1 . .
O02_49 C02_47 C01_47 110(3) . .
O02_47 C02_47 C01_47 114.6 . .
O01_47 C02_47 O01_48 34.7(9) . .
O02_49 C02_47 O01_48 62(2) . .
O02_47 C02_47 O01_48 131.4(9) . .
C01_47 C02_47 O01_48 103.0(6) . .
O01_47 C02_47 C11_49 80(2) . .
O02_49 C02_47 C11_49 48.2(19) . .
O02_47 C02_47 C11_49 138.8(11) . .
C01_47 C02_47 C11_49 64(2) . .
O01_48 C02_47 C11_49 84.9(18) . .
O01_47 C02_47 C02_48 72.5(6) . .
O02_49 C02_47 C02_48 86.1(16) . .
O02_47 C02_47 C02_48 142.2(6) . .
C01_47 C02_47 C02_48 64.5(5) . .
O01_48 C02_47 C02_48 39.8(4) . .
C11_49 C02_47 C02_48 77.0(12) . .
O02_49 O01_47 O01_48 124(3) . .
O02_49 O01_47 C02_47 78(5) . .
O01_48 O01_47 C02_47 100.4(15) . .
O02_49 O01_47 C11_49 29(3) . .
O01_48 O01_47 C11_49 99.3(18) . .
C02_47 O01_47 C11_49 65.0(17) . .
N_49 C03_47 C01_49 95(3) . .
N_49 C03_47 C02_48 111(3) . .
C01_49 C03_47 C02_48 57(2) . .
N_49 C03_47 C04_47 134(3) . .
C01_49 C03_47 C04_47 40.1(16) . .
C02_48 C03_47 C04_47 43.8(7) . .
N_49 C03_47 C01_47 86(3) . .
C01_49 C03_47 C01_47 133.3(19) . .
C02_48 C03_47 C01_47 79.0(7) . .
C04_47 C03_47 C01_47 115.0 . .
N_49 C03_47 C03_48 62(3) . .
C01_49 C03_47 C03_48 60.5(19) . .
C02_48 C03_47 C03_48 116.0(11) . .
C04_47 C03_47 C03_48 92.4(6) . .
C01_47 C03_47 C03_48 148.4(6) . .
N_49 C03_47 N_48 48(3) . .
C01_49 C03_47 N_48 138.0(18) . .
C02_48 C03_47 N_48 112.0(10) . .
C04_47 C03_47 N_48 155.5(8) . .
C01_47 C03_47 N_48 44.2(7) . .
C03_48 C03_47 N_48 105.0(9) . .
N_49 C03_47 C03_49 153(4) . .
C01_49 C03_47 C03_49 64.4(16) . .
C02_48 C03_47 C03_49 43.6(16) . .
C04_47 C03_47 C03_49 24.7(10) . .
C01_47 C03_47 C03_49 95.1(11) . .
C03_48 C03_47 C03_49 115.1(12) . .
N_48 C03_47 C03_49 139.3(12) . .
N_49 C03_47 C11_49 35(2) . .
C01_49 C03_47 C11_49 104(3) . .
C02_48 C03_47 C11_49 87.0(19) . .
C04_47 C03_47 C11_49 127.3(18) . .
C01_47 C03_47 C11_49 55.6(15) . .
C03_48 C03_47 C11_49 95.8(17) . .
N_48 C03_47 C11_49 35.3(19) . .
C03_49 C03_47 C11_49 129(3) . .
C03_49 C04_47 C01_49 136(4) . .
C03_49 C04_47 O03_48 50(3) . .
C01_49 C04_47 O03_48 150(3) . .
C03_49 C04_47 C02_48 79(3) . .
C01_49 C04_47 C02_48 71(2) . .
O03_48 C04_47 C02_48 84.4(11) . .
C03_49 C04_47 C05_47 45(3) . .
C01_49 C04_47 C05_47 157(2) . .
O03_48 C04_47 C05_47 53.0(14) . .
C02_48 C04_47 C05_47 122.3(11) . .
C03_49 C04_47 C06_47 131(3) . .
C01_49 C04_47 C06_47 78(2) . .
O03_48 C04_47 C06_47 82.5(14) . .
C02_48 C04_47 C06_47 85.1(10) . .
C05_47 C04_47 C06_47 119.2 . .
C03_49 C04_47 C03_47 91(3) . .
C01_49 C04_47 C03_47 46.9(19) . .
O03_48 C04_47 C03_47 133.8(10) . .
C02_48 C04_47 C03_47 61.4(9) . .
C05_47 C04_47 C03_47 119.7 . .
C06_47 C04_47 C03_47 121.0 . .
C03_49 C04_47 C01_48 90(3) . .
C01_49 C04_47 C01_48 48(2) . .
O03_48 C04_47 C01_48 133.7(13) . .
C02_48 C04_47 C01_48 62.8(8) . .
C05_47 C04_47 C01_48 118.0(6) . .
C06_47 C04_47 C01_48 122.7(6) . .
C03_47 C04_47 C01_48 1.8(6) . .
C03_49 C04_47 C04_49 65(2) . .
C01_49 C04_47 C04_49 158(3) . .
O03_48 C04_47 C04_49 31.3(15) . .
C02_48 C04_47 C04_49 115.3(16) . .
C05_47 C04_47 C04_49 38.2(13) . .
C06_47 C04_47 C04_49 81.8(13) . .
C03_47 C04_47 C04_49 155.0(12) . .
C01_48 C04_47 C04_49 153.7(14) . .
C03_49 C04_47 C02_49 148(4) . .
C01_49 C04_47 C02_49 49.1(14) . .
O03_48 C04_47 C02_49 147.4(15) . .
C02_48 C04_47 C02_49 120.2(15) . .
C05_47 C04_47 C02_49 115.6(11) . .
C06_47 C04_47 C02_49 79.0(12) . .
C03_47 C04_47 C02_49 78.8(10) . .
C01_48 C04_47 C02_49 78.8(12) . .
C04_49 C04_47 C02_49 118.7(17) . .
C03_49 C05_47 C04_49 96(3) . .
C03_49 C05_47 O03_48 44(2) . .
C04_49 C05_47 O03_48 53(2) . .
C03_49 C05_47 C07_47 130(2) . .
C04_49 C05_47 C07_47 34.5(18) . .
O03_48 C05_47 C07_47 86.5(8) . .
C03_49 C05_47 C04_47 29.6(16) . .
C04_49 C05_47 C04_47 87.9(17) . .
O03_48 C05_47 C04_47 48.0(9) . .
C07_47 C05_47 C04_47 120.4 . .
C03_49 C05_47 C05_49 148(4) . .
C04_49 C05_47 C05_49 58.4(17) . .
O03_48 C05_47 C05_49 107(2) . .
C07_47 C05_47 C05_49 25.1(17) . .
C04_47 C05_47 C05_49 145.5(18) . .
C04_47 C06_47 C08_47 120.3 . .
C04_47 C06_47 C01_49 39.2(12) . .
C08_47 C06_47 C01_49 156.2(12) . .
C04_47 C06_47 O03_48 39.8(6) . .
C08_47 C06_47 O03_48 87.8(6) . .
C01_49 C06_47 O03_48 77.1(13) . .
C04_47 C06_47 C12_48 92.0(11) . .
C08_47 C06_47 C12_48 45.6(7) . .
C01_49 C06_47 C12_48 127.9(14) . .
O03_48 C06_47 C12_48 52.2(8) . .
C04_47 C06_47 C02_48 40.1(6) . .
C08_47 C06_47 C02_48 134.4(7) . .
C01_49 C06_47 C02_48 44.1(14) . .
O03_48 C06_47 C02_48 51.4(6) . .
C12_48 C06_47 C02_48 89.3(11) . .
C04_47 C06_47 C06_49 98.1(13) . .
C08_47 C06_47 C06_49 24.3(13) . .
C01_49 C06_47 C06_49 137(2) . .
O03_48 C06_47 C06_49 63.5(14) . .
C12_48 C06_47 C06_49 27.8(13) . .
C02_48 C06_47 C06_49 111.5(14) . .
C04_47 C06_47 C03_49 16.2(11) . .
C08_47 C06_47 C03_49 110.0(11) . .
C01_49 C06_47 C03_49 52.9(10) . .
O03_48 C06_47 C03_49 24.3(12) . .
C12_48 C06_47 C03_49 76.4(15) . .
C02_48 C06_47 C03_49 37.4(12) . .
C06_49 C06_47 C03_49 86.2(13) . .
C05_49 C07_47 C04_49 142(6) . .
C05_49 C07_47 C09_47 142(4) . .
C04_49 C07_47 C09_47 74(3) . .
C05_49 C07_47 C05_47 98(4) . .
C04_49 C07_47 C05_47 50(3) . .
C09_47 C07_47 C05_47 120.2 . .
C05_49 C07_47 C07_49 54(2) . .
C04_49 C07_47 C07_49 157(5) . .
C09_47 C07_47 C07_49 88(2) . .
C05_47 C07_47 C07_49 152(2) . .
C05_49 C07_47 O03_48 129(4) . .
C04_49 C07_47 O03_48 14(3) . .
C09_47 C07_47 O03_48 86.1(8) . .
C05_47 C07_47 O03_48 40.5(7) . .
C07_49 C07_47 O03_48 160(2) . .
C05_49 C07_47 C06_49 160(5) . .
C04_49 C07_47 C06_49 51(3) . .
C09_47 C07_47 C06_49 23.3(12) . .
C05_47 C07_47 C06_49 99.3(11) . .
C07_49 C07_47 C06_49 109(2) . .
O03_48 C07_47 C06_49 63.0(14) . .
C06_49 C08_47 C12_48 45(3) . .
C06_49 C08_47 C09_47 25(3) . .
C12_48 C08_47 C09_47 69.7(17) . .
C06_49 C08_47 C06_47 110(3) . .
C12_48 C08_47 C06_47 78.9(10) . .
C09_47 C08_47 C06_47 120.1 . .
C06_49 C08_47 C08_49 44.7(19) . .
C12_48 C08_47 C08_49 82.3(19) . .
C09_47 C08_47 C08_49 35.6(17) . .
C06_47 C08_47 C08_49 154.4(17) . .
C06_49 C08_47 C04_49 40.3(18) . .
C12_48 C08_47 C04_49 50.3(17) . .
C09_47 C08_47 C04_49 46.1(10) . .
C06_47 C08_47 C04_49 74.5(10) . .
C08_49 C08_47 C04_49 80.2(16) . .
C06_49 C09_47 C08_49 99(5) . .
C06_49 C09_47 C08_47 27(3) . .
C08_49 C09_47 C08_47 97(3) . .
C06_49 C09_47 C07_47 109(3) . .
C08_49 C09_47 C07_47 142(3) . .
C08_47 C09_47 C07_47 119.7 . .
C06_49 C09_47 C04_49 76(3) . .
C08_49 C09_47 C04_49 159(4) . .
C08_47 C09_47 C04_49 87.8(13) . .
C07_47 C09_47 C04_49 33.1(14) . .
C06_49 C09_47 C12_48 23(4) . .
C08_49 C09_47 C12_48 106(3) . .
C08_47 C09_47 C12_48 49.5(13) . .
C07_47 C09_47 C12_48 91.4(12) . .
C04_49 C09_47 C12_48 61.9(18) . .
C06_49 C09_47 C09_49 145(4) . .
C08_49 C09_47 C09_49 51.7(14) . .
C08_47 C09_47 C09_49 148(2) . .
C07_47 C09_47 C09_49 93(2) . .
C04_49 C09_47 C09_49 124(3) . .
C12_48 C09_47 C09_49 137(2) . .
C06_49 C09_47 C05_49 120(4) . .
C08_49 C09_47 C05_49 130(3) . .
C08_47 C09_47 C05_49 132.4(12) . .
C07_47 C09_47 C05_49 12.7(11) . .
C04_49 C09_47 C05_49 45.3(14) . .
C12_48 C09_47 C05_49 100.7(18) . .
C09_49 C09_47 C05_49 80.0(17) . .
C02_47 O02_47 C10_47 109.7 . .
C11_48 C11_47 C10_48 96(2) . .
C11_48 C11_47 O03_47 95.9(13) . .
C10_48 C11_47 O03_47 124.9(14) . .
C11_48 C11_47 N_47 23.6(13) . .
C10_48 C11_47 N_47 89.0(12) . .
O03_47 C11_47 N_47 118.1 . .
C11_48 C11_47 C12_47 144.9(13) . .
C10_48 C11_47 C12_47 65.4(14) . .
O03_47 C11_47 C12_47 119.3 . .
N_47 C11_47 C12_47 122.0 . .
C11_48 C11_47 O02_48 52.9(11) . .
C10_48 C11_47 O02_48 135(2) . .
O03_47 C11_47 O02_48 46.1(6) . .
N_47 C11_47 O02_48 72.8(6) . .
C12_47 C11_47 O02_48 157.8(8) . .
O02_48 O03_47 C11_47 80.5(12) . .
O02_48 O03_47 C11_48 47.2(8) . .
C11_47 O03_47 C11_48 36.0(7) . .
O02_48 O03_47 C12_52 94.8(15) . 1_455
C11_47 O03_47 C12_52 91.1(17) . 1_455
C11_48 O03_47 C12_52 82.1(16) . 1_455
OC_35 C12_47 C10_48 148(3) 1_445 .
OC_35 C12_47 C11_47 160(3) 1_445 .
C10_48 C12_47 C11_47 41.5(9) . .
N_47 N_48 C11_49 124(3) . .
N_47 N_48 C01_47 87.3(17) . .
C11_49 N_48 C01_47 93(3) . .
N_47 N_48 N_49 166(4) . .
C11_49 N_48 N_49 70(3) . .
C01_47 N_48 N_49 94(2) . .
N_47 N_48 C11_48 20.6(16) . .
C11_49 N_48 C11_48 123(2) . .
C01_47 N_48 C11_48 66.8(8) . .
N_49 N_48 C11_48 155(2) . .
N_47 N_48 C01_48 137.4(17) . .
C11_49 N_48 C01_48 93.1(17) . .
C01_47 N_48 C01_48 68.3(7) . .
N_49 N_48 C01_48 33(2) . .
C11_48 N_48 C01_48 122.0 . .
N_47 N_48 C03_47 139(2) . .
C11_49 N_48 C03_47 89.8(19) . .
C01_47 N_48 C03_47 66.6(8) . .
N_49 N_48 C03_47 32(2) . .
C11_48 N_48 C03_47 122.8(6) . .
C01_48 N_48 C03_47 3.8(6) . .
N_47 N_48 C10_49 72(3) . .
C11_49 N_48 C10_49 64(3) . .
C01_47 N_48 C10_49 127(3) . .
N_49 N_48 C10_49 117(4) . .
C11_48 N_48 C10_49 87(2) . .
C01_48 N_48 C10_49 150(2) . .
C03_47 N_48 C10_49 149(3) . .
N_49 C01_48 C01_49 89(4) . .
N_49 C01_48 N_48 54(3) . .
C01_49 C01_48 N_48 136.1(16) . .
N_49 C01_48 C01_47 91(3) . .
C01_49 C01_48 C01_47 126(2) . .
N_48 C01_48 C01_47 46.6(7) . .
N_49 C01_48 C02_48 104(4) . .
C01_49 C01_48 C02_48 51.1(18) . .
N_48 C01_48 C02_48 111.0 . .
C01_47 C01_48 C02_48 76.6(7) . .
N_49 C01_48 C03_48 62(3) . .
C01_49 C01_48 C03_48 58.4(18) . .
N_48 C01_48 C03_48 110.1 . .
C01_47 C01_48 C03_48 153.6(7) . .
C02_48 C01_48 C03_48 108.4 . .
N_49 C01_48 C04_47 123(3) . .
C01_49 C01_48 C04_47 36.1(15) . .
N_48 C01_48 C04_47 150.8(5) . .
C01_47 C01_48 C04_47 109.8(10) . .
C02_48 C01_48 C04_47 39.9(6) . .
C03_48 C01_48 C04_47 87.1(6) . .
N_49 C01_48 C03_49 141(4) . .
C01_49 C01_48 C03_49 58.7(14) . .
N_48 C01_48 C03_49 138.4(11) . .
C01_47 C01_48 C03_49 92.1(13) . .
C02_48 C01_48 C03_49 40.4(14) . .
C03_48 C01_48 C03_49 108.6(11) . .
C04_47 C01_48 C03_49 23.0(9) . .
N_49 C01_48 C11_49 36(2) . .
C01_49 C01_48 C11_49 100(3) . .
N_48 C01_48 C11_49 36.0(18) . .
C01_47 C01_48 C11_49 57.0(16) . .
C02_48 C01_48 C11_49 84.9(19) . .
C03_48 C01_48 C11_49 97.1(17) . .
C04_47 C01_48 C11_49 121(2) . .
C03_49 C01_48 C11_49 124(3) . .
C04_47 C02_48 C03_49 36.1(15) . .
C04_47 C02_48 C01_49 50.2(15) . .
C03_49 C02_48 C01_49 82(2) . .
C04_47 C02_48 O01_48 149.0(9) . .
C03_49 C02_48 O01_48 153.0(19) . .
C01_49 C02_48 O01_48 119.3(17) . .
C04_47 C02_48 C03_47 74.8(9) . .
C03_49 C02_48 C03_47 82(2) . .
C01_49 C02_48 C03_47 50.2(17) . .
O01_48 C02_48 C03_47 123.7(7) . .
C04_47 C02_48 O03_48 46.5(8) . .
C03_49 C02_48 O03_48 34(2) . .
C01_49 C02_48 O03_48 95.0(16) . .
O01_48 C02_48 O03_48 122.0 . .
C03_47 C02_48 O03_48 114.3(7) . .
C04_47 C02_48 C01_48 77.3(8) . .
C03_49 C02_48 C01_48 83(2) . .
C01_49 C02_48 C01_48 52.9(17) . .
O01_48 C02_48 C01_48 122.0 . .
C03_47 C02_48 C01_48 2.9(6) . .
O03_48 C02_48 C01_48 116.0 . .
C04_47 C02_48 C06_47 54.7(7) . .
C03_49 C02_48 C06_47 82.0(17) . .
C01_49 C02_48 C06_47 60.7(17) . .
O01_48 C02_48 C06_47 94.4(6) . .
C03_47 C02_48 C06_47 110.4(10) . .
O03_48 C02_48 C06_47 61.9(9) . .
C01_48 C02_48 C06_47 113.2(7) . .
C04_47 C02_48 C01_47 119.6(12) . .
C03_49 C02_48 C01_47 101(2) . .
C01_49 C02_48 C01_47 103.0(18) . .
O01_48 C02_48 C01_47 90.3(6) . .
C03_47 C02_48 C01_47 54.3(6) . .
O03_48 C02_48 C01_47 128.0(6) . .
C01_48 C02_48 C01_47 51.4(5) . .
C06_47 C02_48 C01_47 163.1(12) . .
C04_47 C02_48 N_49 92.3(17) . .
C03_49 C02_48 N_49 107(3) . .
C01_49 C02_48 N_49 51.4(16) . .
O01_48 C02_48 N_49 99.7(16) . .
C03_47 C02_48 N_49 25.2(16) . .
O03_48 C02_48 N_49 137.0(15) . .
C01_48 C02_48 N_49 24.6(16) . .
C06_47 C02_48 N_49 108.5(16) . .
C01_47 C02_48 N_49 54.7(13) . .
C04_47 C02_48 C02_47 161.4(14) . .
C03_49 C02_48 C02_47 132(2) . .
C01_49 C02_48 C02_47 127.2(19) . .
O01_48 C02_48 C02_47 49.4(6) . .
C03_47 C02_48 C02_47 90.5(9) . .
O03_48 C02_48 C02_47 136.6(8) . .
C01_48 C02_48 C02_47 87.8(6) . .
C06_47 C02_48 C02_47 143.4(11) . .
C01_47 C02_48 C02_47 42.0(3) . .
N_49 C02_48 C02_47 77.9(14) . .
O01_47 O01_48 C02_48 130.8(13) . .
O01_47 O01_48 O02_49 25(2) . .
C02_48 O01_48 O02_49 113(3) . .
O01_47 O01_48 C02_47 44.9(9) . .
C02_48 O01_48 C02_47 90.8(7) . .
O02_49 O01_48 C02_47 47(3) . .
C02_49 C03_48 N_49 128(3) . .
C02_49 C03_48 C01_49 65.4(16) . .
N_49 C03_48 C01_49 63.1(18) . .
C02_49 C03_48 C04_48 12.3(15) . .
N_49 C03_48 C04_48 140.3(16) . .
C01_49 C03_48 C04_48 77.3(14) . .
C02_49 C03_48 C03_47 100.2(17) . .
N_49 C03_48 C03_47 33.0(16) . .
C01_49 C03_48 C03_47 43.7(14) . .
C04_48 C03_48 C03_47 112.0(6) . .
C02_49 C03_48 C01_48 104.7(15) . .
N_49 C03_48 C01_48 30.7(18) . .
C01_49 C03_48 C01_48 49.1(14) . .
C04_48 C03_48 C01_48 116.4 . .
C03_47 C03_48 C01_48 5.4(6) . .
C02_49 C03_48 O01_49 47.9(15) . .
N_49 C03_48 O01_49 148(3) . .
C01_49 C03_48 O01_49 106(2) . .
C04_48 C03_48 O01_49 40.4(16) . .
C03_47 C03_48 O01_49 117.5(19) . .
C01_48 C03_48 O01_49 118.4(18) . .
O01_49 C04_48 O03_49 158(4) . .
O01_49 C04_48 C06_48 54(3) . .
O03_49 C04_48 C06_48 114(2) . .
O01_49 C04_48 C05_48 153(2) . .
O03_49 C04_48 C05_48 9.6(19) . .
C06_48 C04_48 C05_48 119.6 . .
O01_49 C04_48 C03_48 72(2) . .
O03_49 C04_48 C03_48 124(2) . .
C06_48 C04_48 C03_48 120.8 . .
C05_48 C04_48 C03_48 119.5 . .
O01_49 C04_48 C01_49 107(3) . .
O03_49 C04_48 C01_49 96(2) . .
C06_48 C04_48 C01_49 124.9(11) . .
C05_48 C04_48 C01_49 97.6(12) . .
C03_48 C04_48 C01_49 48.0(11) . .
C07_48 C05_48 C04_48 120.3 . .
C07_48 C05_48 C12_49 30(2) . .
C04_48 C05_48 C12_49 91(2) . .
C07_48 C05_48 C02_49 130.4(14) . .
C04_48 C05_48 C02_49 14.0(14) . .
C12_49 C05_48 C02_49 103(3) . .
O01_49 C06_48 C04_48 49(2) . .
O01_49 C06_48 C08_48 152(2) . .
C04_48 C06_48 C08_48 119.9 . .
O01_49 C06_48 C02_49 47.2(15) . .
C04_48 C06_48 C02_49 12.5(13) . .
C08_48 C06_48 C02_49 128.2(14) . .
O01_49 C06_48 C09_51 139(3) . .
C04_48 C06_48 C09_51 105.3(7) . .
C08_48 C06_48 C09_51 15.7(7) . .
C02_49 C06_48 C09_51 114.8(17) . .
C12_49 C07_48 C05_48 83(3) . .
C12_49 C07_48 C09_48 41(3) . .
C05_48 C07_48 C09_48 119.8 . .
C12_49 C07_48 O03_49 76(3) . .
C05_48 C07_48 O03_49 12.0(16) . .
C09_48 C07_48 O03_49 109.7(18) . .
C12_49 C07_48 C08_51 62(3) . .
C05_48 C07_48 C08_51 144.5(8) . .
C09_48 C07_48 C08_51 25.6(8) . .
O03_49 C07_48 C08_51 135(2) . .
C12_49 C07_48 C09_51 22(3) . .
C05_48 C07_48 C09_51 101.3(5) . .
C09_48 C07_48 C09_51 19.2(5) . .
O03_49 C07_48 C09_51 92.1(19) . .
C08_51 C07_48 C09_51 43.3(6) . .
C09_51 C08_48 C07_51 103(2) . .
C09_51 C08_48 C09_48 20.0(19) . .
C07_51 C08_48 C09_48 101.8(13) . .
C09_51 C08_48 C06_48 128.2(17) . .
C07_51 C08_48 C06_48 125.5(11) . .
C09_48 C08_48 C06_48 120.1 . .
C09_51 C08_48 C12_49 43.2(18) . .
C07_51 C08_48 C12_49 132(2) . .
C09_48 C08_48 C12_49 33.7(14) . .
C06_48 C08_48 C12_49 87.2(13) . .
C09_51 C08_48 C08_51 13.3(14) . .
C07_51 C08_48 C08_51 97.1(12) . .
C09_48 C08_48 C08_51 9.7(6) . .
C06_48 C08_48 C08_51 128.8(6) . .
C12_49 C08_48 C08_51 41.6(13) . .
C08_51 C09_48 C09_51 136(3) . .
C08_51 C09_48 C12_49 111(4) . .
C09_51 C09_48 C12_49 96(4) . .
C08_51 C09_48 C07_48 88(2) . .
C09_51 C09_48 C07_48 126.9(13) . .
C12_49 C09_48 C07_48 31(3) . .
C08_51 C09_48 C08_48 149(2) . .
C09_51 C09_48 C08_48 15.5(14) . .
C12_49 C09_48 C08_48 92(3) . .
C07_48 C09_48 C08_48 120.2 . .
C08_51 C09_48 C06_51 40.7(15) . .
C09_51 C09_48 C06_51 126(2) . .
C12_49 C09_48 C06_51 137(4) . .
C07_48 C09_48 C06_51 106.4(10) . .
C08_48 C09_48 C06_51 127.8(10) . .
C08_51 C09_48 C07_51 126(2) . .
C09_51 C09_48 C07_51 37.6(12) . .
C12_49 C09_48 C07_51 122(3) . .
C07_48 C09_48 C07_51 143.3(5) . .
C08_48 C09_48 C07_51 33.0(7) . .
C06_51 C09_48 C07_51 94.9(10) . .
C11_47 C10_48 C12_47 73.0(17) . .
C11_47 C10_48 C11_48 41.0(10) . .
C12_47 C10_48 C11_48 108.3(10) . .
C11_47 C10_48 N_47 55.7(7) . .
C12_47 C10_48 N_47 107.6(15) . .
C11_48 C10_48 N_47 22.2(7) . .
C11_47 C10_48 C10_49 101(2) . .
C12_47 C10_48 C10_49 112(3) . .
C11_48 C10_48 C10_49 69.3(12) . .
N_47 C10_48 C10_49 48.1(14) . .
N_47 C11_48 C11_47 121(3) . .
N_47 C11_48 O02_48 135.5(15) . .
C11_47 C11_48 O02_48 87.2(16) . .
N_47 C11_48 N_48 21.7(15) . .
C11_47 C11_48 N_48 142.4(16) . .
O02_48 C11_48 N_48 119.7 . .
N_47 C11_48 C01_47 73.0(14) . .
C11_47 C11_48 C01_47 166(2) . .
O02_48 C11_48 C01_47 79.9(8) . .
N_48 C11_48 C01_47 51.3(7) . .
N_47 C11_48 C10_48 101.8(14) . .
C11_47 C11_48 C10_48 42.7(16) . .
O02_48 C11_48 C10_48 120.8 . .
N_48 C11_48 C10_48 119.5 . .
C01_47 C11_48 C10_48 142.7(8) . .
N_47 C11_48 O03_47 161(3) . .
C11_47 C11_48 O03_47 48.2(9) . .
O02_48 C11_48 O03_47 42.1(8) . .
N_48 C11_48 O03_47 160.9(8) . .
C01_47 C11_48 O03_47 117.7(15) . .
C10_48 C11_48 O03_47 78.9(8) . .
O03_47 O02_48 C11_48 90.6(14) . .
O03_47 O02_48 C11_47 53.5(9) . .
C11_48 O02_48 C11_47 39.9(9) . .
O03_47 O02_48 C01_47 136.9(18) . .
C11_48 O02_48 C01_47 53.5(6) . .
C11_47 O02_48 C01_47 93.3(12) . .
O03_47 O02_48 N_47 104.5(16) . .
C11_48 O02_48 N_47 15.6(5) . .
C11_47 O02_48 N_47 51.6(7) . .
C01_47 O02_48 N_47 45.3(5) . .
C03_49 O03_48 C04_49 120(5) . .
C03_49 O03_48 C04_47 42(2) . .
C04_49 O03_48 C04_47 115(2) . .
C03_49 O03_48 C05_47 61(3) . .
C04_49 O03_48 C05_47 60(3) . .
C04_47 O03_48 C05_47 79.0(13) . .
C03_49 O03_48 C02_48 55(3) . .
C04_49 O03_48 C02_48 163(2) . .
C04_47 O03_48 C02_48 49.2(9) . .
C05_47 O03_48 C02_48 115.5(9) . .
C03_49 O03_48 C12_48 163(3) . .
C04_49 O03_48 C12_48 72(3) . .
C04_47 O03_48 C12_48 122.6(10) . .
C05_47 O03_48 C12_48 132.2(9) . .
C02_48 O03_48 C12_48 109.4 . .
C03_49 O03_48 C06_47 99(3) . .
C04_49 O03_48 C06_47 100(3) . .
C04_47 O03_48 C06_47 57.7(11) . .
C05_47 O03_48 C06_47 119.6(12) . .
C02_48 O03_48 C06_47 66.7(7) . .
C12_48 O03_48 C06_47 64.9(7) . .
C03_49 O03_48 C07_47 114(3) . .
C04_49 O03_48 C07_47 11(2) . .
C04_47 O03_48 C07_47 117.6(15) . .
C05_47 O03_48 C07_47 53.0(9) . .
C02_48 O03_48 C07_47 166.3(9) . .
C12_48 O03_48 C07_47 80.1(11) . .
C06_47 O03_48 C07_47 110.8(10) . .
C03_49 O03_48 C06_49 153(3) . .
C04_49 O03_48 C06_49 49.7(19) . .
C04_47 O03_48 C06_49 114(2) . .
C05_47 O03_48 C06_49 107.2(18) . .
C02_48 O03_48 C06_49 125.7(18) . .
C12_48 O03_48 C06_49 27.2(14) . .
C06_47 O03_48 C06_49 63.7(15) . .
C07_47 O03_48 C06_49 59.5(14) . .
C06_49 C12_48 C08_47 42(3) . .
C06_49 C12_48 O03_48 102(3) . .
C08_47 C12_48 O03_48 104.4(8) . .
C06_49 C12_48 C04_49 68(3) . .
C08_47 C12_48 C04_49 90.8(17) . .
O03_48 C12_48 C04_49 39.3(15) . .
C06_49 C12_48 C09_47 20(3) . .
C08_47 C12_48 C09_47 60.8(9) . .
O03_48 C12_48 C09_47 94.1(11) . .
C04_49 C12_48 C09_47 55.8(17) . .
C06_49 C12_48 C06_47 88(3) . .
C08_47 C12_48 C06_47 55.5(10) . .
O03_48 C12_48 C06_47 62.9(6) . .
C04_49 C12_48 C06_47 81.4(13) . .
C09_47 C12_48 C06_47 99.7(11) . .
C01_48 N_49 C03_47 9.6(12) . .
C01_48 N_49 N_48 93(4) . .
C03_47 N_49 N_48 100(4) . .
C01_48 N_49 C11_49 123(3) . .
C03_47 N_49 C11_49 123(3) . .
N_48 N_49 C11_49 52(3) . .
C01_48 N_49 C03_48 87(3) . .
C03_47 N_49 C03_48 85(3) . .
N_48 N_49 C03_48 150(5) . .
C11_49 N_49 C03_48 146.4(19) . .
C01_48 N_49 C01_49 58(3) . .
C03_47 N_49 C01_49 49(2) . .
N_48 N_49 C01_49 143(3) . .
C11_49 N_49 C01_49 122.1 . .
C03_48 N_49 C01_49 58.8(14) . .
C01_48 N_49 C01_47 61(3) . .
C03_47 N_49 C01_47 64(3) . .
N_48 N_49 C01_47 43.0(17) . .
C11_49 N_49 C01_47 64.2(18) . .
C03_48 N_49 C01_47 148(3) . .
C01_49 N_49 C01_47 100.2(13) . .
C01_48 N_49 C02_48 52(3) . .
C03_47 N_49 C02_48 44(2) . .
N_48 N_49 C02_48 105(3) . .
C11_49 N_49 C02_48 91.0(11) . .
C03_48 N_49 C02_48 99.1(18) . .
C01_49 N_49 C02_48 40.4(10) . .
C01_47 N_49 C02_48 62.5(15) . .
C01_48 N_49 N_47 90(3) . .
C03_47 N_49 N_47 97(3) . .
N_48 N_49 N_47 5.2(14) . .
C11_49 N_49 N_47 58(2) . .
C03_48 N_49 N_47 145(3) . .
C01_49 N_49 N_47 142.8(17) . .
C01_47 N_49 N_47 43.5(9) . .
C02_48 N_49 N_47 106(2) . .
C04_47 C01_49 C03_47 93(3) . .
C04_47 C01_49 C02_48 58(2) . .
C03_47 C01_49 C02_48 73(2) . .
C04_47 C01_49 C01_48 96(3) . .
C03_47 C01_49 C01_48 3.3(8) . .
C02_48 C01_49 C01_48 76(2) . .
C04_47 C01_49 C03_48 137(3) . .
C03_47 C01_49 C03_48 76(2) . .
C02_48 C01_49 C03_48 146(3) . .
C01_48 C01_49 C03_48 72.5(19) . .
C04_47 C01_49 C02_49 100.1(18) . .
C03_47 C01_49 C02_49 116(2) . .
C02_48 C01_49 C02_49 158.1(18) . .
C01_48 C01_49 C02_49 114(2) . .
C03_48 C01_49 C02_49 53.1(17) . .
C04_47 C01_49 N_49 127.5(17) . .
C03_47 C01_49 N_49 36(2) . .
C02_48 C01_49 N_49 88.2(18) . .
C01_48 C01_49 N_49 33(2) . .
C03_48 C01_49 N_49 58.1(17) . .
C02_49 C01_49 N_49 110.9 . .
C04_47 C01_49 C06_47 62.7(18) . .
C03_47 C01_49 C06_47 147(3) . .
C02_48 C01_49 C06_47 75(2) . .
C01_48 C01_49 C06_47 150(3) . .
C03_48 C01_49 C06_47 137(2) . .
C02_49 C01_49 C06_47 90.9(12) . .
N_49 C01_49 C06_47 151.1(12) . .
C04_47 C01_49 C03_49 18.1(17) . .
C03_47 C01_49 C03_49 76(2) . .
C02_48 C01_49 C03_49 48(2) . .
C01_48 C01_49 C03_49 78.9(19) . .
C03_48 C01_49 C03_49 135(2) . .
C02_49 C01_49 C03_49 112.8 . .
N_49 C01_49 C03_49 109.7 . .
C06_47 C01_49 C03_49 76.7(12) . .
C04_47 C01_49 C04_48 100(2) . .
C03_47 C01_49 C04_48 119(3) . .
C02_48 C01_49 C04_48 157(3) . .
C01_48 C01_49 C04_48 117(3) . .
C03_48 C01_49 C04_48 54.7(13) . .
C02_49 C01_49 C04_48 2.7(14) . .
N_49 C01_49 C04_48 112.7(12) . .
C06_47 C01_49 C04_48 88.6(16) . .
C03_49 C01_49 C04_48 113.5(12) . .
O01_49 C02_49 C03_48 80(2) . .
O01_49 C02_49 O03_49 122.0 . .
C03_48 C02_49 O03_49 134(2) . .
O01_49 C02_49 C01_49 128.7 . .
C03_48 C02_49 C01_49 61.5(19) . .
O03_49 C02_49 C01_49 109.3 . .
O01_49 C02_49 C05_48 121.3(17) . .
C03_48 C02_49 C05_48 126(3) . .
O03_49 C02_49 C05_48 8.3(16) . .
C01_49 C02_49 C05_48 108.9(17) . .
O01_49 C02_49 C06_48 45.2(15) . .
C03_48 C02_49 C06_48 123(3) . .
O03_49 C02_49 C06_48 93.7(18) . .
C01_49 C02_49 C06_48 138.9(17) . .
C05_48 C02_49 C06_48 99(2) . .
O01_49 C02_49 C04_47 125.8(10) . .
C03_48 C02_49 C04_47 87.1(19) . .
O03_49 C02_49 C04_47 104.6(10) . .
C01_49 C02_49 C04_47 30.8(9) . .
C05_48 C02_49 C04_47 109(2) . .
C06_48 C02_49 C04_47 111.6(19) . .
C04_48 O01_49 C06_48 77(3) . .
C04_48 O01_49 C02_49 19(2) . .
C06_48 O01_49 C02_49 87.6(18) . .
C04_48 O01_49 C03_48 68(2) . .
C06_48 O01_49 C03_48 137(3) . .
C02_49 O01_49 C03_48 52.3(14) . .
C04_47 C03_49 O03_48 88(4) . .
C04_47 C03_49 C05_47 105(4) . .
O03_48 C03_49 C05_47 76(3) . .
C04_47 C03_49 C02_48 65(3) . .
O03_48 C03_49 C02_48 91(4) . .
C05_47 C03_49 C02_48 164(4) . .
C04_47 C03_49 C04_49 91(3) . .
O03_48 C03_49 C04_49 33(3) . .
C05_47 C03_49 C04_49 43(2) . .
C02_48 C03_49 C04_49 122(2) . .
C04_47 C03_49 C01_49 26(3) . .
O03_48 C03_49 C01_49 107(3) . .
C05_47 C03_49 C01_49 126.0(19) . .
C02_48 C03_49 C01_49 49.8(19) . .
C04_49 C03_49 C01_49 116.3 . .
C04_47 C03_49 C03_47 64(3) . .
O03_48 C03_49 C03_47 141(4) . .
C05_47 C03_49 C03_47 135(3) . .
C02_48 C03_49 C03_47 54.3(16) . .
C04_49 C03_49 C03_47 154.6(12) . .
C01_49 C03_49 C03_47 39.7(12) . .
C04_47 C03_49 C01_48 67(3) . .
O03_48 C03_49 C01_48 144(4) . .
C05_47 C03_49 C01_48 134(3) . .
C02_48 C03_49 C01_48 56.3(15) . .
C04_49 C03_49 C01_48 156.7(12) . .
C01_49 C03_49 C01_48 42.5(13) . .
C03_47 C03_49 C01_48 3.0(6) . .
C04_47 C03_49 C06_47 33(2) . .
O03_48 C03_49 C06_47 56(3) . .
C05_47 C03_49 C06_47 105(2) . .
C02_48 C03_49 C06_47 60.5(16) . .
C04_49 C03_49 C06_47 71.2(10) . .
C01_49 C03_49 C06_47 50.5(10) . .
C03_47 C03_49 C06_47 88.7(14) . .
C01_48 C03_49 C06_47 91.7(15) . .
C07_47 C04_49 O03_48 156(5) . .
C07_47 C04_49 C05_47 96(4) . .
O03_48 C04_49 C05_47 67(3) . .
C07_47 C04_49 C09_47 73(3) . .
O03_48 C04_49 C09_47 129(4) . .
C05_47 C04_49 C09_47 157(3) . .
C07_47 C04_49 C06_49 104(3) . .
O03_48 C04_49 C06_49 98(3) . .
C05_47 C04_49 C06_49 155.6(16) . .
C09_47 C04_49 C06_49 30.6(18) . .
C07_47 C04_49 C05_49 18(3) . .
O03_48 C04_49 C05_49 138(3) . .
C05_47 C04_49 C05_49 81.7(17) . .
C09_47 C04_49 C05_49 90.4(18) . .
C06_49 C04_49 C05_49 119.7 . .
C07_47 C04_49 C12_48 127(4) . .
O03_48 C04_49 C12_48 68(3) . .
C05_47 C04_49 C12_48 135(3) . .
C09_47 C04_49 C12_48 62.4(19) . .
C06_49 C04_49 C12_48 34.4(17) . .
C05_49 C04_49 C12_48 137.2(18) . .
C07_47 C04_49 C03_49 136(3) . .
O03_48 C04_49 C03_49 27(3) . .
C05_47 C04_49 C03_49 40.7(19) . .
C09_47 C04_49 C03_49 149.5(17) . .
C06_49 C04_49 C03_49 120.5 . .
C05_49 C04_49 C03_49 119.7 . .
C12_48 C04_49 C03_49 94.5(17) . .
C07_47 C04_49 C04_47 145(4) . .
O03_48 C04_49 C04_47 33.7(14) . .
C05_47 C04_49 C04_47 53.9(14) . .
C09_47 C04_49 C04_47 127(2) . .
C06_49 C04_49 C04_47 102.8(11) . .
C05_49 C04_49 C04_47 135.1(11) . .
C12_48 C04_49 C04_47 86.5(19) . .
C03_49 C04_49 C04_47 24.4(10) . .
C07_47 C04_49 C08_47 118(3) . .
O03_48 C04_49 C08_47 86(3) . .
C05_47 C04_49 C08_47 134(2) . .
C09_47 C04_49 C08_47 46.0(11) . .
C06_49 C04_49 C08_47 21.7(10) . .
C05_49 C04_49 C08_47 135.5(11) . .
C12_48 C04_49 C08_47 38.8(14) . .
C03_49 C04_49 C08_47 103.5(11) . .
C04_47 C04_49 C08_47 82.8(13) . .
C07_47 C05_49 C07_49 102(3) . .
C07_47 C05_49 C04_49 20(3) . .
C07_49 C05_49 C04_49 120.3 . .
C07_47 C05_49 C05_47 57(3) . .
C07_49 C05_49 C05_47 158.4(12) . .
C04_49 C05_49 C05_47 39.9(13) . .
C07_47 C05_49 C09_47 26(3) . .
C07_49 C05_49 C09_47 76.5(9) . .
C04_49 C05_49 C09_47 44.3(10) . .
C05_47 C05_49 C09_47 82.4(14) . .
C09_47 C06_49 C08_47 128(5) . .
C09_47 C06_49 C12_48 138(6) . .
C08_47 C06_49 C12_48 93(5) . .
C09_47 C06_49 C08_49 50(3) . .
C08_47 C06_49 C08_49 112(2) . .
C12_48 C06_49 C08_49 132(2) . .
C09_47 C06_49 C04_49 73(3) . .
C08_47 C06_49 C04_49 118(2) . .
C12_48 C06_49 C04_49 77(4) . .
C08_49 C06_49 C04_49 120.0 . .
C09_47 C06_49 C07_47 48(3) . .
C08_47 C06_49 C07_47 134(3) . .
C12_48 C06_49 C07_47 97(4) . .
C08_49 C06_49 C07_47 94.5(12) . .
C04_49 C06_49 C07_47 25.7(12) . .
C09_47 C06_49 O03_48 105(4) . .
C08_47 C06_49 O03_48 98(3) . .
C12_48 C06_49 O03_48 50(2) . .
C08_49 C06_49 O03_48 149.2(13) . .
C04_49 C06_49 O03_48 32.2(14) . .
C07_47 C06_49 O03_48 57.6(15) . .
C09_47 C06_49 C06_47 134(3) . .
C08_47 C06_49 C06_47 45.4(18) . .
C12_48 C06_49 C06_47 65(3) . .
C08_49 C06_49 C06_47 156.4(10) . .
C04_49 C06_49 C06_47 77.2(10) . .
C07_47 C06_49 C06_47 100.5(17) . .
O03_48 C06_49 C06_47 52.8(12) . .
C05_49 C07_49 C09_49 119.9 . .
C05_49 C07_49 C07_47 23.9(15) . .
C09_49 C07_49 C07_47 96.1(15) . .
C09_47 C08_49 C06_49 31(2) . .
C09_47 C08_49 C09_49 91(2) . .
C06_49 C08_49 C09_49 120.1 . .
C09_47 C08_49 C08_47 47.7(16) . .
C06_49 C08_49 C08_47 23.7(12) . .
C09_49 C08_49 C08_47 137.9(11) . .
C08_49 C09_49 C07_49 120.1 . .
C08_49 C09_49 C09_47 37.4(15) . .
C07_49 C09_49 C09_47 83.2(15) . .
O_31 C10_49 C11_49 114(3) . .
O_31 C10_49 N_47 162(5) . .
C11_49 C10_49 N_47 63.7(16) . .
O_31 C10_49 N_48 142(4) . .
C11_49 C10_49 N_48 41(2) . .
N_47 C10_49 N_48 26.2(11) . .
O_31 C10_49 C10_48 133(2) . .
C11_49 C10_49 C10_48 110.6(17) . .
N_47 C10_49 C10_48 58(2) . .
N_48 C10_49 C10_48 84(3) . .
N_48 C11_49 O02_49 135(3) . .
N_48 C11_49 N_49 58(2) . .
O02_49 C11_49 N_49 122.5 . .
N_48 C11_49 C10_49 75.1(19) . .
O02_49 C11_49 C10_49 120.5 . .
N_49 C11_49 C10_49 116.8 . .
N_48 C11_49 N_47 21.9(13) . .
O02_49 C11_49 N_47 127(2) . .
N_49 C11_49 N_47 79.4(19) . .
C10_49 C11_49 N_47 59.7(17) . .
N_48 C11_49 C01_47 45(2) . .
O02_49 C11_49 C01_47 91(2) . .
N_49 C11_49 C01_47 69.7(16) . .
C10_49 C11_49 C01_47 105.6(13) . .
N_47 C11_49 C01_47 48.7(17) . .
N_48 C11_49 C02_47 92(3) . .
O02_49 C11_49 C02_47 43(2) . .
N_49 C11_49 C02_47 105.8(14) . .
C10_49 C11_49 C02_47 116.2(13) . .
N_47 C11_49 C02_47 86(2) . .
C01_47 C11_49 C02_47 48.7(14) . .
N_48 C11_49 O01_47 124(4) . .
O02_49 C11_49 O01_47 16.2(12) . .
N_49 C11_49 O01_47 107.8(10) . .
C10_49 C11_49 O01_47 133.8(10) . .
N_47 C11_49 O01_47 121(3) . .
C01_47 C11_49 O01_47 78(2) . .
C02_47 C11_49 O01_47 35.0(11) . .
N_48 C11_49 C01_48 50.9(17) . .
O02_49 C11_49 C01_48 111.2(13) . .
N_49 C11_49 C01_48 20.9(13) . .
C10_49 C11_49 C01_48 123.1(12) . .
N_47 C11_49 C01_48 71(2) . .
C01_47 C11_49 C01_48 49.7(14) . .
C02_47 C11_49 C01_48 85.8(19) . .
O01_47 C11_49 C01_48 95.1(18) . .
N_48 C11_49 C03_47 54.9(18) . .
O02_49 C11_49 C03_47 107.4(12) . .
N_49 C11_49 C03_47 22.0(12) . .
C10_49 C11_49 C03_47 127.4(11) . .
N_47 C11_49 C03_47 75(2) . .
C01_47 C11_49 C03_47 50.6(12) . .
C02_47 C11_49 C03_47 83.9(18) . .
O01_47 C11_49 C03_47 91.3(17) . .
C01_48 C11_49 C03_47 4.3(5) . .
O01_47 O02_49 C02_47 65(4) . .
O01_47 O02_49 C11_49 134(3) . .
C02_47 O02_49 C11_49 89(3) . .
O01_47 O02_49 O01_48 30.5(17) . .
C02_47 O02_49 O01_48 71(3) . .
C11_49 O02_49 O01_48 107.8(18) . .
C04_48 O03_49 C02_49 16.5(17) . .
C04_48 O03_49 C07_48 133(4) . .
C02_49 O03_49 C07_48 147(2) . .
C04_48 O03_49 C12_49 102.6(19) . .
C02_49 O03_49 C12_49 117.3 . .
C07_48 O03_49 C12_49 30(2) . .
C07_48 C12_49 C09_48 108(5) . .
C07_48 C12_49 C09_51 146(5) . .
C09_48 C12_49 C09_51 38(2) . .
C07_48 C12_49 C08_51 88(4) . .
C09_48 C12_49 C08_51 27.2(16) . .
C09_51 C12_49 C08_51 61.9(19) . .
C07_48 C12_49 O03_49 74(3) . .
C09_48 C12_49 O03_49 147(3) . .
C09_51 C12_49 O03_49 128(2) . .
C08_51 C12_49 O03_49 156(2) . .
C07_48 C12_49 C05_48 67(3) . .
C09_48 C12_49 C05_48 157(4) . .
C09_51 C12_49 C05_48 139(3) . .
C08_51 C12_49 C05_48 155(4) . .
O03_49 C12_49 C05_48 11.6(14) . .
C07_48 C12_49 C08_48 153(5) . .
C09_48 C12_49 C08_48 54(3) . .
C09_51 C12_49 C08_48 19.3(10) . .
C08_51 C12_49 C08_48 80(3) . .
O03_49 C12_49 C08_48 108.8(14) . .
C05_48 C12_49 C08_48 120(3) . .
C01_53 N_51 C11_51 117.7(10) . .
C01_53 N_51 C01_51 120.3(10) . .
C11_51 N_51 C01_51 113.9 . .
C01_53 N_51 N_52 74.5(12) . .
C11_51 N_51 N_52 80.3(5) . .
C01_51 N_51 N_52 86.7(4) . .
C01_53 N_51 C11_52 106.8(12) . .
C11_51 N_51 C11_52 29.4(4) . .
C01_51 N_51 C11_52 103.4(5) . .
N_52 N_51 C11_52 51.3(4) . .
C01_53 N_51 C03_53 58.8(9) . .
C11_51 N_51 C03_53 167.3(6) . .
C01_51 N_51 C03_53 76.1(6) . .
N_52 N_51 C03_53 108.8(9) . .
C11_52 N_51 C03_53 159.7(9) . .
C01_53 N_51 C02_53 53.7(10) . .
C11_51 N_51 C02_53 102.7(7) . .
C01_51 N_51 C02_53 87.9(6) . .
N_52 N_51 C02_53 25.1(9) . .
C11_52 N_51 C02_53 74.9(9) . .
C03_53 N_51 C02_53 84.8(8) . .
N_51 C01_51 C04_53 108.1(7) . .
N_51 C01_51 C02_51 104.1 . .
C04_53 C01_51 C02_51 96.1(8) . .
N_51 C01_51 C03_51 109.1 . .
C04_53 C01_51 C03_51 16.0(8) . .
C02_51 C01_51 C03_51 110.6 . .
N_51 C01_51 C04_52 133.5(5) . .
C04_53 C01_51 C04_52 34.5(9) . .
C02_51 C01_51 C04_52 68.5(5) . .
C03_51 C01_51 C04_52 44.5(5) . .
N_51 C01_51 C06_52 163.2(4) . .
C04_53 C01_51 C06_52 63.3(8) . .
C02_51 C01_51 C06_52 91.6(4) . .
C03_51 C01_51 C06_52 58.4(5) . .
C04_52 C01_51 C06_52 47.2(3) . .
N_51 C01_51 C05_53 115.3(7) . .
C04_53 C01_51 C05_53 47.4(6) . .
C02_51 C01_51 C05_53 132.2(7) . .
C03_51 C01_51 C05_53 32.0(8) . .
C04_52 C01_51 C05_53 64.9(8) . .
C06_52 C01_51 C05_53 48.0(8) . .
C03_52 C02_51 C01_52 123.0(12) . .
C03_52 C02_51 O01_51 18.4(9) . .
C01_52 C02_51 O01_51 105.9(7) . .
C03_52 C02_51 O02_51 128.8(8) . .
C01_52 C02_51 O02_51 22.1(8) . .
O01_51 C02_51 O02_51 115.8 . .
C03_52 C02_51 C01_51 116.4(8) . .
C01_52 C02_51 C01_51 117.7(7) . .
O01_51 C02_51 C01_51 128.8 . .
O02_51 C02_51 C01_51 114.6 . .
C03_52 C02_51 O03_53 144.1(15) . .
C01_52 C02_51 O03_53 26.2(11) . .
O01_51 C02_51 O03_53 125.7(12) . .
O02_51 C02_51 O03_53 35.8(7) . .
C01_51 C02_51 O03_53 91.8(10) . .
C03_52 C02_51 C04_52 63.0(6) . .
C01_52 C02_51 C04_52 173.6(10) . .
O01_51 C02_51 C04_52 79.7(4) . .
O02_51 C02_51 C04_52 157.1(5) . .
C01_51 C02_51 C04_52 55.8(4) . .
O03_53 C02_51 C04_52 147.3(11) . .
C03_52 C02_51 C02_53 106.7(13) . .
C01_52 C02_51 C02_53 59.3(10) . .
O01_51 C02_51 C02_53 92.5(9) . .
O02_51 C02_51 C02_53 79.8(7) . .
C01_51 C02_51 C02_53 88.0(7) . .
O03_53 C02_51 C02_53 49.4(6) . .
C04_52 C02_51 C02_53 117.9(8) . .
C03_52 C02_51 N_52 132.7(11) . .
C01_52 C02_51 N_52 53.5(6) . .
O01_51 C02_51 N_52 118.8(4) . .
O02_51 C02_51 N_52 67.9(4) . .
C01_51 C02_51 N_52 73.5(4) . .
O03_53 C02_51 N_52 32.2(8) . .
C04_52 C02_51 N_52 121.1(6) . .
C02_53 C02_51 N_52 26.3(9) . .
C03_52 C02_51 C06_53 43.0(10) . .
C01_52 C02_51 C06_53 165.9(9) . .
O01_51 C02_51 C06_53 60.5(6) . .
O02_51 C02_51 C06_53 157.4(6) . .
C01_51 C02_51 C06_53 76.1(6) . .
O03_53 C02_51 C06_53 165.9(11) . .
C04_52 C02_51 C06_53 20.4(7) . .
C02_53 C02_51 C06_53 121.7(11) . .
N_52 C02_51 C06_53 134.5(7) . .
C02_51 O01_51 C01_52 32.2(4) . .
C02_51 O01_51 C06_53 84.2(7) . .
C01_52 O01_51 C06_53 116.4(8) . .
C02_51 O01_51 C04_52 64.1(3) . .
C01_52 O01_51 C04_52 96.3(5) . .
C06_53 O01_51 C04_52 21.4(7) . .
C05_53 C03_51 C05_52 140.9(16) . .
C05_53 C03_51 C04_52 118.5(16) . .
C05_52 C03_51 C04_52 77.5(9) . .
C05_53 C03_51 C04_51 76.8(13) . .
C05_52 C03_51 C04_51 81.6(10) . .
C04_52 C03_51 C04_51 62.3(6) . .
C05_53 C03_51 C01_51 94.0(14) . .
C05_52 C03_51 C01_51 124.8(7) . .
C04_52 C03_51 C01_51 67.8(5) . .
C04_51 C03_51 C01_51 114.9 . .
C05_53 C03_51 C07_52 82.7(16) . .
C05_52 C03_51 C07_52 60.7(5) . .
C04_52 C03_51 C07_52 124.9(10) . .
C04_51 C03_51 C07_52 76.7(7) . .
C01_51 C03_51 C07_52 167.0(7) . .
C05_53 C03_51 C06_52 63.4(15) . .
C05_52 C03_51 C06_52 120.5(11) . .
C04_52 C03_51 C06_52 55.1(6) . .
C04_51 C03_51 C06_52 47.1(4) . .
C01_51 C03_51 C06_52 70.9(4) . .
C07_52 C03_51 C06_52 117.9(8) . .
C05_53 C03_51 C06_53 125.6(16) . .
C05_52 C03_51 C06_53 61.5(11) . .
C04_52 C03_51 C06_53 17.5(9) . .
C04_51 C03_51 C06_53 56.0(7) . .
C01_51 C03_51 C06_53 84.2(7) . .
C07_52 C03_51 C06_53 108.0(10) . .
C06_52 C03_51 C06_53 64.8(9) . .
C05_53 C03_51 C03_53 136.2(17) . .
C05_52 C03_51 C03_53 66.6(11) . .
C04_52 C03_51 C03_53 97.8(10) . .
C04_51 C03_51 C03_53 146.0(7) . .
C01_51 C03_51 C03_53 77.0(6) . .
C07_52 C03_51 C03_53 96.7(9) . .
C06_52 C03_51 C03_53 143.9(7) . .
C06_53 C03_51 C03_53 96.4(10) . .
C05_53 C03_51 C09_52 40.8(15) . .
C05_52 C03_51 C09_52 100.1(7) . .
C04_52 C03_51 C09_52 123.0(10) . .
C04_51 C03_51 C09_52 61.1(6) . .
C01_51 C03_51 C09_52 134.6(6) . .
C07_52 C03_51 C09_52 44.3(3) . .
C06_52 C03_51 C09_52 81.5(6) . .
C06_53 C03_51 C09_52 116.0(9) . .
C03_53 C03_51 C09_52 134.1(9) . .
C06_52 C04_51 C06_51 127.3(7) . .
C06_52 C04_51 C05_51 68.9(5) . .
C06_51 C04_51 C05_51 119.3 . .
C06_52 C04_51 C04_52 62.0(5) . .
C06_51 C04_51 C04_52 90.8(5) . .
C05_51 C04_51 C04_52 130.9(5) . .
C06_52 C04_51 C08_53 71.9(13) . .
C06_51 C04_51 C08_53 56.3(11) . .
C05_51 C04_51 C08_53 93.0(11) . .
C04_52 C04_51 C08_53 71.5(10) . .
C06_52 C04_51 C09_53 56.9(12) . .
C06_51 C04_51 C09_53 98.5(12) . .
C05_51 C04_51 C09_53 35.2(12) . .
C04_52 C04_51 C09_53 108.8(12) . .
C08_53 C04_51 C09_53 58.1(10) . .
C06_52 C04_51 C03_51 73.5(6) . .
C06_51 C04_51 C03_51 120.8 . .
C05_51 C04_51 C03_51 119.8 . .
C04_52 C04_51 C03_51 46.5(5) . .
C08_53 C04_51 C03_51 117.7(8) . .
C09_53 C04_51 C03_51 129.4(11) . .
C06_52 C04_51 C06_53 80.2(10) . .
C06_51 C04_51 C06_53 64.1(7) . .
C05_51 C04_51 C06_53 142.2(9) . .
C04_52 C04_51 C06_53 26.9(8) . .
C08_53 C04_51 C06_53 56.0(9) . .
C09_53 C04_51 C06_53 109.0(16) . .
C03_51 C04_51 C06_53 68.3(7) . .
C06_52 C04_51 C08_52 58.5(7) . .
C06_51 C04_51 C08_52 154.9(6) . .
C05_51 C04_51 C08_52 36.1(6) . .
C04_52 C04_51 C08_52 110.5(8) . .
C08_53 C04_51 C08_52 117.0(14) . .
C09_53 C04_51 C08_52 62.9(14) . .
C03_51 C04_51 C08_52 84.2(6) . .
C06_53 C04_51 C08_52 135.8(9) . .
C06_52 C04_51 C07_53 52.5(13) . .
C06_51 C04_51 C07_53 151.2(9) . .
C05_51 C04_51 C07_53 32.1(8) . .
C04_52 C04_51 C07_53 108.3(10) . .
C08_53 C04_51 C07_53 108.7(16) . .
C09_53 C04_51 C07_53 55.5(9) . .
C03_51 C04_51 C07_53 87.7(8) . .
C06_53 C04_51 C07_53 131.8(15) . .
C08_52 C04_51 C07_53 8.3(13) . .
C06_52 C04_51 C04_53 75.1(8) . .
C06_51 C04_51 C04_53 107.4(7) . .
C05_51 C04_51 C04_53 132.1(7) . .
C04_52 C04_51 C04_53 33.5(8) . .
C08_53 C04_51 C04_53 104.9(13) . .
C09_53 C04_51 C04_53 131.7(16) . .
C03_51 C04_51 C04_53 15.2(7) . .
C06_53 C04_51 C04_53 53.2(6) . .
C08_52 C04_51 C04_53 97.7(9) . .
C07_53 C04_51 C04_53 100.1(12) . .
C06_52 C04_51 C05_53 62.4(11) . .
C06_51 C04_51 C05_53 156.8(8) . .
C05_51 C04_51 C05_53 83.4(7) . .
C04_52 C04_51 C05_53 75.5(8) . .
C08_53 C04_51 C05_53 132.3(15) . .
C09_53 C04_51 C05_53 103.5(16) . .
C03_51 C04_51 C05_53 37.2(7) . .
C06_53 C04_51 C05_53 101.5(9) . .
C08_52 C04_51 C05_53 47.3(9) . .
C07_53 C04_51 C05_53 51.9(8) . .
C04_53 C04_51 C05_53 51.7(6) . .
C07_53 C05_51 C09_53 112(3) . .
C07_53 C05_51 C08_52 14(2) . .
C09_53 C05_51 C08_52 123.0(17) . .
C07_53 C05_51 C07_51 153.3(17) . .
C09_53 C05_51 C07_51 71.8(12) . .
C08_52 C05_51 C07_51 157.5(9) . .
C07_53 C05_51 C04_51 85.3(15) . .
C09_53 C05_51 C04_51 76.7(16) . .
C08_52 C05_51 C04_51 81.2(10) . .
C07_51 C05_51 C04_51 120.6 . .
C07_53 C05_51 C06_52 57.5(18) . .
C09_53 C05_51 C06_52 59.8(13) . .
C08_52 C05_51 C06_52 64.9(6) . .
C07_51 C05_51 C06_52 131.5(6) . .
C04_51 C05_51 C06_52 52.8(6) . .
C07_53 C05_51 C09_52 59(2) . .
C09_53 C05_51 C09_52 142.1(15) . .
C08_52 C05_51 C09_52 45.1(9) . .
C07_51 C05_51 C09_52 134.6(4) . .
C04_51 C05_51 C09_52 66.3(5) . .
C06_52 C05_51 C09_52 90.2(8) . .
C07_53 C05_51 C05_53 33.4(12) . .
C09_53 C05_51 C05_53 108.1(14) . .
C08_52 C05_51 C05_53 27.8(12) . .
C07_51 C05_51 C05_53 173.1(8) . .
C04_51 C05_51 C05_53 53.4(7) . .
C06_52 C05_51 C05_53 49.3(8) . .
C09_52 C05_51 C05_53 42.0(8) . .
C08_53 C06_51 C04_51 64.2(11) . .
C08_53 C06_51 C08_51 88.7(7) . .
C04_51 C06_51 C08_51 120.0 . .
C08_53 C06_51 C06_53 57.4(9) . .
C04_51 C06_51 C06_53 62.6(8) . .
C08_51 C06_51 C06_53 142.4(8) . .
C08_53 C06_51 C09_48 88.0(11) . .
C04_51 C06_51 C09_48 103.8(7) . .
C08_51 C06_51 C09_48 18.1(7) . .
C06_53 C06_51 C09_48 145.4(12) . .
C08_53 C06_51 C04_52 56.3(8) . .
C04_51 C06_51 C04_52 45.5(4) . .
C08_51 C06_51 C04_52 144.8(4) . .
C06_53 C06_51 C04_52 17.2(9) . .
C09_48 C06_51 C04_52 138.9(9) . .
C08_48 C07_51 C09_51 27.1(10) . .
C08_48 C07_51 C09_53 125.7(17) . .
C09_51 C07_51 C09_53 99.3(13) . .
C08_48 C07_51 C05_51 144.4(12) . .
C09_51 C07_51 C05_51 119.8 . .
C09_53 C07_51 C05_51 36.3(12) . .
C08_48 C07_51 C09_48 45.1(9) . .
C09_51 C07_51 C09_48 21.5(7) . .
C09_53 C07_51 C09_48 86.5(14) . .
C05_51 C07_51 C09_48 99.7(6) . .
C09_48 C08_51 C12_49 42(3) . .
C09_48 C08_51 C09_51 25(2) . .
C12_49 C08_51 C09_51 59(2) . .
C09_48 C08_51 C06_51 121(2) . .
C12_49 C08_51 C06_51 144.9(16) . .
C09_51 C08_51 C06_51 120.4 . .
C09_48 C08_51 C07_48 66.4(17) . .
C12_49 C08_51 C07_48 30(2) . .
C09_51 C08_51 C07_48 87.3(8) . .
C06_51 C08_51 C07_48 125.5(11) . .
C09_48 C08_51 C08_53 110(2) . .
C12_49 C08_51 C08_53 151(3) . .
C09_51 C08_51 C08_53 92.7(8) . .
C06_51 C08_51 C08_53 44.6(7) . .
C07_48 C08_51 C08_53 167.2(14) . .
C09_48 C08_51 C08_48 20.9(16) . .
C12_49 C08_51 C08_48 58(2) . .
C09_51 C08_51 C08_48 6.2(7) . .
C06_51 C08_51 C08_48 116.5(6) . .
C07_48 C08_51 C08_48 86.0(7) . .
C08_53 C08_51 C08_48 92.6(10) . .
C08_48 C09_51 C09_48 144(3) . .
C08_48 C09_51 C12_49 118(2) . .
C09_48 C09_51 C12_49 46(2) . .
C08_48 C09_51 C07_51 49.6(18) . .
C09_48 C09_51 C07_51 120.9(17) . .
C12_49 C09_51 C07_51 144.4(14) . .
C08_48 C09_51 C08_51 161(2) . .
C09_48 C09_51 C08_51 19.4(12) . .
C12_49 C09_51 C08_51 59.5(18) . .
C07_51 C09_51 C08_51 119.8 . .
C08_48 C09_51 C06_48 36.1(12) . .
C09_48 C09_51 C06_48 123.9(16) . .
C12_49 C09_51 C06_48 83.6(18) . .
C07_51 C09_51 C06_48 84.3(7) . .
C08_51 C09_51 C06_48 142.0(6) . .
C08_48 C09_51 C07_48 124.2(19) . .
C09_48 C09_51 C07_48 33.9(10) . .
C12_49 C09_51 C07_48 12(2) . .
C07_51 C09_51 C07_48 138.2(8) . .
C08_51 C09_51 C07_48 49.4(5) . .
C06_48 C09_51 C07_48 92.8(8) . .
C01_52 O02_51 O03_53 63.6(17) . .
C01_52 O02_51 C12_53 105(2) . .
O03_53 O02_51 C12_53 96(2) . .
C01_52 O02_51 C10_51 106.0(9) . .
O03_53 O02_51 C10_51 110.9(17) . .
C12_53 O02_51 C10_51 15.2(18) . .
C01_52 O02_51 C02_51 30.5(10) . .
O03_53 O02_51 C02_51 82.5(11) . .
C12_53 O02_51 C02_51 129(2) . .
C10_51 O02_51 C02_51 123.6 . .
C01_52 O02_51 C02_52 81.5(11) . .
O03_53 O02_51 C02_52 96(2) . .
C12_53 O02_51 C02_52 26(2) . .
C10_51 O02_51 C02_52 25.0(6) . .
C02_51 O02_51 C02_52 103.2(6) . .
C01_52 O02_51 N_52 47.4(8) . .
O03_53 O02_51 N_52 16.7(13) . .
C12_53 O02_51 N_52 103.6(16) . .
C10_51 O02_51 N_52 116.1(4) . .
C02_51 O02_51 N_52 66.1(4) . .
C02_52 O02_51 N_52 95.9(7) . .
C02_52 C10_51 O03_52 127.4(19) . .
C02_52 C10_51 O02_51 94.1(9) . .
O03_52 C10_51 O02_51 130.1(10) . .
C02_52 C10_51 C01_52 70.8(9) . .
O03_52 C10_51 C01_52 151.6(13) . .
O02_51 C10_51 C01_52 23.8(4) . .
C02_52 C10_51 O01_52 21.7(7) . .
O03_52 C10_51 O01_52 111.8(10) . .
O02_51 C10_51 O01_52 114.5(5) . .
C01_52 C10_51 O01_52 90.8(7) . .
C02_52 C10_51 O03_53 78.2(14) . .
O03_52 C10_51 O03_53 125.7(13) . .
O02_51 C10_51 O03_53 28.6(8) . .
C01_52 C10_51 O03_53 28.6(7) . .
O01_52 C10_51 O03_53 99.8(11) . .
C11_52 C11_51 C10_52 100.9(14) . .
C11_52 C11_51 O03_51 79.7(12) . .
C10_52 C11_51 O03_51 118.9(11) . .
C11_52 C11_51 N_51 93.2(9) . .
C10_52 C11_51 N_51 115.0(11) . .
O03_51 C11_51 N_51 126.0 . .
C11_52 C11_51 C12_51 101.3(10) . .
C10_52 C11_51 C12_51 3.9(11) . .
O03_51 C11_51 C12_51 122.8 . .
N_51 C11_51 C12_51 111.1 . .
C11_52 C11_51 O02_52 50.6(10) . .
C10_52 C11_51 O02_52 121.0(10) . .
O03_51 C11_51 O02_52 29.3(5) . .
N_51 C11_51 O02_52 116.8(4) . .
C12_51 C11_51 O02_52 124.2(5) . .
C11_52 C11_51 N_52 40.0(8) . .
C10_52 C11_51 N_52 108.9(11) . .
O03_51 C11_51 N_52 108.5(4) . .
N_51 C11_51 N_52 53.9(4) . .
C12_51 C11_51 N_52 106.7(3) . .
O02_52 C11_51 N_52 81.3(5) . .
C11_52 C11_51 C01_53 86.1(13) . .
C10_52 C11_51 C01_53 91.5(12) . .
O03_51 C11_51 C01_53 148.3(5) . .
N_51 C11_51 C01_53 26.4(5) . .
C12_51 C11_51 C01_53 87.6(5) . .
O02_52 C11_51 C01_53 127.6(7) . .
N_52 C11_51 C01_53 47.9(7) . .
O02_52 O03_51 C11_51 95.4(12) . .
O02_52 O03_51 C11_52 62.6(10) . .
C11_51 O03_51 C11_52 33.0(5) . .
C11_51 C12_51 O02_53 117.1(8) . .
C11_51 C12_51 C11_52 25.9(4) . .
O02_53 C12_51 C11_52 136.7(9) . .
C02_53 N_52 O03_53 106(3) . .
C02_53 N_52 C11_52 157.9(16) . .
O03_53 N_52 C11_52 94(2) . .
C02_53 N_52 C01_52 79.8(16) . .
O03_53 N_52 C01_52 35.7(16) . .
C11_52 N_52 C01_52 122.3 . .
C02_53 N_52 N_51 105.0(16) . .
O03_53 N_52 N_51 131(2) . .
C11_52 N_52 N_51 67.4(6) . .
C01_52 N_52 N_51 118.8(4) . .
C02_53 N_52 C01_53 71.8(15) . .
O03_53 N_52 C01_53 162.0(19) . .
C11_52 N_52 C01_53 92.6(9) . .
C01_52 N_52 C01_53 128.7(8) . .
N_51 N_52 C01_53 38.4(8) . .
C02_53 N_52 C02_51 76.1(15) . .
O03_53 N_52 C02_51 62.0(14) . .
C11_52 N_52 C02_51 123.3(3) . .
C01_52 N_52 C02_51 29.9(3) . .
N_51 N_52 C02_51 90.6(5) . .
C01_53 N_52 C02_51 100.7(8) . .
C02_53 N_52 C11_51 142.9(17) . .
O03_53 N_52 C11_51 111(2) . .
C11_52 N_52 C11_51 22.0(5) . .
C01_52 N_52 C11_51 130.9(5) . .
N_51 N_52 C11_51 45.8(3) . .
C01_53 N_52 C11_51 72.1(9) . .
C02_51 N_52 C11_51 118.6(6) . .
C02_53 N_52 O02_51 96.0(17) . .
O03_53 N_52 O02_51 16.3(14) . .
C11_52 N_52 O02_51 105.4(4) . .
C01_52 N_52 O02_51 19.8(4) . .
N_51 N_52 O02_51 124.9(7) . .
C01_53 N_52 O02_51 146.6(9) . .
C02_51 N_52 O02_51 45.9(3) . .
C11_51 N_52 O02_51 118.9(7) . .
O02_51 C01_52 O03_53 73.3(16) . .
O02_51 C01_52 C02_51 127.4(16) . .
O03_53 C01_52 C02_51 126.7(18) . .
O02_51 C01_52 C12_53 46(2) . .
O03_53 C01_52 C12_53 78.5(16) . .
C02_51 C01_52 C12_53 153.7(17) . .
O02_51 C01_52 N_52 112.8(10) . .
O03_53 C01_52 N_52 39.8(14) . .
C02_51 C01_52 N_52 96.6(7) . .
C12_53 C01_52 N_52 109.3(14) . .
O02_51 C01_52 C02_52 72.5(10) . .
O03_53 C01_52 C02_52 95.0(18) . .
C02_51 C01_52 C02_52 136.1(6) . .
C12_53 C01_52 C02_52 28(2) . .
N_52 C01_52 C02_52 111.2 . .
O02_51 C01_52 C02_53 136.3(15) . .
O03_53 C01_52 C02_53 65.7(14) . .
C02_51 C01_52 C02_53 90.4(10) . .
C12_53 C01_52 C02_53 109.1(17) . .
N_52 C01_52 C02_53 31.5(10) . .
C02_52 C01_52 C02_53 96.1(8) . .
O02_51 C01_52 C03_52 133.0(10) . .
O03_53 C01_52 C03_52 148.6(13) . .
C02_51 C01_52 C03_52 27.8(7) . .
C12_53 C01_52 C03_52 130.9(18) . .
N_52 C01_52 C03_52 110.2 . .
C02_52 C01_52 C03_52 108.4 . .
C02_53 C01_52 C03_52 90.7(9) . .
O02_51 C01_52 C10_51 50.2(7) . .
O03_53 C01_52 C10_51 91.0(15) . .
C02_51 C01_52 C10_51 141.7(10) . .
C12_53 C01_52 C10_51 12.4(16) . .
N_52 C01_52 C10_51 120.1(6) . .
C02_52 C01_52 C10_51 22.7(6) . .
C02_53 C01_52 C10_51 114.7(10) . .
C03_52 C01_52 C10_51 118.6(5) . .
O02_51 C01_52 O01_51 136.0(13) . .
O03_53 C01_52 O01_51 150.6(17) . .
C02_51 C01_52 O01_51 41.9(5) . .
C12_53 C01_52 O01_51 120(2) . .
N_52 C01_52 O01_51 111.0(5) . .
C02_52 C01_52 O01_51 95.2(4) . .
C02_53 C01_52 O01_51 85.8(10) . .
C03_52 C01_52 O01_51 14.7(5) . .
C10_51 C01_52 O01_51 108.4(6) . .
C10_51 C02_52 C12_53 36.0(19) . .
C10_51 C02_52 O01_52 147.9(10) . .
C12_53 C02_52 O01_52 169(3) . .
C10_51 C02_52 O03_52 32.4(11) . .
C12_53 C02_52 O03_52 56.2(15) . .
O01_52 C02_52 O03_52 121.8 . .
C10_51 C02_52 O02_51 60.9(9) . .
C12_53 C02_52 O02_51 36.3(16) . .
O01_52 C02_52 O02_51 148.3(4) . .
O03_52 C02_52 O02_51 89.8(4) . .
C10_51 C02_52 C01_52 86.5(10) . .
C12_53 C02_52 C01_52 60.7(16) . .
O01_52 C02_52 C01_52 122.5 . .
O03_52 C02_52 C01_52 115.7 . .
O02_51 C02_52 C01_52 26.0(4) . .
C10_51 C02_52 O03_53 82.3(13) . .
C12_53 C02_52 O03_53 47.5(15) . .
O01_52 C02_52 O03_53 129.6(9) . .
O03_52 C02_52 O03_53 101.7(8) . .
O02_51 C02_52 O03_53 31.0(8) . .
C01_52 C02_52 O03_53 28.9(7) . .
C02_52 O01_52 C10_51 10.4(3) . .
C02_51 C03_52 C06_53 112.8(13) . .
C02_51 C03_52 C04_52 86.9(7) . .
C06_53 C03_52 C04_52 26.5(9) . .
C02_51 C03_52 C01_52 29.2(7) . .
C06_53 C03_52 C01_52 142.0(9) . .
C04_52 C03_52 C01_52 116.1 . .
C06_53 C04_52 C04_53 125(3) . .
C06_53 C04_52 C03_51 132(2) . .
C04_53 C04_52 C03_51 18.3(13) . .
C06_53 C04_52 C05_52 86(2) . .
C04_53 C04_52 C05_52 38.5(14) . .
C03_51 C04_52 C05_52 48.2(7) . .
C06_53 C04_52 C06_52 117(2) . .
C04_53 C04_52 C06_52 99.8(15) . .
C03_51 C04_52 C06_52 82.0(7) . .
C05_52 C04_52 C06_52 119.3 . .
C06_53 C04_52 C04_51 85(2) . .
C04_53 C04_52 C04_51 84.9(14) . .
C03_51 C04_52 C04_51 71.2(6) . .
C05_52 C04_52 C04_51 75.4(7) . .
C06_52 C04_52 C04_51 54.5(7) . .
C06_53 C04_52 C01_51 154(2) . .
C04_53 C04_52 C01_51 67.7(13) . .
C03_51 C04_52 C01_51 67.7(6) . .
C05_52 C04_52 C01_51 104.2(4) . .
C06_52 C04_52 C01_51 79.2(4) . .
C04_51 C04_52 C01_51 121.1(9) . .
C06_53 C04_52 C03_52 69(2) . .
C04_53 C04_52 C03_52 125.0(14) . .
C03_51 C04_52 C03_52 140.5(6) . .
C05_52 C04_52 C03_52 119.5 . .
C06_52 C04_52 C03_52 121.1 . .
C04_51 C04_52 C03_52 148.0(7) . .
C01_51 C04_52 C03_52 84.6(4) . .
C06_53 C04_52 C08_53 54.7(14) . .
C04_53 C04_52 C08_53 139(2) . .
C03_51 C04_52 C08_53 125.4(13) . .
C05_52 C04_52 C08_53 115.8(11) . .
C06_52 C04_52 C08_53 62.4(12) . .
C04_51 C04_52 C08_53 54.7(11) . .
C01_51 C04_52 C08_53 134.1(13) . .
C03_52 C04_52 C08_53 94.1(11) . .
C06_53 C04_52 C02_51 99(2) . .
C04_53 C04_52 C02_51 112.2(14) . .
C03_51 C04_52 C02_51 120.5(8) . .
C05_52 C04_52 C02_51 129.4(4) . .
C06_52 C04_52 C02_51 102.9(4) . .
C04_51 C04_52 C02_51 154.9(10) . .
C01_51 C04_52 C02_51 55.7(3) . .
C03_52 C04_52 C02_51 30.1(3) . .
C08_53 C04_52 C02_51 107.5(12) . .
C06_53 C04_52 C05_53 139(2) . .
C04_53 C04_52 C05_53 46.3(12) . .
C03_51 C04_52 C05_53 28.2(9) . .
C05_52 C04_52 C05_53 71.9(9) . .
C06_52 C04_52 C05_53 53.7(9) . .
C04_51 C04_52 C05_53 57.1(8) . .
C01_51 C04_52 C05_53 66.8(8) . .
C03_52 C04_52 C05_53 151.3(8) . .
C08_53 C04_52 C05_53 104.3(12) . .
C02_51 C04_52 C05_53 121.5(10) . .
C06_53 C04_52 O01_51 65(2) . .
C04_53 C04_52 O01_51 121.9(16) . .
C03_51 C04_52 O01_51 138.7(10) . .
C05_52 C04_52 O01_51 112.5(5) . .
C06_52 C04_52 O01_51 128.2(5) . .
C04_51 C04_52 O01_51 147.1(8) . .
C01_51 C04_52 O01_51 89.0(5) . .
C03_52 C04_52 O01_51 7.5(4) . .
C08_53 C04_52 O01_51 95.4(11) . .
C02_51 C04_52 O01_51 36.2(2) . .
C05_53 C04_52 O01_51 155.4(9) . .
C04_53 C05_52 C03_51 22.8(13) . .
C04_53 C05_52 C07_52 100.2(15) . .
C03_51 C05_52 C07_52 77.5(6) . .
C04_53 C05_52 C04_52 38.4(14) . .
C03_51 C05_52 C04_52 54.3(7) . .
C07_52 C05_52 C04_52 120.3 . .
C04_53 C05_52 C06_53 65.2(15) . .
C03_51 C05_52 C06_53 80.4(11) . .
C07_52 C05_52 C06_53 130.3(10) . .
C04_52 C05_52 C06_53 27.0(9) . .
C04_53 C05_52 C03_53 68.2(13) . .
C03_51 C05_52 C03_53 76.4(10) . .
C07_52 C05_52 C03_53 108.5(9) . .
C04_52 C05_52 C03_53 93.3(7) . .
C06_53 C05_52 C03_53 108.6(12) . .
C04_53 C05_52 C04_51 67.4(15) . .
C03_51 C05_52 C04_51 60.6(8) . .
C07_52 C05_52 C04_51 74.8(5) . .
C04_52 C05_52 C04_51 52.9(4) . .
C06_53 C05_52 C04_51 55.5(10) . .
C03_53 C05_52 C04_51 135.4(9) . .
C04_53 C05_52 C05_53 40.9(14) . .
C03_51 C05_52 C05_53 18.9(7) . .
C07_52 C05_52 C05_53 60.1(8) . .
C04_52 C05_52 C05_53 65.2(8) . .
C06_53 C05_52 C05_53 88.0(12) . .
C03_53 C05_52 C05_53 90.1(11) . .
C04_51 C05_52 C05_53 51.8(8) . .
C07_53 C06_52 C04_51 74.2(16) . .
C07_53 C06_52 C09_53 65.4(11) . .
C04_51 C06_52 C09_53 67.5(15) . .
C07_53 C06_52 C08_52 8.0(15) . .
C04_51 C06_52 C08_52 69.4(7) . .
C09_53 C06_52 C08_52 70.1(16) . .
C07_53 C06_52 C04_52 128.2(15) . .
C04_51 C06_52 C04_52 63.5(7) . .
C09_53 C06_52 C04_52 118.5(16) . .
C08_52 C06_52 C04_52 120.4 . .
C07_53 C06_52 C05_51 33.1(12) . .
C04_51 C06_52 C05_51 58.3(5) . .
C09_53 C06_52 C05_51 34.4(14) . .
C08_52 C06_52 C05_51 36.3(8) . .
C04_52 C06_52 C05_51 121.8(8) . .
C07_53 C06_52 C05_53 58.4(12) . .
C04_51 C06_52 C05_53 69.3(12) . .
C09_53 C06_52 C05_53 115.6(19) . .
C08_52 C06_52 C05_53 51.0(8) . .
C04_52 C06_52 C05_53 78.8(9) . .
C05_51 C06_52 C05_53 82.2(10) . .
C07_53 C06_52 C08_53 114.3(16) . .
C04_51 C06_52 C08_53 58.3(12) . .
C09_53 C06_52 C08_53 56.3(10) . .
C08_52 C06_52 C08_53 114.8(11) . .
C04_52 C06_52 C08_53 67.1(10) . .
C05_51 C06_52 C08_53 81.8(11) . .
C05_53 C06_52 C08_53 125.8(18) . .
C07_53 C06_52 C03_51 90.4(15) . .
C04_51 C06_52 C03_51 59.4(6) . .
C09_53 C06_52 C03_51 126.0(16) . .
C08_52 C06_52 C03_51 82.4(4) . .
C04_52 C06_52 C03_51 43.0(5) . .
C05_51 C06_52 C03_51 102.9(8) . .
C05_53 C06_52 C03_51 35.9(8) . .
C08_53 C06_52 C03_51 100.1(12) . .
C07_53 C06_52 C04_53 103.3(17) . .
C04_51 C06_52 C04_53 60.6(8) . .
C09_53 C06_52 C04_53 127.9(19) . .
C08_52 C06_52 C04_53 95.3(7) . .
C04_52 C06_52 C04_53 29.5(7) . .
C05_51 C06_52 C04_53 111.6(10) . .
C05_53 C06_52 C04_53 49.4(7) . .
C08_53 C06_52 C04_53 90.8(13) . .
C03_51 C06_52 C04_53 13.6(6) . .
C07_53 C06_52 C06_53 128.8(19) . .
C04_51 C06_52 C06_53 55.4(9) . .
C09_53 C06_52 C06_53 99.7(16) . .
C08_52 C06_52 C06_53 122.6(8) . .
C04_52 C06_52 C06_53 19.8(7) . .
C05_51 C06_52 C06_53 110.5(10) . .
C05_53 C06_52 C06_53 92.5(12) . .
C08_53 C06_52 C06_53 47.4(8) . .
C03_51 C06_52 C06_53 58.0(8) . .
C04_53 C06_52 C06_53 45.8(6) . .
C07_53 C06_52 C01_51 120.2(14) . .
C04_51 C06_52 C01_51 107.3(9) . .
C09_53 C06_52 C01_51 171.8(18) . .
C08_52 C06_52 C01_51 114.7(3) . .
C04_52 C06_52 C01_51 53.6(3) . .
C05_51 C06_52 C01_51 148.7(10) . .
C05_53 C06_52 C01_51 66.6(8) . .
C08_53 C06_52 C01_51 115.8(11) . .
C03_51 C06_52 C01_51 50.7(3) . .
C04_53 C06_52 C01_51 46.8(6) . .
C06_53 C06_52 C01_51 72.1(7) . .
C05_52 C07_52 C09_52 120.1 . .
C05_52 C07_52 C03_51 41.9(5) . .
C09_52 C07_52 C03_51 84.4(5) . .
C05_52 C07_52 C05_53 76.0(7) . .
C09_52 C07_52 C05_53 51.3(7) . .
C03_51 C07_52 C05_53 34.8(7) . .
C05_52 C07_52 C04_53 29.5(8) . .
C09_52 C07_52 C04_53 95.2(8) . .
C03_51 C07_52 C04_53 12.4(7) . .
C05_53 C07_52 C04_53 46.9(6) . .
C05_52 C07_52 C04_51 60.5(4) . .
C09_52 C07_52 C04_51 65.0(5) . .
C03_51 C07_52 C04_51 50.6(5) . .
C05_53 C07_52 C04_51 52.3(8) . .
C04_53 C07_52 C04_51 51.5(7) . .
C05_51 C08_52 C05_53 132.5(19) . .
C05_51 C08_52 C09_52 107.2(12) . .
C05_53 C08_52 C09_52 63.1(12) . .
C05_51 C08_52 C06_52 78.7(9) . .
C05_53 C08_52 C06_52 70.0(11) . .
C09_52 C08_52 C06_52 119.9 . .
C05_51 C08_52 C04_51 62.7(10) . .
C05_53 C08_52 C04_51 69.8(13) . .
C09_52 C08_52 C04_51 77.2(6) . .
C06_52 C08_52 C04_51 52.0(5) . .
C05_51 C08_52 C09_53 27.5(11) . .
C05_53 C08_52 C09_53 116.7(19) . .
C09_52 C08_52 C09_53 124.2(14) . .
C06_52 C08_52 C09_53 52.4(9) . .
C04_51 C08_52 C09_53 55.8(12) . .
C08_52 C09_52 C05_53 54.1(11) . .
C08_52 C09_52 C07_52 119.9 . .
C05_53 C09_52 C07_52 77.3(12) . .
C08_52 C09_52 C07_53 2.0(12) . .
C05_53 C09_52 C07_53 54.4(12) . .
C07_52 C09_52 C07_53 118.9(9) . .
C08_52 C09_52 C04_51 54.8(6) . .
C05_53 C09_52 C04_51 58.4(10) . .
C07_52 C09_52 C04_51 71.2(6) . .
C07_53 C09_52 C04_51 53.1(10) . .
C08_52 C09_52 C05_51 27.7(5) . .
C05_53 C09_52 C05_51 73.7(12) . .
C07_52 C09_52 C05_51 114.6(6) . .
C07_53 C09_52 C05_51 26.0(10) . .
C04_51 C09_52 C05_51 43.7(4) . .
C08_52 C09_52 C03_51 71.9(4) . .
C05_53 C09_52 C03_51 28.1(10) . .
C07_52 C09_52 C03_51 51.3(4) . .
C07_53 C09_52 C03_51 71.4(8) . .
C04_51 C09_52 C03_51 46.6(3) . .
C05_51 C09_52 C03_51 80.7(5) . .
C11_51 C10_52 C11_52 29.8(6) . .
C11_51 C10_52 O02_53 120.3(14) . .
C11_52 C10_52 O02_53 140.6(9) . .
C11_51 C11_52 O02_52 100.8(14) . .
C11_51 C11_52 N_52 118.0(11) . .
O02_52 C11_52 N_52 119.7 . .
C11_51 C11_52 O03_51 67.3(11) . .
O02_52 C11_52 O03_51 33.7(7) . .
N_52 C11_52 O03_51 139.9(6) . .
C11_51 C11_52 C10_52 49.2(10) . .
O02_52 C11_52 C10_52 120.6 . .
N_52 C11_52 C10_52 119.7 . .
O03_51 C11_52 C10_52 94.2(7) . .
C11_51 C11_52 N_51 57.4(8) . .
O02_52 C11_52 N_51 123.1(5) . .
N_52 C11_52 N_51 61.3(5) . .
O03_51 C11_52 N_51 104.4(8) . .
C10_52 C11_52 N_51 86.0(4) . .
C11_51 C11_52 O03_53 142.0(12) . .
O02_52 C11_52 O03_53 86.5(10) . .
N_52 C11_52 O03_53 34.9(9) . .
O03_51 C11_52 O03_53 114.8(13) . .
C10_52 C11_52 O03_53 151.0(11) . .
N_51 C11_52 O03_53 87.3(8) . .
C11_51 C11_52 C12_51 52.8(8) . .
O02_52 C11_52 C12_51 124.4(8) . .
N_52 C11_52 C12_51 115.9(8) . .
O03_51 C11_52 C12_51 98.8(7) . .
C10_52 C11_52 C12_51 4.7(8) . .
N_51 C11_52 C12_51 85.9(7) . .
O03_53 C11_52 C12_51 146.4(14) . .
O03_51 O02_52 C11_52 83.7(13) . .
O03_51 O02_52 C11_51 55.3(10) . .
C11_52 O02_52 C11_51 28.6(5) . .
C10_51 O03_52 C12_53 19(2) . .
C10_51 O03_52 C02_52 20.1(10) . .
C12_53 O03_52 C02_52 30(2) . .
C10_51 O03_52 C12_52 128.3(9) . .
C12_53 O03_52 C12_52 138(2) . .
C02_52 O03_52 C12_52 110.0 . .
O03_52 C12_52 O03_47 102.7(10) . 1_655
O_39 N_53 C11_53 147.0(14) . .
O_39 N_53 C01_53 90.7(13) . .
C11_53 N_53 C01_53 121.8 . .
N_51 C01_53 N_53 141.2(10) . .
N_51 C01_53 C02_53 94.1(12) . .
N_53 C01_53 C02_53 110.9 . .
N_51 C01_53 N_52 67.1(11) . .
N_53 C01_53 N_52 123.6(8) . .
C02_53 C01_53 N_52 31.0(11) . .
N_51 C01_53 C03_53 87.9(10) . .
N_53 C01_53 C03_53 110.3 . .
C02_53 C01_53 C03_53 108.5 . .
N_52 C01_53 C03_53 120.0(8) . .
N_51 C01_53 O_39 173.4(17) . .
N_53 C01_53 O_39 32.9(9) . .
C02_53 C01_53 O_39 92.0(10) . .
N_52 C01_53 O_39 118.0(13) . .
C03_53 C01_53 O_39 92.7(10) . .
N_51 C01_53 C11_51 35.9(7) . .
N_53 C01_53 C11_51 111.9(6) . .
C02_53 C01_53 C11_51 90.8(9) . .
N_52 C01_53 C11_51 60.0(8) . .
C03_53 C01_53 C11_51 122.6(7) . .
O_39 C01_53 C11_51 141.4(10) . .
N_52 C02_53 O01_53 156.9(14) . .
N_52 C02_53 O03_53 40.6(16) . .
O01_53 C02_53 O03_53 121.9 . .
N_52 C02_53 C01_53 77.2(15) . .
O01_53 C02_53 C01_53 122.4 . .
O03_53 C02_53 C01_53 115.7 . .
N_52 C02_53 C01_52 68.7(16) . .
O01_53 C02_53 C01_52 103.0(12) . .
O03_53 C02_53 C01_52 34.2(11) . .
C01_53 C02_53 C01_52 125.6(10) . .
N_52 C02_53 C02_51 77.6(16) . .
O01_53 C02_53 C02_51 106.6(8) . .
O03_53 C02_53 C02_51 58.1(8) . .
C01_53 C02_53 C02_51 102.8(6) . .
C01_52 C02_53 C02_51 30.3(6) . .
N_52 C02_53 N_51 50.0(13) . .
O01_53 C02_53 N_51 152.6(6) . .
O03_53 C02_53 N_51 84.4(6) . .
C01_53 C02_53 N_51 32.2(6) . .
C01_52 C02_53 N_51 95.3(12) . .
C02_51 C02_53 N_51 79.7(8) . .
C04_53 C03_53 C01_53 116.4 . .
C04_53 C03_53 C05_52 32.6(8) . .
C01_53 C03_53 C05_52 145.9(8) . .
C04_53 C03_53 C03_51 13.4(7) . .
C01_53 C03_53 C03_51 118.2(6) . .
C05_52 C03_53 C03_51 37.0(6) . .
C04_53 C03_53 N_51 88.3(6) . .
C01_53 C03_53 N_51 33.3(6) . .
C05_52 C03_53 N_51 120.9(11) . .
C03_51 C03_53 N_51 86.6(8) . .
C04_52 C04_53 C05_52 103(2) . .
C04_52 C04_53 C06_53 23.9(14) . .
C05_52 C04_53 C06_53 79.5(18) . .
C04_52 C04_53 C05_53 106.4(16) . .
C05_52 C04_53 C05_53 114.4(18) . .
C06_53 C04_53 C05_53 119.9 . .
C04_52 C04_53 C01_51 77.7(14) . .
C05_52 C04_53 C01_51 161(2) . .
C06_53 C04_53 C01_51 99.2(8) . .
C05_53 C04_53 C01_51 82.9(8) . .
C04_52 C04_53 C03_53 128.4(15) . .
C05_52 C04_53 C03_53 79.1(17) . .
C06_53 C04_53 C03_53 120.6 . .
C05_53 C04_53 C03_53 119.5 . .
C01_51 C04_53 C03_53 85.5(7) . .
C04_52 C04_53 C04_51 61.6(12) . .
C05_52 C04_53 C04_51 81.7(15) . .
C06_53 C04_53 C04_51 60.2(9) . .
C05_53 C04_53 C04_51 64.5(9) . .
C01_51 C04_53 C04_51 114.3(12) . .
C03_53 C04_53 C04_51 160.1(9) . .
C04_52 C04_53 C07_52 126.4(17) . .
C05_52 C04_53 C07_52 50.3(10) . .
C06_53 C04_53 C07_52 111.5(11) . .
C05_53 C04_53 C07_52 65.1(12) . .
C01_51 C04_53 C07_52 143.5(15) . .
C03_53 C04_53 C07_52 95.0(10) . .
C04_51 C04_53 C07_52 68.4(9) . .
C04_52 C04_53 C06_52 50.7(12) . .
C05_52 C04_53 C06_52 125.5(18) . .
C06_53 C04_53 C06_52 68.5(9) . .
C05_53 C04_53 C06_52 55.9(9) . .
C01_51 C04_53 C06_52 69.9(9) . .
C03_53 C04_53 C06_52 155.3(8) . .
C04_51 C04_53 C06_52 44.4(6) . .
C07_52 C04_53 C06_52 102.8(11) . .
C03_51 C05_53 C08_52 128(2) . .
C03_51 C05_53 C07_53 124.6(11) . .
C08_52 C05_53 C07_53 8.1(15) . .
C03_51 C05_53 C09_52 111(2) . .
C08_52 C05_53 C09_52 62.9(10) . .
C07_53 C05_53 C09_52 70.7(15) . .
C03_51 C05_53 C04_53 6.5(11) . .
C08_52 C05_53 C04_53 124.4(15) . .
C07_53 C05_53 C04_53 120.2 . .
C09_52 C05_53 C04_53 115.2(16) . .
C03_51 C05_53 C06_52 80.7(15) . .
C08_52 C05_53 C06_52 59.0(11) . .
C07_53 C05_53 C06_52 51.5(8) . .
C09_52 C05_53 C06_52 111.0(16) . .
C04_53 C05_53 C06_52 74.6(9) . .
C03_51 C05_53 C04_51 66.0(12) . .
C08_52 C05_53 C04_51 62.9(12) . .
C07_53 C05_53 C04_51 61.5(9) . .
C09_52 C05_53 C04_51 74.3(13) . .
C04_53 C05_53 C04_51 63.8(8) . .
C06_52 C05_53 C04_51 48.3(9) . .
C03_51 C05_53 C07_52 62.5(15) . .
C08_52 C05_53 C07_52 105.6(16) . .
C07_53 C05_53 C07_52 111.1(9) . .
C09_52 C05_53 C07_52 51.4(10) . .
C04_53 C05_53 C07_52 68.0(10) . .
C06_52 C05_53 C07_52 116.4(17) . .
C04_51 C05_53 C07_52 69.1(12) . .
C03_51 C05_53 C04_52 33.2(9) . .
C08_52 C05_53 C04_52 99.9(16) . .
C07_53 C05_53 C04_52 94.4(7) . .
C09_52 C05_53 C04_52 117.7(17) . .
C04_53 C05_53 C04_52 27.3(7) . .
C06_52 C05_53 C04_52 47.4(7) . .
C04_51 C05_53 C04_52 47.5(7) . .
C07_52 C05_53 C04_52 84.2(12) . .
C03_51 C05_53 C01_51 54.1(9) . .
C08_52 C05_53 C01_51 121.0(18) . .
C07_53 C05_53 C01_51 112.9(5) . .
C09_52 C05_53 C01_51 164.7(19) . .
C04_53 C05_53 C01_51 49.7(5) . .
C06_52 C05_53 C01_51 65.4(9) . .
C04_51 C05_53 C01_51 94.0(10) . .
C07_52 C05_53 C01_51 115.5(12) . .
C04_52 C05_53 C01_51 48.3(6) . .
C03_51 C05_53 C05_52 20.2(9) . .
C08_52 C05_53 C05_52 118.7(18) . .
C07_53 C05_53 C05_52 118.3(8) . .
C09_52 C05_53 C05_52 91.0(15) . .
C04_53 C05_53 C05_52 24.6(6) . .
C06_52 C05_53 C05_52 86.9(12) . .
C04_51 C05_53 C05_52 56.8(9) . .
C07_52 C05_53 C05_52 43.8(7) . .
C04_52 C05_53 C05_52 42.9(6) . .
C01_51 C05_53 C05_52 74.1(7) . .
C03_51 C05_53 C05_51 108.5(16) . .
C08_52 C05_53 C05_51 19.7(9) . .
C07_53 C05_53 C05_51 19.2(9) . .
C09_52 C05_53 C05_51 64.3(11) . .
C04_53 C05_53 C05_51 105.3(8) . .
C06_52 C05_53 C05_51 48.5(7) . .
C04_51 C05_53 C05_51 43.2(5) . .
C07_52 C05_53 C05_51 95.1(12) . .
C04_52 C05_53 C05_51 82.3(9) . .
C01_51 C05_53 C05_51 113.9(12) . .
C05_52 C05_53 C05_51 99.6(11) . .
C04_52 C06_53 C08_53 101.3(19) . .
C04_52 C06_53 C04_53 31.5(19) . .
C08_53 C06_53 C04_53 119.8 . .
C04_52 C06_53 C03_52 84(2) . .
C08_53 C06_53 C03_52 111.8(10) . .
C04_53 C06_53 C03_52 99.6(8) . .
C04_52 C06_53 C05_52 67(2) . .
C08_53 C06_53 C05_52 126.8(10) . .
C04_53 C06_53 C05_52 35.3(9) . .
C03_52 C06_53 C05_52 117.7(15) . .
C04_52 C06_53 C04_51 68(2) . .
C08_53 C06_53 C04_51 58.9(9) . .
C04_53 C06_53 C04_51 66.5(8) . .
C03_52 C06_53 C04_51 146.8(16) . .
C05_52 C06_53 C04_51 69.0(12) . .
C04_52 C06_53 C06_51 121(3) . .
C08_53 C06_53 C06_51 53.6(11) . .
C04_53 C06_53 C06_51 109.6(11) . .
C03_52 C06_53 C06_51 150.8(15) . .
C05_52 C06_53 C06_51 87.5(13) . .
C04_51 C06_53 C06_51 53.3(7) . .
C04_52 C06_53 C03_51 30.5(16) . .
C08_53 C06_53 C03_51 109.1(7) . .
C04_53 C06_53 C03_51 11.0(6) . .
C03_52 C06_53 C03_51 107.6(10) . .
C05_52 C06_53 C03_51 38.1(7) . .
C04_51 C06_53 C03_51 55.8(7) . .
C06_51 C06_53 C03_51 101.5(13) . .
C04_52 C06_53 O01_51 94(2) . .
C08_53 C06_53 O01_51 116.1(8) . .
C04_53 C06_53 O01_51 105.0(6) . .
C03_52 C06_53 O01_51 11.7(5) . .
C05_52 C06_53 O01_51 116.3(13) . .
C04_51 C06_53 O01_51 158.4(15) . .
C06_51 C06_53 O01_51 143.7(13) . .
C03_51 C06_53 O01_51 114.2(10) . .
C04_52 C06_53 C06_52 43.3(18) . .
C08_53 C06_53 C06_52 58.2(7) . .
C04_53 C06_53 C06_52 65.7(8) . .
C03_52 C06_53 C06_52 102.6(14) . .
C05_52 C06_53 C06_52 92.2(13) . .
C04_51 C06_53 C06_52 44.3(7) . .
C06_51 C06_53 C06_52 90.2(11) . .
C03_51 C06_53 C06_52 57.2(8) . .
O01_51 C06_53 C06_52 114.3(12) . .
C04_52 C06_53 C02_51 60.8(18) . .
C08_53 C06_53 C02_51 108.7(6) . .
C04_53 C06_53 C02_51 81.0(6) . .
C03_52 C06_53 C02_51 24.1(5) . .
C05_52 C06_53 C02_51 108.4(10) . .
C04_51 C06_53 C02_51 123.7(12) . .
C06_51 C06_53 C02_51 162.1(15) . .
C03_51 C06_53 C02_51 86.9(8) . .
O01_51 C06_53 C02_51 35.3(4) . .
C06_52 C06_53 C02_51 81.0(9) . .
C05_51 C07_53 C06_52 89(2) . .
C05_51 C07_53 C05_53 127.4(19) . .
C06_52 C07_53 C05_53 70.1(10) . .
C05_51 C07_53 C09_53 35(2) . .
C06_52 C07_53 C09_53 58.5(11) . .
C05_53 C07_53 C09_53 119.7 . .
C05_51 C07_53 C04_51 62.6(17) . .
C06_52 C07_53 C04_51 53.3(11) . .
C05_53 C07_53 C04_51 66.6(7) . .
C09_53 C07_53 C04_51 58.5(9) . .
C05_51 C07_53 C09_52 95(3) . .
C06_52 C07_53 C09_52 113.1(19) . .
C05_53 C07_53 C09_52 54.9(8) . .
C09_53 C07_53 C09_52 120.1(14) . .
C04_51 C07_53 C09_52 70.7(14) . .
C06_51 C08_53 C06_53 69.0(9) . .
C06_51 C08_53 C09_53 103.1(13) . .
C06_53 C08_53 C09_53 120.0 . .
C06_51 C08_53 C04_51 59.4(11) . .
C06_53 C08_53 C04_51 65.1(8) . .
C09_53 C08_53 C04_51 61.3(10) . .
C06_51 C08_53 C06_52 108.6(16) . .
C06_53 C08_53 C06_52 74.4(8) . .
C09_53 C08_53 C06_52 51.2(8) . .
C04_51 C08_53 C06_52 49.9(9) . .
C06_51 C08_53 C04_52 82.3(12) . .
C06_53 C08_53 C04_52 23.9(8) . .
C09_53 C08_53 C04_52 98.4(8) . .
C04_51 C08_53 C04_52 53.8(8) . .
C06_52 C08_53 C04_52 50.6(6) . .
C06_51 C08_53 C08_51 46.7(7) . .
C06_53 C08_53 C08_51 113.8(11) . .
C09_53 C08_53 C08_51 91.7(12) . .
C04_51 C08_53 C08_51 90.4(14) . .
C06_52 C08_53 C08_51 133.5(17) . .
C04_52 C08_53 C08_51 129.0(17) . .
C05_51 C09_53 C06_52 85.8(18) . .
C05_51 C09_53 C07_51 71.9(16) . .
C06_52 C09_53 C07_51 157(3) . .
C05_51 C09_53 C07_53 33.2(17) . .
C06_52 C09_53 C07_53 56.1(13) . .
C07_51 C09_53 C07_53 101.5(16) . .
C05_51 C09_53 C08_53 128.1(19) . .
C06_52 C09_53 C08_53 72.6(13) . .
C07_51 C09_53 C08_53 124.0(17) . .
C07_53 C09_53 C08_53 120.4 . .
C05_51 C09_53 C04_51 68.1(17) . .
C06_52 C09_53 C04_51 55.6(10) . .
C07_51 C09_53 C04_51 116(2) . .
C07_53 C09_53 C04_51 66.0(10) . .
C08_53 C09_53 C04_51 60.6(10) . .
C05_51 C09_53 C08_52 29.5(10) . .
C06_52 C09_53 C08_52 57.6(11) . .
C07_51 C09_53 C08_52 99.9(19) . .
C07_53 C09_53 C08_52 6.1(14) . .
C08_53 C09_53 C08_52 117.8(9) . .
C04_51 C09_53 C08_52 61.3(11) . .
O_29 C10_53 C11_53 105.2(9) 1_655 .
O_29 C10_53 O_30 143.3(17) 1_655 1_656
C11_53 C10_53 O_30 107.2(14) . 1_656
O02_53 C11_53 N_53 119.6 . .
O02_53 C11_53 O6B_9 39.2(18) . .
N_53 C11_53 O6B_9 123.6(18) . .
O02_53 C11_53 C10_53 121.0 . .
N_53 C11_53 C10_53 119.4 . .
O6B_9 C11_53 C10_53 103.2(18) . .
O6B_9 O02_53 C11_53 83(3) . .
O6B_9 O02_53 C12_51 167(3) . .
C11_53 O02_53 C12_51 94.4(11) . .
O6B_9 O02_53 C10_52 162(3) . .
C11_53 O02_53 C10_52 97.5(12) . .
C12_51 O02_53 C10_52 6.2(5) . .
C01_52 O03_53 O02_51 43.1(14) . .
C01_52 O03_53 N_52 105(2) . .
O02_51 O03_53 N_52 147(3) . .
C01_52 O03_53 C02_53 80.1(17) . .
O02_51 O03_53 C02_53 121(2) . .
N_52 O03_53 C02_53 33.5(17) . .
C01_52 O03_53 C12_53 64.5(13) . .
O02_51 O03_53 C12_53 42.8(17) . .
N_52 O03_53 C12_53 141.4(17) . .
C02_53 O03_53 C12_53 109.5 . .
C01_52 O03_53 C02_51 27.1(9) . .
O02_51 O03_53 C02_51 61.7(12) . .
N_52 O03_53 C02_51 85.8(14) . .
C02_53 O03_53 C02_51 72.5(8) . .
C12_53 O03_53 C02_51 91.3(6) . .
C01_52 O03_53 C11_52 141(2) . .
O02_51 O03_53 C11_52 146(3) . .
N_52 O03_53 C11_52 51.4(14) . .
C02_53 O03_53 C11_52 84.5(9) . .
C12_53 O03_53 C11_52 153.8(8) . .
C02_51 O03_53 C11_52 114.4(13) . .
C01_52 O03_53 C02_52 56.1(17) . .
O02_51 O03_53 C02_52 53.1(16) . .
N_52 O03_53 C02_52 121(3) . .
C02_53 O03_53 C02_52 88.1(13) . .
C12_53 O03_53 C02_52 21.5(13) . .
C02_51 O03_53 C02_52 82.5(14) . .
C11_52 O03_53 C02_52 158.3(17) . .
C01_52 O03_53 C10_51 60.5(16) . .
O02_51 O03_53 C10_51 40.5(11) . .
N_52 O03_53 C10_51 140(3) . .
C02_53 O03_53 C10_51 107.5(15) . .
C12_53 O03_53 C10_51 4.1(11) . .
C02_51 O03_53 C10_51 87.3(13) . .
C11_52 O03_53 C10_51 157.8(13) . .
C02_52 O03_53 C10_51 19.5(6) . .
C02_52 C12_53 O02_51 118(3) . .
C02_52 C12_53 O03_52 94(3) . .
O02_51 C12_53 O03_52 140(4) . .
C02_52 C12_53 C01_52 91(3) . .
O02_51 C12_53 C01_52 29.5(8) . .
O03_52 C12_53 C01_52 166(3) . .
C02_52 C12_53 O03_53 111.0(18) . .
O02_51 C12_53 O03_53 40.7(14) . .
O03_52 C12_53 O03_53 149(3) . .
C01_52 C12_53 O03_53 37.0(12) . .

loop_
_geom_bond_atom_site_label_1
_geom_bond_atom_site_label_2
_geom_bond_distance
_geom_bond_site_symmetry_2
C1_1 O4_7 1.414(6) .
C1_1 O5_1 1.418(6) .
C1_1 C2_1 1.536(8) .
C2_1 O2_1 1.418(6) .
C2_1 C3_1 1.534(7) .
C3_1 O3_1 1.442(7) .
C3_1 C4_1 1.518(7) .
C4_1 O4_1 1.445(7) .
C4_1 C5_1 1.534(9) .
C5_1 O5_1 1.444(7) .
C5_1 C6_1 1.544(11) .
C6_1 O6A_1 1.134(18) .
C6_1 O6B_1 1.323(13) .
O4_1 C1_2 1.422(7) .
C1_2 O5_2 1.412(7) .
C1_2 C2_2 1.526(7) .
C2_2 O2_2 1.421(7) .
C2_2 C3_2 1.518(8) .
C3_2 O3_2 1.423(6) .
C3_2 C4_2 1.520(7) .
C4_2 O4_2 1.438(7) .
C4_2 C5_2 1.537(7) .
C5_2 O5_2 1.458(7) .
C5_2 C6_2 1.503(8) .
C6_2 O6_2 1.427(7) .
O4_2 C1_3 1.402(7) .
C1_3 O5_3 1.418(7) .
C1_3 C2_3 1.510(8) .
C2_3 O2_3 1.438(7) .
C2_3 C3_3 1.528(7) .
C3_3 O3_3 1.429(6) .
C3_3 C4_3 1.529(7) .
C4_3 O4_3 1.429(6) .
C4_3 C5_3 1.533(7) .
C5_3 O5_3 1.443(7) .
C5_3 C6_3 1.513(8) .
C6_3 O6_3 1.445(11) .
O4_3 C1_4 1.428(6) .
C1_4 O5_4 1.421(6) .
C1_4 C2_4 1.524(7) .
C2_4 O2_4 1.427(6) .
C2_4 C3_4 1.521(7) .
C3_4 O3_4 1.422(6) .
C3_4 C4_4 1.529(7) .
C4_4 O4_4 1.439(5) .
C4_4 C5_4 1.528(7) .
C5_4 O5_4 1.445(6) .
C5_4 C6_4 1.524(8) .
C6_4 O6_4 1.436(7) .
O4_4 C1_5 1.407(6) .
C1_5 O5_5 1.422(7) .
C1_5 C2_5 1.530(8) .
C2_5 O2_5 1.419(7) .
C2_5 C3_5 1.524(7) .
C3_5 O3_5 1.446(6) .
C3_5 C4_5 1.521(7) .
C4_5 O4_5 1.429(6) .
C4_5 C5_5 1.541(8) .
C5_5 O5_5 1.438(7) .
C5_5 C6_5 1.514(9) .
C6_5 O6A_5 1.385(17) .
C6_5 O6B_5 1.46(3) .
O4_5 C1_6 1.415(6) .
C1_6 O5_6 1.403(6) .
C1_6 C2_6 1.550(7) .
C2_6 O2_6 1.409(6) .
C2_6 C3_6 1.532(7) .
C3_6 O3_6 1.440(6) .
C3_6 C4_6 1.529(7) .
C4_6 O4_6 1.442(6) .
C4_6 C5_6 1.534(7) .
C5_6 O5_6 1.448(6) .
C5_6 C6_6 1.513(7) .
C6_6 O6_6 1.436(6) .
O4_6 C1_7 1.422(6) .
C1_7 O5_7 1.410(7) .
C1_7 C2_7 1.526(8) .
C2_7 O2_7 1.423(7) .
C2_7 C3_7 1.529(8) .
C3_7 O3_7 1.434(6) .
C3_7 C4_7 1.516(7) .
C4_7 O4_7 1.431(7) .
C4_7 C5_7 1.546(8) .
C5_7 O5_7 1.426(8) .
C5_7 C6A_7 1.529(9) .
C5_7 C6B_7 1.65(3) .
C6A_7 O6A_7 1.452(8) .
C6B_7 O6B_7 1.43(5) .
C1_8 O5_8 1.410(6) .
C1_8 O4_14 1.425(6) .
C1_8 C2_8 1.536(7) .
C2_8 O2_8 1.421(6) .
C2_8 C3_8 1.530(7) .
C3_8 O3_8 1.439(6) .
C3_8 C4_8 1.522(6) .
C4_8 O4_8 1.434(6) .
C4_8 C5_8 1.548(7) .
C5_8 O5_8 1.440(6) .
C5_8 C6_8 1.525(7) .
C6_8 O6_8 1.427(7) .
O4_8 C1_9 1.410(6) .
C1_9 O5_9 1.417(6) .
C1_9 C2_9 1.538(8) .
C2_9 O2_9 1.430(7) .
C2_9 C3_9 1.518(7) .
C3_9 O3_9 1.442(7) .
C3_9 C4_9 1.523(8) .
C4_9 O4_9 1.432(7) .
C4_9 C5_9 1.559(8) .
C5_9 O5_9 1.438(7) .
C5_9 C6_9 1.519(8) .
C6_9 O6A_9 1.352(13) .
C6_9 O6B_9 1.74(5) .
O4_9 C1_10 1.430(6) .
O6A_9 OE_41 0.728(19) 1_556
O6B_9 O02_53 0.94(5) .
O6B_9 C11_53 1.47(4) .
C1_10 O5_10 1.426(6) .
C1_10 C2_10 1.519(7) .
C2_10 O2_10 1.424(6) .
C2_10 C3_10 1.525(8) .
C3_10 O3_10 1.437(6) .
C3_10 C4_10 1.514(7) .
C4_10 O4_10 1.439(6) .
C4_10 C5_10 1.540(7) .
C5_10 O5_10 1.442(7) .
C5_10 C6_10 1.527(8) .
C6_10 O6_10 1.435(7) .
O4_10 C1_11 1.407(7) .
C1_11 O5_11 1.433(7) .
C1_11 C2_11 1.537(7) .
C2_11 O2_11 1.424(7) .
C2_11 C3_11 1.521(7) .
C3_11 O3_11 1.442(6) .
C3_11 C4_11 1.531(8) .
C4_11 O4_11 1.419(6) .
C4_11 C5_11 1.538(8) .
C5_11 O5_11 1.457(7) .
C5_11 C6_11 1.504(9) .
O6_11 C6_11 1.414(15) .
O4_11 C1_12 1.420(6) .
C1_12 O5_12 1.415(6) .
C1_12 C2_12 1.509(7) .
C2_12 O2_12 1.441(6) .
C2_12 C3_12 1.528(7) .
C3_12 O3_12 1.430(6) .
C3_12 C4_12 1.524(7) .
C4_12 O4_12 1.441(6) .
C4_12 C5_12 1.534(7) .
C5_12 O5_12 1.450(6) .
C5_12 C6_12 1.528(7) .
C6_12 O6_12 1.421(7) .
O4_12 C1_13 1.412(6) .
C1_13 O5_13 1.406(7) .
C1_13 C2_13 1.530(7) .
C2_13 O2_13 1.426(6) .
C2_13 C3_13 1.511(7) .
C3_13 O3_13 1.436(6) .
C3_13 C4_13 1.539(7) .
C4_13 O4_13 1.428(6) .
C4_13 C5_13 1.541(7) .
C5_13 O5_13 1.449(6) .
C5_13 C6_13 1.517(8) .
C6_13 O6_13 1.445(9) .
O4_13 C1_14 1.416(6) .
C1_14 O5_14 1.406(6) .
C1_14 C2_14 1.542(7) .
C2_14 O2_14 1.427(6) .
C2_14 C3_14 1.517(7) .
C3_14 O3_14 1.419(6) .
C3_14 C4_14 1.537(6) .
C4_14 O4_14 1.442(6) .
C4_14 C5_14 1.529(7) .
C5_14 O5_14 1.454(6) .
C5_14 C6_14 1.521(7) .
C6_14 O6_14 1.427(7) .
OA_25 OB_25 0.92(3) .
OA_28 OB_28 1.44(2) .
O_29 C10_53 1.33(17) 1_455
O_30 C10_53 1.56(4) 1_454
O_31 C10_49 1.32(6) .
OA_32 OB_32 0.57(2) .
OA_33 OB_33 0.63(6) .
OA_33 OC_33 0.71(6) .
OA_34 OB_34 0.851(11) .
OA_35 OB_35 1.66(7) .
OC_35 C12_47 1.36(8) 1_665
OA_36 OC_36 1.26(6) .
OB_36 OC_36 0.87(5) .
OA_37 OB_37 0.803(19) .
OA_38 OB_38 0.99(3) .
O_39 N_53 0.96(3) .
O_39 C01_53 1.76(2) .
OA_41 OD_41 0.76(12) .
OA_41 OB_41 1.40(3) .
OB_41 OC_41 1.41(3) .
OB_41 OD_41 1.70(12) .
OE_41 O6A_9 0.728(19) 1_554
N_47 C11_48 0.69(2) .
N_47 N_48 0.730(18) .
N_47 C01_47 1.3545 .
N_47 C11_47 1.4868 .
N_47 C10_49 1.57(6) .
N_47 C11_49 1.63(6) .
N_47 C10_48 1.799(15) .
N_47 O02_48 1.81(2) .
N_47 N_49 1.90(4) .
C01_47 N_48 1.175(19) .
C01_47 C11_48 1.384(18) .
C01_47 C02_47 1.3880 .
C01_47 C01_48 1.503(15) .
C01_47 C03_47 1.5474 .
C01_47 C11_49 1.65(5) .
C01_47 O02_48 1.694(18) .
C01_47 N_49 1.72(4) .
C01_47 C02_48 1.872(17) .
C02_47 O01_47 1.0830 .
C02_47 O02_49 1.17(6) .
C02_47 O02_47 1.3767 .
C02_47 O01_48 1.51(2) .
C02_47 C11_49 1.71(5) .
C02_47 C02_48 1.988(16) .
O01_47 O02_49 0.73(6) .
O01_47 O01_48 0.87(2) .
O01_47 C11_49 1.86(6) .
C03_47 N_49 0.86(4) .
C03_47 C01_49 1.12(3) .
C03_47 C02_48 1.388(17) .
C03_47 C04_47 1.5257 .
C03_47 C03_48 1.565(15) .
C03_47 N_48 1.575(15) .
C03_47 C03_49 1.69(4) .
C03_47 C11_49 1.92(4) .
C04_47 C03_49 0.71(3) .
C04_47 C01_49 0.99(3) .
C04_47 O03_48 1.048(16) .
C04_47 C02_48 1.094(16) .
C04_47 C05_47 1.3845 .
C04_47 C06_47 1.3848 .
C04_47 C01_48 1.664(16) .
C04_47 C04_49 1.71(3) .
C04_47 C02_49 1.89(3) .
C05_47 C03_49 1.02(4) .
C05_47 C04_49 1.06(4) .
C05_47 O03_48 1.13(3) .
C05_47 C07_47 1.3830 .
C05_47 C05_49 1.64(4) .
C06_47 C08_47 1.3871 .
C06_47 C01_49 1.52(3) .
C06_47 O03_48 1.62(2) .
C06_47 C12_48 1.65(2) .
C06_47 C02_48 1.690(17) .
C06_47 C06_49 1.83(3) .
C06_47 C03_49 1.92(3) .
C07_47 C05_49 0.70(4) .
C07_47 C04_49 0.79(3) .
C07_47 C09_47 1.3821 .
C07_47 C07_49 1.69(3) .
C07_47 O03_48 1.73(2) .
C07_47 C06_49 1.76(4) .
C08_47 C06_49 0.80(4) .
C08_47 C12_48 1.20(3) .
C08_47 C09_47 1.3803 .
C08_47 C08_49 1.85(4) .
C08_47 C04_49 1.92(4) .
C09_47 C06_49 0.74(4) .
C09_47 C08_49 1.09(4) .
C09_47 C04_49 1.38(4) .
C09_47 C12_48 1.48(3) .
C09_47 C09_49 1.79(3) .
C09_47 C05_49 1.98(5) .
O02_47 C10_47 1.4747 .
C11_47 C11_48 1.005(17) .
C11_47 C10_48 1.04(3) .
C11_47 O03_47 1.2752 .
C11_47 C12_47 1.4988 .
C11_47 O02_48 1.56(2) .
O03_47 O02_48 1.142(16) .
O03_47 C11_48 1.70(2) .
O03_47 C12_52 1.84(5) 1_455
C12_47 OC_35 1.36(8) 1_445
C12_47 C10_48 1.43(3) .
N_48 C11_49 1.11(7) .
N_48 N_49 1.19(4) .
N_48 C11_48 1.3278 .
N_48 C01_48 1.4664 .
N_48 C10_49 1.64(5) .
C01_48 N_49 0.80(4) .
C01_48 C01_49 1.25(4) .
C01_48 C02_48 1.5165 .
C01_48 C03_48 1.5733 .
C01_48 C03_49 1.81(4) .
C01_48 C11_49 1.89(4) .
C02_48 C03_49 1.18(4) .
C02_48 C01_49 1.22(4) .
C02_48 O01_48 1.2720 .
C02_48 O03_48 1.4385 .
C02_48 N_49 1.88(4) .
O01_48 O02_49 1.42(5) .
C03_48 C02_49 1.28(4) .
C03_48 N_49 1.39(4) .
C03_48 C01_49 1.41(4) .
C03_48 C04_48 1.5450 .
C03_48 O01_49 1.59(5) .
C04_48 O01_49 1.08(4) .
C04_48 O03_49 1.20(4) .
C04_48 C06_48 1.4046 .
C04_48 C05_48 1.4143 .
C04_48 C01_49 1.85(4) .
C05_48 C07_48 1.4002 .
C05_48 C12_49 1.51(4) .
C05_48 C02_49 1.58(4) .
C06_48 O01_49 1.16(5) .
C06_48 C08_48 1.4047 .
C06_48 C02_49 1.63(4) .
C06_48 C09_51 1.874(17) .
C07_48 C12_49 0.76(6) .
C07_48 C09_48 1.4021 .
C07_48 O03_49 1.46(4) .
C07_48 C08_51 1.53(2) .
C07_48 C09_51 2.01(2) .
C08_48 C09_51 0.65(2) .
C08_48 C07_51 1.08(2) .
C08_48 C09_48 1.4036 .
C08_48 C12_49 1.73(6) .
C08_48 C08_51 2.00(2) .
C09_48 C08_51 0.661(18) .
C09_48 C09_51 0.83(2) .
C09_48 C12_49 0.96(5) .
C09_48 C06_51 1.817(19) .
C09_48 C07_51 1.94(2) .
C10_48 C11_48 1.5237 .
C10_48 C10_49 2.03(7) .
C11_48 O02_48 1.2499 .
O03_48 C03_49 0.80(4) .
O03_48 C04_49 0.98(4) .
O03_48 C12_48 1.4406 .
O03_48 C06_49 1.82(4) .
C12_48 C06_49 0.85(4) .
C12_48 C04_49 1.48(5) .
N_49 C11_49 1.3225 .
N_49 C01_49 1.4658 .
C01_49 C02_49 1.4532 .
C01_49 C03_49 1.5759 .
C02_49 O01_49 1.1996 .
C02_49 O03_49 1.3651 .
C03_49 C04_49 1.5466 .
C04_49 C06_49 1.4048 .
C04_49 C05_49 1.4085 .
C05_49 C07_49 1.3973 .
C06_49 C08_49 1.4014 .
C07_49 C09_49 1.4058 .
C08_49 C09_49 1.4035 .
C10_49 C11_49 1.5210 .
C11_49 O02_49 1.2750 .
O03_49 C12_49 1.4740 .
C12_49 C09_51 1.34(5) .
C12_49 C08_51 1.35(4) .
N_51 C01_53 1.01(2) .
N_51 C11_51 1.3240 .
N_51 C01_51 1.4521 .
N_51 N_52 1.491(11) .
N_51 C11_52 1.569(13) .
N_51 C03_53 1.829(18) .
N_51 C02_53 1.88(2) .
C01_51 C04_53 1.463(17) .
C01_51 C02_51 1.5425 .
C01_51 C03_51 1.5450 .
C01_51 C04_52 1.545(11) .
C01_51 C06_52 1.886(11) .
C01_51 C05_53 1.90(2) .
C02_51 C03_52 0.873(10) .
C02_51 C01_52 0.911(11) .
C02_51 O01_51 1.1412 .
C02_51 O02_51 1.4266 .
C02_51 O03_53 1.61(2) .
C02_51 C04_52 1.737(11) .
C02_51 C02_53 1.80(2) .
C02_51 N_52 1.815(11) .
C02_51 C06_53 1.97(2) .
O01_51 C01_52 1.644(11) .
O01_51 C06_53 1.72(2) .
O01_51 C04_52 1.900(13) .
C03_51 C05_53 1.01(2) .
C03_51 C05_52 1.074(14) .
C03_51 C04_52 1.170(13) .
C03_51 C04_51 1.5262 .
C03_51 C07_52 1.570(10) .
C03_51 C06_52 1.701(15) .
C03_51 C06_53 1.71(2) .
C03_51 C03_53 1.733(19) .
C03_51 C09_52 2.003(12) .
C04_51 C06_52 1.299(15) .
C04_51 C06_51 1.3815 .
C04_51 C05_51 1.3874 .
C04_51 C04_52 1.428(12) .
C04_51 C08_53 1.44(3) .
C04_51 C09_53 1.45(2) .
C04_51 C06_53 1.53(2) .
C04_51 C08_52 1.542(17) .
C04_51 C07_53 1.56(3) .
C04_51 C04_53 1.617(18) .
C04_51 C05_53 1.63(2) .
C05_51 C07_53 0.83(3) .
C05_51 C09_53 0.86(3) .
C05_51 C08_52 0.919(18) .
C05_51 C07_51 1.3840 .
C05_51 C06_52 1.521(11) .
C05_51 C09_52 1.89(2) .
C05_51 C05_53 2.01(2) .
C06_51 C08_53 1.34(3) .
C06_51 C08_51 1.3849 .
C06_51 C06_53 1.549(19) .
C06_51 C04_52 2.001(11) .
C07_51 C09_51 1.3792 .
C07_51 C09_53 1.38(2) .
C08_51 C09_51 1.3813 .
C08_51 C08_53 1.90(2) .
O02_51 C01_52 0.676(12) .
O02_51 O03_53 0.95(2) .
O02_51 C12_53 0.99(3) .
O02_51 C10_51 1.2877 .
O02_51 C02_52 1.469(12) .
O02_51 N_52 1.839(11) .
C10_51 C02_52 0.622(17) .
C10_51 O03_52 0.971(12) .
C10_51 C01_52 1.610(10) .
C10_51 O01_52 1.830(17) .
C10_51 O03_53 1.85(3) .
C11_51 C11_52 0.771(12) .
C11_51 C10_52 1.174(13) .
C11_51 O03_51 1.3068 .
C11_51 C12_51 1.4062 .
C11_51 O02_52 1.583(16) .
C11_51 N_52 1.820(13) .
C11_51 C01_53 2.00(2) .
O03_51 O02_52 0.777(13) .
O03_51 C11_52 1.394(16) .
C12_51 O02_53 1.65(3) .
C12_51 C11_52 1.731(12) .
N_52 C02_53 0.82(3) .
N_52 O03_53 0.97(2) .
N_52 C11_52 1.3261 .
N_52 C01_52 1.4692 .
N_52 C01_53 1.56(2) .
C01_52 O03_53 0.89(3) .
C01_52 C12_53 1.33(2) .
C01_52 C02_52 1.5233 .
C01_52 C02_53 1.55(2) .
C01_52 C03_52 1.5677 .
C02_52 C12_53 0.72(5) .
C02_52 O01_52 1.2728 .
C02_52 O03_52 1.4365 .
C02_52 O03_53 1.83(3) .
C03_52 C06_53 1.46(3) .
C03_52 C04_52 1.5496 .
C04_52 C06_53 0.69(2) .
C04_52 C04_53 0.90(2) .
C04_52 C05_52 1.4065 .
C04_52 C06_52 1.4084 .
C04_52 C08_53 1.68(2) .
C04_52 C05_53 1.88(2) .
C05_52 C04_53 0.90(2) .
C05_52 C07_52 1.4016 .
C05_52 C06_53 1.53(3) .
C05_52 C03_53 1.64(2) .
C05_52 C05_53 1.96(3) .
C06_52 C07_53 1.28(3) .
C06_52 C09_53 1.32(2) .
C06_52 C08_52 1.4050 .
C06_52 C05_53 1.54(3) .
C06_52 C08_53 1.61(3) .
C06_52 C04_53 1.79(2) .
C06_52 C06_53 1.83(3) .
C07_52 C09_52 1.4058 .
C07_52 C05_53 1.75(3) .
C07_52 C04_53 1.79(2) .
C08_52 C05_53 1.27(2) .
C08_52 C09_52 1.4007 .
C08_52 C09_53 1.57(3) .
C09_52 C05_53 1.40(2) .
C09_52 C07_53 1.62(4) .
C10_52 C11_52 1.5225 .
C10_52 O02_53 1.82(4) .
C11_52 O02_52 1.2453 .
C11_52 O03_53 1.69(3) .
O03_52 C12_53 1.196(19) .
O03_52 C12_52 1.4402 .
C12_52 O03_47 1.84(3) 1_655
N_53 C11_53 1.3268 .
N_53 C01_53 1.4677 .
C01_53 C02_53 1.5197 .
C01_53 C03_53 1.5654 .
C02_53 O01_53 1.2771 .
C02_53 O03_53 1.4357 .
C03_53 C04_53 1.5477 .
C04_53 C06_53 1.4117 .
C04_53 C05_53 1.4132 .
C05_53 C07_53 1.3956 .
C06_53 C08_53 1.3982 .
C07_53 C09_53 1.4054 .
C08_53 C09_53 1.4079 .
C10_53 O_29 1.33(4) 1_655
C10_53 C11_53 1.5193 .
C10_53 O_30 1.56(4) 1_656
C11_53 O02_53 1.2521 .
O03_53 C12_53 1.4434 .
